data_7059868
loop_
_publ_author_name
'Drescher, Wiebke'
'Borner, Corinna'
'Kleeberg, Christian'

_publ_section_title
;
 Stability and decomposition of copper(i) boryl complexes:
 [(IDipp)Cu--Bneop], [(IDipp*)Cu--Bneop] and copper clusters
;
_journal_issue 33
_journal_name_full 'New Journal of Chemistry'
_journal_page_first 14957
_journal_page_last 14964
_journal_paper_doi 10.1039/D0NJ03166F
_journal_volume 45
_journal_year 2021
_chemical_formula_moiety 'C324 H432 Cu179.02 N24'
_chemical_formula_sum 'C324 H432 Cu179.02 N24'
_chemical_formula_weight 16037.94
_space_group_crystal_system monoclinic
_space_group_IT_number 14
_space_group_name_Hall '-P 2yn'
_space_group_name_H-M_alt 'P 1 21/n 1'
_atom_sites_solution_hydrogens geom
_atom_sites_solution_primary iterative
_atom_sites_solution_secondary difmap
_audit_creation_method SHELXL-2018/3
_audit_update_record
;
2020-06-05 deposited with the CCDC.	2020-07-28 downloaded from the CCDC.
;
_cell_angle_alpha 90
_cell_angle_beta 93.7630(10)
_cell_angle_gamma 90
_cell_formula_units_Z 2
_cell_length_a 24.7078(3)
_cell_length_b 34.1167(6)
_cell_length_c 26.0758(3)
_cell_measurement_reflns_used 80804
_cell_measurement_temperature 100(2)
_cell_measurement_theta_max 76.01
_cell_measurement_theta_min 2.38
_cell_volume 21933.2(5)
_computing_cell_refinement
;
 CrysAlisPro 1.171.40.35a (Rigaku Oxford Diffraction, 2018)
;
_computing_data_collection
;
 CrysAlisPro 1.171.40.35a (Rigaku Oxford Diffraction, 2018)
;
_computing_data_reduction
;
 CrysAlisPro 1.171.40.35a (Rigaku Oxford Diffraction, 2018)
;
_computing_molecular_graphics
;
 K. Brandenburg, 2017, Diamond 4.4.1, Crystal Impact GbR, Bonn, Germany.
;
_computing_publication_material
;
 WinGX v2014.1 (L. J. Farrugia, J. Appl. Cryst., 2012, 45, 849-854.)
;
_computing_structure_refinement
;
 SHELXL-2018/3 (G. M. Sheldrick, Acta Cryst., 2015, A71, 3--8)
;
_computing_structure_solution
;
 SHELXT (Ver. 2018/2) (G. M. Sheldrick, Acta Cryst., 2015, A71, 3--8)
;
_diffrn_ambient_environment N~2~
_diffrn_ambient_temperature 100(2)
_diffrn_detector 'CCD plate'
_diffrn_detector_type HyPix
_diffrn_measured_fraction_theta_full 1.000
_diffrn_measured_fraction_theta_max 0.982
_diffrn_measurement_device 'four-circle diffractometer'
_diffrn_measurement_device_type 'XtaLAB Synergy, Single source at home/near, HyPix'
_diffrn_measurement_method \w-scan
_diffrn_radiation_monochromator mirror
_diffrn_radiation_probe x-ray
_diffrn_radiation_type CuK\a
_diffrn_radiation_wavelength 1.54184
_diffrn_reflns_av_R_equivalents 0.0794
_diffrn_reflns_av_unetI/netI 0.0410
_diffrn_reflns_Laue_measured_fraction_full 1.000
_diffrn_reflns_Laue_measured_fraction_max 0.982
_diffrn_reflns_limit_h_max 31
_diffrn_reflns_limit_h_min -29
_diffrn_reflns_limit_k_max 43
_diffrn_reflns_limit_k_min -42
_diffrn_reflns_limit_l_max 33
_diffrn_reflns_limit_l_min -33
_diffrn_reflns_number 405489
_diffrn_reflns_point_group_measured_fraction_full 1.000
_diffrn_reflns_point_group_measured_fraction_max 0.982
_diffrn_reflns_theta_full 67.684
_diffrn_reflns_theta_max 77.838
_diffrn_reflns_theta_min 2.387
_diffrn_source 'micro-focus sealed X-ray tube'
_diffrn_source_type 'PhotonJet (Cu) X-ray Source'
_exptl_absorpt_coefficient_mu 9.235
_exptl_absorpt_correction_T_max 1.000
_exptl_absorpt_correction_T_min 0.775
_exptl_absorpt_correction_type multi-scan
_exptl_absorpt_process_details
;
 CrysAlisPro 1.171.40.50a (Rigaku Oxford Diffraction, 2019)
 Empirical absorption correction using spherical harmonics,
 implemented in SCALE3 ABSPACK scaling algorithm.
 
 Empirical correction (ABSPACK) includes:
     - Absorption correction using spherical harmonics
     - Frame scaling
;
_exptl_crystal_colour 'metallic black'
_exptl_crystal_density_diffrn 2.428
_exptl_crystal_description block
_exptl_crystal_F_000 15471
_exptl_crystal_recrystallization_method
;
 From a solution in Et2O layered with n-pentane at rt.
;
_exptl_crystal_size_max 0.078
_exptl_crystal_size_mid 0.072
_exptl_crystal_size_min 0.054
_refine_diff_density_max 0.773
_refine_diff_density_min -0.799
_refine_diff_density_rms 0.110
_refine_ls_extinction_method none
_refine_ls_goodness_of_fit_ref 1.046
_refine_ls_hydrogen_treatment constr
_refine_ls_matrix_type full
_refine_ls_number_parameters 2733
_refine_ls_number_reflns 45979
_refine_ls_number_restraints 0
_refine_ls_restrained_S_all 1.046
_refine_ls_R_factor_all 0.0735
_refine_ls_R_factor_gt 0.0520
_refine_ls_shift/su_max 0.000
_refine_ls_shift/su_mean 0.000
_refine_ls_structure_factor_coef Fsqd
_refine_ls_weighting_details 'w=1/[\s^2^(Fo^2^)+(0.0789P)^2^+26.1778P] where P=(Fo^2^+2Fc^2^)/3'
_refine_ls_weighting_scheme calc
_refine_ls_wR_factor_gt 0.1447
_refine_ls_wR_factor_ref 0.1590
_reflns_Friedel_coverage 0.000
_reflns_number_gt 31835
_reflns_number_total 45979
_reflns_threshold_expression 'I > 2\s(I)'
_cod_data_source_file d0nj03166f2.cif
_cod_data_source_block wo12ck
_cod_depositor_comments 'Adding full bibliography for 7059863--7059868.cif.'
_cod_original_sg_symbol_H-M 'P 21/n'
_cod_database_code 7059868
_shelx_shelxl_version_number 2018/3
_shelx_space_group_comment
;
The symmetry employed for this shelxl refinement is uniquely defined
by the following loop, which should always be used as a source of
symmetry information in preference to the above space-group names.
They are only intended as comments.
;

loop_
_space_group_symop_operation_xyz
'x, y, z'
'-x+1/2, y+1/2, -z+1/2'
'-x, -y, -z'
'x-1/2, -y-1/2, z-1/2'

loop_
_atom_site_label
_atom_site_type_symbol
_atom_site_fract_x
_atom_site_fract_y
_atom_site_fract_z
_atom_site_U_iso_or_equiv
_atom_site_adp_type
_atom_site_occupancy
_atom_site_site_symmetry_order
_atom_site_calc_flag
_atom_site_refinement_flags_posn
_atom_site_refinement_flags_adp
_atom_site_refinement_flags_occupancy
_atom_site_disorder_assembly
_atom_site_disorder_group
C101 C 0.1346(3) -0.1199(2) -0.3444(3) 0.0723(18) Uani 1 1 d . . . . .
C102 C 0.1579(4) -0.1497(3) -0.4176(3) 0.103(3) Uani 1 1 d . . . . .
H102 H 0.161036 -0.169442 -0.442962 0.124 Uiso 1 1 calc R U . . .
C103 C 0.1774(4) -0.1137(3) -0.4191(3) 0.114(4) Uani 1 1 d . . . . .
H103 H 0.197493 -0.102801 -0.445476 0.136 Uiso 1 1 calc R U . . .
C104 C 0.1072(3) -0.1896(2) -0.3585(3) 0.0757(19) Uani 1 1 d . . . . .
C105 C 0.1339(4) -0.2134(3) -0.3223(3) 0.093(2) Uani 1 1 d . . . . .
C106 C 0.1139(5) -0.2507(3) -0.3162(4) 0.115(3) Uani 1 1 d . . . . .
H106 H 0.131940 -0.268072 -0.292286 0.138 Uiso 1 1 calc R U . . .
C107 C 0.0676(5) -0.2632(3) -0.3446(4) 0.113(3) Uani 1 1 d . . . . .
H107 H 0.054666 -0.289183 -0.340416 0.135 Uiso 1 1 calc R U . . .
C108 C 0.0404(4) -0.2385(3) -0.3785(3) 0.098(3) Uani 1 1 d . . . . .
H108 H 0.007926 -0.246923 -0.396787 0.117 Uiso 1 1 calc R U . . .
C109 C 0.0602(3) -0.2010(3) -0.3863(3) 0.083(2) Uani 1 1 d . . . . .
C110 C 0.1851(4) -0.1996(3) -0.2909(4) 0.113(3) Uani 1 1 d . . . . .
H110 H 0.180199 -0.171035 -0.283999 0.136 Uiso 1 1 calc R U . . .
C111 C 0.1910(6) -0.2201(4) -0.2382(5) 0.154(5) Uani 1 1 d . . . . .
H11A H 0.223913 -0.210797 -0.219041 0.232 Uiso 1 1 calc R U . . .
H11B H 0.159325 -0.214171 -0.218834 0.232 Uiso 1 1 calc R U . . .
H11C H 0.193440 -0.248541 -0.243247 0.232 Uiso 1 1 calc R U . . .
C112 C 0.2360(4) -0.2035(4) -0.3216(5) 0.146(5) Uani 1 1 d . . . . .
H11D H 0.267820 -0.194449 -0.300412 0.219 Uiso 1 1 calc R U . . .
H11E H 0.240968 -0.230980 -0.331023 0.219 Uiso 1 1 calc R U . . .
H11F H 0.231571 -0.187472 -0.352752 0.219 Uiso 1 1 calc R U . . .
C113 C 0.0283(4) -0.1731(3) -0.4220(3) 0.095(2) Uani 1 1 d . . . . .
H113 H 0.054988 -0.154089 -0.434839 0.114 Uiso 1 1 calc R U . . .
C114 C -0.0103(6) -0.1498(5) -0.3923(5) 0.190(8) Uani 1 1 d . . . . .
H11G H 0.009428 -0.137753 -0.362485 0.284 Uiso 1 1 calc R U . . .
H11H H -0.026858 -0.129221 -0.414389 0.284 Uiso 1 1 calc R U . . .
H11I H -0.038657 -0.167061 -0.380613 0.284 Uiso 1 1 calc R U . . .
C115 C 0.0013(7) -0.1926(4) -0.4684(5) 0.190(8) Uani 1 1 d . . . . .
H11J H 0.028267 -0.207439 -0.486356 0.285 Uiso 1 1 calc R U . . .
H11K H -0.026962 -0.210470 -0.457789 0.285 Uiso 1 1 calc R U . . .
H11L H -0.015162 -0.172630 -0.491565 0.285 Uiso 1 1 calc R U . . .
C116 C 0.1765(4) -0.0548(3) -0.3604(3) 0.094(3) Uani 1 1 d . . . . .
C117 C 0.2247(4) -0.0498(3) -0.3297(4) 0.102(3) Uani 1 1 d . . . . .
C118 C 0.2360(4) -0.0119(4) -0.3115(4) 0.106(3) Uani 1 1 d . . . . .
H118 H 0.267187 -0.007076 -0.289129 0.127 Uiso 1 1 calc R U . . .
C119 C 0.2019(5) 0.0177(4) -0.3261(4) 0.116(4) Uani 1 1 d . . . . .
H119 H 0.209796 0.043327 -0.313501 0.139 Uiso 1 1 calc R U . . .
C120 C 0.1553(5) 0.0120(3) -0.3592(4) 0.112(3) Uani 1 1 d . . . . .
H120 H 0.133004 0.033620 -0.369415 0.134 Uiso 1 1 calc R U . . .
C121 C 0.1423(4) -0.0246(3) -0.3764(4) 0.095(3) Uani 1 1 d . . . . .
C122 C 0.2634(4) -0.0824(4) -0.3156(4) 0.128(4) Uani 1 1 d . . . . .
H122 H 0.241516 -0.106969 -0.314230 0.153 Uiso 1 1 calc R U . . .
C123 C 0.2948(4) -0.0782(4) -0.2642(5) 0.148(5) Uani 1 1 d . . . . .
H12A H 0.318873 -0.100815 -0.258414 0.221 Uiso 1 1 calc R U . . .
H12B H 0.316450 -0.054119 -0.263920 0.221 Uiso 1 1 calc R U . . .
H12C H 0.269450 -0.076943 -0.236841 0.221 Uiso 1 1 calc R U . . .
C124 C 0.3044(5) -0.0882(5) -0.3576(5) 0.185(7) Uani 1 1 d . . . . .
H12D H 0.329280 -0.109682 -0.347530 0.277 Uiso 1 1 calc R U . . .
H12E H 0.284707 -0.094690 -0.390373 0.277 Uiso 1 1 calc R U . . .
H12F H 0.325167 -0.064052 -0.361471 0.277 Uiso 1 1 calc R U . . .
C125 C 0.0935(5) -0.0310(4) -0.4147(3) 0.113(3) Uani 1 1 d . . . . .
H125 H 0.087249 -0.059951 -0.417255 0.135 Uiso 1 1 calc R U . . .
C126 C 0.0436(5) -0.0137(5) -0.4018(4) 0.167(7) Uani 1 1 d . . . . .
H12G H 0.015235 -0.019509 -0.428690 0.250 Uiso 1 1 calc R U . . .
H12H H 0.033191 -0.024335 -0.368935 0.250 Uiso 1 1 calc R U . . .
H12I H 0.048215 0.014796 -0.398718 0.250 Uiso 1 1 calc R U . . .
C127 C 0.1117(5) -0.0172(4) -0.4675(4) 0.140(5) Uani 1 1 d . . . . .
H12J H 0.145975 -0.030041 -0.474396 0.210 Uiso 1 1 calc R U . . .
H12K H 0.083898 -0.024208 -0.494485 0.210 Uiso 1 1 calc R U . . .
H12L H 0.116763 0.011247 -0.466963 0.210 Uiso 1 1 calc R U . . .
C201 C -0.0964(3) -0.2706(3) -0.1113(3) 0.083(2) Uani 1 1 d . . . . .
C202 C -0.1214(5) -0.3351(3) -0.1166(4) 0.116(3) Uani 1 1 d . . . . .
H202 H -0.125629 -0.361911 -0.107937 0.139 Uiso 1 1 calc R U . . .
C203 C -0.1383(5) -0.3164(3) -0.1616(4) 0.130(4) Uani 1 1 d . . . . .
H203 H -0.157199 -0.328183 -0.190517 0.156 Uiso 1 1 calc R U . . .
C204 C -0.0725(4) -0.3137(3) -0.0359(4) 0.098(3) Uani 1 1 d . . . . .
C205 C -0.1012(6) -0.3047(4) 0.0060(4) 0.123(4) Uani 1 1 d . . . . .
C206 C -0.0803(8) -0.3128(4) 0.0546(5) 0.150(5) Uani 1 1 d . . . . .
H206 H -0.100280 -0.307954 0.083911 0.180 Uiso 1 1 calc R U . . .
C207 C -0.0272(8) -0.3289(5) 0.0592(6) 0.171(6) Uani 1 1 d . . . . .
H207 H -0.010957 -0.333449 0.092655 0.205 Uiso 1 1 calc R U . . .
C208 C 0.0027(7) -0.3385(4) 0.0166(6) 0.156(5) Uani 1 1 d . . . . .
H208 H 0.037880 -0.349753 0.021153 0.187 Uiso 1 1 calc R U . . .
C209 C -0.0203(5) -0.3313(3) -0.0303(6) 0.126(4) Uani 1 1 d . . . . .
C210 C -0.1593(6) -0.2883(5) -0.0014(6) 0.163(6) Uani 1 1 d . . . . .
H210 H -0.160590 -0.271407 -0.032838 0.195 Uiso 1 1 calc R U . . .
C211 C -0.1722(7) -0.2615(6) 0.0443(6) 0.236(11) Uani 1 1 d . . . . .
H21A H -0.143045 -0.242294 0.050398 0.354 Uiso 1 1 calc R U . . .
H21B H -0.206574 -0.247787 0.036107 0.354 Uiso 1 1 calc R U . . .
H21C H -0.175244 -0.277519 0.075149 0.354 Uiso 1 1 calc R U . . .
C212 C -0.2044(9) -0.3159(8) -0.0081(9) 0.346(19) Uani 1 1 d . . . . .
H21D H -0.238581 -0.301372 -0.012406 0.519 Uiso 1 1 calc R U . . .
H21E H -0.199882 -0.332034 -0.038608 0.519 Uiso 1 1 calc R U . . .
H21F H -0.204855 -0.332779 0.022267 0.519 Uiso 1 1 calc R U . . .
C213 C 0.0094(6) -0.3406(4) -0.0790(6) 0.151(5) Uani 1 1 d . . . . .
H213 H -0.018470 -0.350473 -0.105409 0.181 Uiso 1 1 calc R U . . .
C214 C 0.0378(6) -0.3058(4) -0.1028(7) 0.181(7) Uani 1 1 d . . . . .
H21G H 0.055375 -0.314552 -0.133389 0.271 Uiso 1 1 calc R U . . .
H21H H 0.010953 -0.285494 -0.112550 0.271 Uiso 1 1 calc R U . . .
H21I H 0.065105 -0.295043 -0.077735 0.271 Uiso 1 1 calc R U . . .
C215 C 0.0507(7) -0.3753(5) -0.0665(8) 0.227(10) Uani 1 1 d . . . . .
H21J H 0.031674 -0.397224 -0.051294 0.340 Uiso 1 1 calc R U . . .
H21K H 0.066082 -0.384042 -0.098253 0.340 Uiso 1 1 calc R U . . .
H21L H 0.079940 -0.366212 -0.042158 0.340 Uiso 1 1 calc R U . . .
C216 C -0.1310(5) -0.2486(3) -0.1981(4) 0.108(3) Uani 1 1 d . . . . .
C217 C -0.0920(5) -0.2462(4) -0.2335(4) 0.120(4) Uani 1 1 d . . . . .
C218 C -0.0949(8) -0.2169(4) -0.2704(4) 0.147(5) Uani 1 1 d . . . . .
H218 H -0.068095 -0.214296 -0.294634 0.177 Uiso 1 1 calc R U . . .
C219 C -0.1405(8) -0.1908(5) -0.2701(5) 0.168(7) Uani 1 1 d . . . . .
H219 H -0.143484 -0.170440 -0.295024 0.202 Uiso 1 1 calc R U . . .
C220 C -0.1813(7) -0.1939(5) -0.2344(5) 0.158(6) Uani 1 1 d . . . . .
H220 H -0.211163 -0.176343 -0.235049 0.190 Uiso 1 1 calc R U . . .
C221 C -0.1752(5) -0.2247(4) -0.1976(4) 0.113(3) Uani 1 1 d . . . . .
C222 C -0.0435(8) -0.2755(4) -0.2312(6) 0.169(6) Uani 1 1 d . . . . .
H222 H -0.046129 -0.292227 -0.199931 0.203 Uiso 1 1 calc R U . . .
C223 C 0.0110(7) -0.2554(5) -0.2271(6) 0.217(10) Uani 1 1 d . . . . .
H22A H 0.039832 -0.275155 -0.225827 0.325 Uiso 1 1 calc R U . . .
H22B H 0.014329 -0.238507 -0.257181 0.325 Uiso 1 1 calc R U . . .
H22C H 0.014207 -0.239457 -0.195828 0.325 Uiso 1 1 calc R U . . .
C224 C -0.0484(9) -0.3030(6) -0.2795(7) 0.261(13) Uani 1 1 d . . . . .
H22D H -0.083972 -0.315809 -0.281563 0.392 Uiso 1 1 calc R U . . .
H22E H -0.044500 -0.287370 -0.310561 0.392 Uiso 1 1 calc R U . . .
H22F H -0.019820 -0.322904 -0.276459 0.392 Uiso 1 1 calc R U . . .
C225 C -0.2184(5) -0.2290(4) -0.1583(6) 0.144(5) Uani 1 1 d . . . . .
H225 H -0.200373 -0.234543 -0.123585 0.173 Uiso 1 1 calc R U . . .
C226 C -0.2520(5) -0.1933(4) -0.1558(7) 0.188(8) Uani 1 1 d . . . . .
H22G H -0.279030 -0.196983 -0.130428 0.283 Uiso 1 1 calc R U . . .
H22H H -0.228762 -0.170891 -0.145801 0.283 Uiso 1 1 calc R U . . .
H22I H -0.270370 -0.188277 -0.189637 0.283 Uiso 1 1 calc R U . . .
C227 C -0.2548(6) -0.2648(5) -0.1764(9) 0.239(11) Uani 1 1 d . . . . .
H22J H -0.232307 -0.288328 -0.177899 0.359 Uiso 1 1 calc R U . . .
H22K H -0.282786 -0.268970 -0.151933 0.359 Uiso 1 1 calc R U . . .
H22L H -0.272186 -0.259349 -0.210499 0.359 Uiso 1 1 calc R U . . .
C301 C 0.2897(3) -0.1990(2) -0.0004(4) 0.088(2) Uani 1 1 d . . . . .
C302 C 0.3327(6) -0.2563(4) 0.0195(7) 0.164(6) Uani 1 1 d . . . . .
H302 H 0.338741 -0.282066 0.032425 0.197 Uiso 1 1 calc R U . . .
C303 C 0.3692(5) -0.2322(4) 0.0000(7) 0.171(7) Uani 1 1 d . . . . .
H303 H 0.405864 -0.238090 -0.005710 0.206 Uiso 1 1 calc R U . . .
C304 C 0.2330(5) -0.2499(4) 0.0353(6) 0.130(4) Uani 1 1 d . . . . .
C305 C 0.1991(5) -0.2705(4) -0.0012(6) 0.132(4) Uani 1 1 d . . . . .
C306 C 0.1490(7) -0.2790(5) 0.0118(8) 0.187(7) Uani 1 1 d . . . . .
H306 H 0.125269 -0.293277 -0.011444 0.224 Uiso 1 1 calc R U . . .
C307 C 0.1302(8) -0.2666(6) 0.0608(8) 0.186(7) Uani 1 1 d . . . . .
H307 H 0.094232 -0.272175 0.069402 0.223 Uiso 1 1 calc R U . A 5
C308 C 0.1661(7) -0.2462(6) 0.0953(7) 0.184(7) Uani 1 1 d . . . . .
H308 H 0.153842 -0.237507 0.127183 0.220 Uiso 1 1 calc R U . B 8
C309 C 0.2182(6) -0.2387(4) 0.0839(6) 0.136(4) Uani 1 1 d . . . . .
C310 C 0.2217(5) -0.2842(4) -0.0524(7) 0.143(5) Uani 1 1 d . . . . .
H310 H 0.261883 -0.280055 -0.049769 0.172 Uiso 1 1 calc R U . . .
C311 C 0.1980(7) -0.2611(4) -0.0982(6) 0.169(6) Uani 1 1 d . . . . .
H31A H 0.204770 -0.233089 -0.092556 0.253 Uiso 1 1 calc R U . . .
H31B H 0.215002 -0.269559 -0.129286 0.253 Uiso 1 1 calc R U . . .
H31C H 0.158791 -0.265754 -0.102497 0.253 Uiso 1 1 calc R U . . .
C312 C 0.2110(7) -0.3273(4) -0.0615(8) 0.219(9) Uani 1 1 d . . . . .
H31D H 0.226257 -0.342359 -0.032067 0.328 Uiso 1 1 calc R U . . .
H31E H 0.171817 -0.331776 -0.065873 0.328 Uiso 1 1 calc R U . . .
H31F H 0.228029 -0.335581 -0.092662 0.328 Uiso 1 1 calc R U . . .
C313 C 0.2601(7) -0.2164(5) 0.1224(7) 0.172(6) Uani 1 1 d . . . . .
H313 H 0.277867 -0.196619 0.100719 0.206 Uiso 1 1 calc R U . . .
C314 C 0.2372(8) -0.1938(6) 0.1632(6) 0.240(12) Uani 1 1 d . . . . .
H31G H 0.208685 -0.176511 0.148320 0.360 Uiso 1 1 calc R U . . .
H31H H 0.221833 -0.211705 0.187761 0.360 Uiso 1 1 calc R U . . .
H31I H 0.265835 -0.178008 0.180908 0.360 Uiso 1 1 calc R U . . .
C315 C 0.3043(9) -0.2441(6) 0.1396(10) 0.314(17) Uani 1 1 d . . . . .
H31J H 0.317030 -0.257937 0.109685 0.470 Uiso 1 1 calc R U . . .
H31K H 0.334383 -0.229483 0.156715 0.470 Uiso 1 1 calc R U . . .
H31L H 0.290381 -0.263180 0.163568 0.470 Uiso 1 1 calc R U . . .
C316 C 0.3677(3) -0.1597(3) -0.0242(5) 0.105(3) Uani 1 1 d . . . . .
C317 C 0.3901(4) -0.1372(4) 0.0181(5) 0.112(3) Uani 1 1 d . . . . .
C318 C 0.4087(5) -0.1009(5) 0.0072(7) 0.155(5) Uani 1 1 d . . . . .
H318 H 0.423658 -0.084938 0.034429 0.186 Uiso 1 1 calc R U . . .
C319 C 0.4066(7) -0.0869(6) -0.0420(7) 0.187(8) Uani 1 1 d . . . . .
H319 H 0.419817 -0.061379 -0.048742 0.224 Uiso 1 1 calc R U . . .
C320 C 0.3845(6) -0.1105(6) -0.0830(6) 0.176(7) Uani 1 1 d . . . . .
H320 H 0.383681 -0.101027 -0.117275 0.211 Uiso 1 1 calc R U . . .
C321 C 0.3644(4) -0.1470(6) -0.0732(5) 0.140(5) Uani 1 1 d . . . . .
C322 C 0.3930(4) -0.1527(4) 0.0715(5) 0.132(4) Uani 1 1 d . . . . .
H322 H 0.373985 -0.178605 0.070757 0.158 Uiso 1 1 calc R U . . .
C323 C 0.3660(6) -0.1271(5) 0.1078(6) 0.172(6) Uani 1 1 d . . . . .
H32A H 0.369159 -0.138726 0.142255 0.258 Uiso 1 1 calc R U . . .
H32B H 0.383287 -0.101214 0.108792 0.258 Uiso 1 1 calc R U . . .
H32C H 0.327544 -0.124286 0.096522 0.258 Uiso 1 1 calc R U . . .
C324 C 0.4509(5) -0.1599(5) 0.0880(7) 0.184(7) Uani 1 1 d . . . . .
H32D H 0.467172 -0.176921 0.062949 0.275 Uiso 1 1 calc R U . . .
H32E H 0.470405 -0.134854 0.090132 0.275 Uiso 1 1 calc R U . . .
H32F H 0.453328 -0.172577 0.121779 0.275 Uiso 1 1 calc R U . . .
C325 C 0.3375(5) -0.1739(5) -0.1149(6) 0.168(6) Uani 1 1 d . . . . .
H325 H 0.303931 -0.185302 -0.101396 0.202 Uiso 1 1 calc R U . . .
C326 C 0.3221(6) -0.1541(6) -0.1648(5) 0.210(10) Uani 1 1 d . . . . .
H32G H 0.297513 -0.132250 -0.158910 0.314 Uiso 1 1 calc R U . . .
H32H H 0.354834 -0.144076 -0.179633 0.314 Uiso 1 1 calc R U . . .
H32I H 0.303977 -0.172892 -0.188536 0.314 Uiso 1 1 calc R U . . .
C327 C 0.3748(9) -0.2068(7) -0.1258(8) 0.279(13) Uani 1 1 d . . . . .
H32J H 0.385664 -0.220441 -0.093748 0.418 Uiso 1 1 calc R U . . .
H32K H 0.356173 -0.225117 -0.149911 0.418 Uiso 1 1 calc R U . . .
H32L H 0.407030 -0.196300 -0.141008 0.418 Uiso 1 1 calc R U . . .
C401 C 0.3500(2) 0.0807(2) -0.1262(2) 0.0662(16) Uani 1 1 d . . . . .
C402 C 0.4172(3) 0.1248(3) -0.1082(4) 0.096(3) Uani 1 1 d . . . . .
H402 H 0.439361 0.143403 -0.089597 0.115 Uiso 1 1 calc R U . . .
C403 C 0.4234(3) 0.1122(3) -0.1553(3) 0.092(2) Uani 1 1 d . . . . .
H403 H 0.449879 0.120687 -0.177634 0.110 Uiso 1 1 calc R U . . .
C404 C 0.3526(3) 0.1130(3) -0.0401(3) 0.0745(19) Uani 1 1 d . . . . .
C405 C 0.3635(3) 0.0846(2) -0.0020(3) 0.0743(18) Uani 1 1 d . . . . .
C406 C 0.3441(3) 0.0920(3) 0.0456(3) 0.080(2) Uani 1 1 d . . . . .
H406 H 0.349612 0.073035 0.072051 0.096 Uiso 1 1 calc R U . . .
C407 C 0.3170(3) 0.1259(3) 0.0556(3) 0.086(2) Uani 1 1 d . . . . .
H407 H 0.304078 0.130434 0.088620 0.103 Uiso 1 1 calc R U . . .
C408 C 0.3089(3) 0.1535(3) 0.0171(3) 0.090(2) Uani 1 1 d . . . . .
H408 H 0.290012 0.177000 0.023895 0.108 Uiso 1 1 calc R U . . .
C409 C 0.3278(3) 0.1477(3) -0.0317(3) 0.081(2) Uani 1 1 d . . . . .
C410 C 0.3958(3) 0.0475(3) -0.0117(4) 0.096(3) Uani 1 1 d . . . . .
H410 H 0.383172 0.036620 -0.046021 0.115 Uiso 1 1 calc R U . . .
C411 C 0.3906(4) 0.0161(3) 0.0280(4) 0.106(3) Uani 1 1 d . . . . .
H41A H 0.412272 -0.006668 0.019320 0.159 Uiso 1 1 calc R U . . .
H41B H 0.403573 0.026191 0.061798 0.159 Uiso 1 1 calc R U . . .
H41C H 0.352428 0.008433 0.028813 0.159 Uiso 1 1 calc R U . . .
C412 C 0.4572(4) 0.0574(4) -0.0123(5) 0.137(4) Uani 1 1 d . . . . .
H41D H 0.462301 0.077887 -0.037922 0.205 Uiso 1 1 calc R U . . .
H41E H 0.470582 0.066763 0.021698 0.205 Uiso 1 1 calc R U . . .
H41F H 0.477272 0.033872 -0.021184 0.205 Uiso 1 1 calc R U . . .
C413 C 0.3212(5) 0.1803(3) -0.0727(4) 0.107(3) Uani 1 1 d . . . . .
H413 H 0.349827 0.174496 -0.096994 0.128 Uiso 1 1 calc R U . . .
C414 C 0.2726(5) 0.1769(4) -0.1027(6) 0.180(7) Uani 1 1 d . . . . .
H41G H 0.267443 0.149679 -0.113852 0.271 Uiso 1 1 calc R U . . .
H41H H 0.242370 0.184850 -0.082440 0.271 Uiso 1 1 calc R U . . .
H41I H 0.273710 0.193940 -0.132904 0.271 Uiso 1 1 calc R U . . .
C415 C 0.3347(6) 0.2204(3) -0.0527(5) 0.143(5) Uani 1 1 d . . . . .
H41J H 0.369429 0.219570 -0.032245 0.215 Uiso 1 1 calc R U . . .
H41K H 0.337509 0.238445 -0.081621 0.215 Uiso 1 1 calc R U . . .
H41L H 0.306169 0.229356 -0.031157 0.215 Uiso 1 1 calc R U . . .
C416 C 0.3785(3) 0.0631(3) -0.2133(3) 0.078(2) Uani 1 1 d . . . . .
C417 C 0.3539(4) 0.0811(3) -0.2563(4) 0.097(3) Uani 1 1 d . . . . .
C418 C 0.3547(5) 0.0609(4) -0.3034(4) 0.118(4) Uani 1 1 d . . . . .
H418 H 0.338237 0.072496 -0.333661 0.142 Uiso 1 1 calc R U . . .
C419 C 0.3782(5) 0.0255(4) -0.3063(5) 0.119(4) Uani 1 1 d . . . . .
H419 H 0.378407 0.012604 -0.338512 0.143 Uiso 1 1 calc R U . . .
C420 C 0.4019(5) 0.0079(4) -0.2630(5) 0.128(4) Uani 1 1 d . . . . .
H420 H 0.417756 -0.017365 -0.265525 0.153 Uiso 1 1 calc R U . . .
C421 C 0.4029(4) 0.0268(3) -0.2156(4) 0.102(3) Uani 1 1 d . . . . .
C422 C 0.3298(5) 0.1221(4) -0.2536(4) 0.126(4) Uani 1 1 d . . . . .
H422 H 0.331066 0.129550 -0.216460 0.152 Uiso 1 1 calc R U . . .
C423 C 0.2715(6) 0.1217(4) -0.2725(6) 0.165(6) Uani 1 1 d . . . . .
H42A H 0.252314 0.101337 -0.254265 0.248 Uiso 1 1 calc R U . . .
H42B H 0.255222 0.147288 -0.266111 0.248 Uiso 1 1 calc R U . . .
H42C H 0.268544 0.116155 -0.309428 0.248 Uiso 1 1 calc R U . . .
C424 C 0.3607(6) 0.1532(4) -0.2808(7) 0.180(7) Uani 1 1 d . . . . .
H42D H 0.398839 0.152815 -0.267769 0.270 Uiso 1 1 calc R U . . .
H42E H 0.358385 0.147823 -0.317834 0.270 Uiso 1 1 calc R U . . .
H42F H 0.345063 0.178956 -0.274517 0.270 Uiso 1 1 calc R U . . .
C425 C 0.4301(5) 0.0068(4) -0.1676(5) 0.136(4) Uani 1 1 d . . . . .
H425 H 0.414185 0.019412 -0.137402 0.164 Uiso 1 1 calc R U . . .
C426 C 0.4174(10) -0.0343(5) -0.1645(9) 0.284(15) Uani 1 1 d . . . . .
H42G H 0.377979 -0.037873 -0.168553 0.426 Uiso 1 1 calc R U . . .
H42H H 0.434478 -0.048449 -0.191899 0.426 Uiso 1 1 calc R U . . .
H42I H 0.431070 -0.044543 -0.131037 0.426 Uiso 1 1 calc R U . . .
C427 C 0.4903(8) 0.0148(7) -0.1617(11) 0.325(17) Uani 1 1 d . . . . .
H42J H 0.496727 0.043021 -0.164101 0.488 Uiso 1 1 calc R U . . .
H42K H 0.504908 0.005157 -0.128203 0.488 Uiso 1 1 calc R U . . .
H42L H 0.508316 0.001250 -0.189065 0.488 Uiso 1 1 calc R U . . .
C501 C 0.0165(3) 0.1650(2) -0.3068(3) 0.0728(18) Uani 1 1 d . . . . .
C502 C 0.0155(4) 0.2298(3) -0.3300(4) 0.109(3) Uani 1 1 d . . . . .
H502 H 0.015902 0.257582 -0.327031 0.131 Uiso 1 1 calc R U . . .
C503 C 0.0119(5) 0.2083(3) -0.3731(4) 0.116(3) Uani 1 1 d . . . . .
H503 H 0.009159 0.218098 -0.407275 0.140 Uiso 1 1 calc R U . . .
C504 C 0.0184(5) 0.2151(3) -0.2377(4) 0.108(3) Uani 1 1 d . . . . .
C505 C -0.0309(7) 0.2269(4) -0.2215(6) 0.155(5) Uani 1 1 d . . . . .
C506 C -0.0311(11) 0.2409(6) -0.1715(8) 0.238(13) Uani 1 1 d . . . . .
H506 H -0.063495 0.251226 -0.159167 0.286 Uiso 1 1 calc R U . C 6
C507 C 0.0156(12) 0.2399(5) -0.1400(7) 0.194(10) Uani 1 1 d . . . . .
H507 H 0.013478 0.245646 -0.104545 0.233 Uiso 1 1 calc R U . D 6
C508 C 0.0659(8) 0.2308(4) -0.1577(5) 0.159(6) Uani 1 1 d . . . . .
H508 H 0.097887 0.233431 -0.135691 0.191 Uiso 1 1 calc R U . . .
C509 C 0.0688(6) 0.2178(3) -0.2084(4) 0.123(4) Uani 1 1 d . . . . .
C510 C -0.0844(8) 0.2258(8) -0.2584(7) 0.233(13) Uani 1 1 d . . . . .
H510 H -0.072761 0.223577 -0.294309 0.280 Uiso 1 1 calc R U . . .
C511 C -0.1151(10) 0.1953(6) -0.2504(10) 0.277(17) Uani 1 1 d . . . . .
H51A H -0.147480 0.196105 -0.274189 0.416 Uiso 1 1 calc R U . . .
H51B H -0.094736 0.171207 -0.256132 0.416 Uiso 1 1 calc R U . . .
H51C H -0.125976 0.195785 -0.214947 0.416 Uiso 1 1 calc R U . . .
C512 C -0.1079(6) 0.2689(5) -0.2525(9) 0.237(11) Uani 1 1 d . . . . .
H51D H -0.080016 0.288124 -0.259706 0.355 Uiso 1 1 calc R U . . .
H51E H -0.139550 0.272444 -0.276721 0.355 Uiso 1 1 calc R U . . .
H51F H -0.118754 0.272539 -0.217290 0.355 Uiso 1 1 calc R U . . .
C513 C 0.1215(6) 0.2055(5) -0.2314(5) 0.178(8) Uani 1 1 d . . . . .
H513 H 0.113754 0.180670 -0.251012 0.213 Uiso 1 1 calc R U . . .
C514 C 0.1669(7) 0.1967(5) -0.1916(6) 0.226(11) Uani 1 1 d . . . . .
H51G H 0.154364 0.177851 -0.166692 0.339 Uiso 1 1 calc R U . . .
H51H H 0.197759 0.185616 -0.208489 0.339 Uiso 1 1 calc R U . . .
H51I H 0.178186 0.220979 -0.173881 0.339 Uiso 1 1 calc R U . . .
C515 C 0.1430(7) 0.2342(8) -0.2682(8) 0.346(19) Uani 1 1 d . . . . .
H51J H 0.114524 0.240708 -0.294839 0.519 Uiso 1 1 calc R U . . .
H51K H 0.154493 0.258134 -0.249708 0.519 Uiso 1 1 calc R U . . .
H51L H 0.174066 0.222771 -0.284316 0.519 Uiso 1 1 calc R U . . .
C516 C 0.0113(4) 0.1367(3) -0.3950(3) 0.095(3) Uani 1 1 d . . . . .
C517 C 0.0590(5) 0.1265(4) -0.4125(4) 0.113(3) Uani 1 1 d . . . . .
C518 C 0.0577(8) 0.0973(5) -0.4517(6) 0.158(5) Uani 1 1 d . . . . .
H518 H 0.089686 0.088820 -0.466645 0.189 Uiso 1 1 calc R U . . .
C519 C 0.0059(9) 0.0816(5) -0.4671(5) 0.168(6) Uani 1 1 d . . . . .
H519 H 0.004196 0.061574 -0.492467 0.202 Uiso 1 1 calc R U . . .
C520 C -0.0410(8) 0.0932(6) -0.4483(6) 0.190(8) Uani 1 1 d . . . . .
H520 H -0.074640 0.082137 -0.460629 0.228 Uiso 1 1 calc R U . . .
C521 C -0.0388(6) 0.1212(4) -0.4111(4) 0.128(4) Uani 1 1 d . . . . .
C522 C 0.1106(6) 0.1458(5) -0.3960(7) 0.165(6) Uani 1 1 d . . . . .
H522 H 0.100371 0.167244 -0.372303 0.198 Uiso 1 1 calc R U . . .
C523 C 0.1501(6) 0.1215(5) -0.3651(6) 0.170(6) Uani 1 1 d . . . . .
H52A H 0.182778 0.136881 -0.356035 0.254 Uiso 1 1 calc R U . . .
H52B H 0.133896 0.112938 -0.333596 0.254 Uiso 1 1 calc R U . . .
H52C H 0.159631 0.098462 -0.385060 0.254 Uiso 1 1 calc R U . . .
C524 C 0.1383(8) 0.1661(8) -0.4377(8) 0.307(16) Uani 1 1 d . . . . .
H52D H 0.172086 0.178037 -0.423361 0.461 Uiso 1 1 calc R U . . .
H52E H 0.146628 0.147036 -0.464213 0.461 Uiso 1 1 calc R U . . .
H52F H 0.114502 0.186525 -0.452998 0.461 Uiso 1 1 calc R U . . .
C525 C -0.0914(6) 0.1353(6) -0.3902(6) 0.178(7) Uani 1 1 d . . . . .
H525 H -0.082302 0.149068 -0.356911 0.213 Uiso 1 1 calc R U . . .
C526 C -0.1286(7) 0.0990(7) -0.3792(8) 0.264(13) Uani 1 1 d . . . . .
H52G H -0.108613 0.080916 -0.355770 0.395 Uiso 1 1 calc R U . . .
H52H H -0.161304 0.108094 -0.363542 0.395 Uiso 1 1 calc R U . . .
H52I H -0.138884 0.085534 -0.411605 0.395 Uiso 1 1 calc R U . . .
C527 C -0.1206(8) 0.1639(6) -0.4262(9) 0.226(10) Uani 1 1 d . . . . .
H52J H -0.154222 0.172389 -0.411562 0.338 Uiso 1 1 calc R U . . .
H52K H -0.097371 0.186707 -0.430966 0.338 Uiso 1 1 calc R U . . .
H52L H -0.129260 0.151214 -0.459426 0.338 Uiso 1 1 calc R U . . .
C601 C -0.2538(3) -0.0354(2) -0.3035(2) 0.0669(16) Uani 1 1 d . . . . .
C602 C -0.3286(3) -0.0077(3) -0.3439(3) 0.103(3) Uani 1 1 d . . . . .
H602 H -0.359875 0.008352 -0.349335 0.124 Uiso 1 1 calc R U . . .
C603 C -0.3077(3) -0.0309(3) -0.3775(3) 0.096(3) Uani 1 1 d . . . . .
H603 H -0.321352 -0.035399 -0.411864 0.116 Uiso 1 1 calc R U . . .
C604 C -0.3114(4) 0.0045(4) -0.2487(4) 0.109(3) Uani 1 1 d . . . . .
C605 C -0.3384(4) -0.0215(3) -0.2168(4) 0.098(3) Uani 1 1 d . . . . .
C606 C -0.3513(5) -0.0077(5) -0.1695(4) 0.132(4) Uani 1 1 d . . . . .
H606 H -0.367203 -0.024515 -0.145627 0.158 Uiso 1 1 calc R U . . .
C607 C -0.3399(5) 0.0332(4) -0.1571(5) 0.131(4) Uani 1 1 d . . . . .
H607 H -0.350765 0.043245 -0.125348 0.157 Uiso 1 1 calc R U . . .
C608 C -0.3143(5) 0.0581(4) -0.1892(4) 0.128(4) Uani 1 1 d . . . . .
H608 H -0.306409 0.084397 -0.179496 0.154 Uiso 1 1 calc R U . . .
C609 C -0.2994(4) 0.0428(4) -0.2388(4) 0.112(3) Uani 1 1 d . . . . .
C610 C -0.3510(4) -0.0618(4) -0.2313(4) 0.119(4) Uani 1 1 d . . . . .
H610 H -0.324743 -0.069468 -0.257129 0.143 Uiso 1 1 calc R U . . .
C611 C -0.3456(5) -0.0927(4) -0.1879(5) 0.148(5) Uani 1 1 d . . . . .
H61A H -0.355034 -0.118578 -0.202050 0.222 Uiso 1 1 calc R U . . .
H61B H -0.308177 -0.092995 -0.172993 0.222 Uiso 1 1 calc R U . . .
H61C H -0.370204 -0.085971 -0.161270 0.222 Uiso 1 1 calc R U . . .
C612 C -0.4076(6) -0.0630(6) -0.2592(7) 0.207(8) Uani 1 1 d . . . . .
H61D H -0.416507 -0.090093 -0.269190 0.310 Uiso 1 1 calc R U . . .
H61E H -0.434446 -0.053262 -0.236295 0.310 Uiso 1 1 calc R U . . .
H61F H -0.408044 -0.046546 -0.290026 0.310 Uiso 1 1 calc R U . . .
C613 C -0.2703(5) 0.0698(3) -0.2757(4) 0.117(3) Uani 1 1 d . . . . .
H613 H -0.242880 0.053820 -0.292969 0.140 Uiso 1 1 calc R U . . .
C614 C -0.2425(10) 0.1045(5) -0.2525(7) 0.250(12) Uani 1 1 d . . . . .
H61G H -0.216685 0.096102 -0.224513 0.376 Uiso 1 1 calc R U . . .
H61H H -0.222970 0.118178 -0.278728 0.376 Uiso 1 1 calc R U . . .
H61I H -0.269319 0.122190 -0.238965 0.376 Uiso 1 1 calc R U . . .
C615 C -0.3079(14) 0.0896(7) -0.3177(12) 0.46(3) Uani 1 1 d . . . . .
H61J H -0.329318 0.069492 -0.336665 0.683 Uiso 1 1 calc R U . . .
H61K H -0.332233 0.107889 -0.301702 0.683 Uiso 1 1 calc R U . . .
H61L H -0.285884 0.103876 -0.341465 0.683 Uiso 1 1 calc R U . . .
C616 C -0.2326(4) -0.0791(3) -0.3743(3) 0.088(2) Uani 1 1 d . . . . .
C617 C -0.2565(5) -0.1167(3) -0.3763(4) 0.117(3) Uani 1 1 d . . . . .
C618 C -0.2268(8) -0.1465(4) -0.3995(6) 0.165(6) Uani 1 1 d . . . . .
H618 H -0.241684 -0.172122 -0.403395 0.198 Uiso 1 1 calc R U . . .
C619 C -0.1761(9) -0.1385(6) -0.4167(8) 0.210(10) Uani 1 1 d . . . . .
H619 H -0.155977 -0.159105 -0.430932 0.252 Uiso 1 1 calc R U . . .
C620 C -0.1550(6) -0.1030(5) -0.4137(5) 0.144(5) Uani 1 1 d . . . . .
H620 H -0.120225 -0.098905 -0.426248 0.173 Uiso 1 1 calc R U . . .
C621 C -0.1813(4) -0.0713(3) -0.3930(3) 0.101(3) Uani 1 1 d . . . . .
C622 C -0.3121(5) -0.1230(4) -0.3548(5) 0.138(4) Uani 1 1 d . . . . .
H622 H -0.323127 -0.097560 -0.339518 0.166 Uiso 1 1 calc R U . . .
C623 C -0.3063(7) -0.1529(5) -0.3112(7) 0.207(8) Uani 1 1 d . . . . .
H62A H -0.341677 -0.157149 -0.297158 0.311 Uiso 1 1 calc R U . . .
H62B H -0.292899 -0.177744 -0.324350 0.311 Uiso 1 1 calc R U . . .
H62C H -0.280575 -0.143036 -0.283978 0.311 Uiso 1 1 calc R U . . .
C624 C -0.3553(6) -0.1335(6) -0.3979(7) 0.226(9) Uani 1 1 d . . . . .
H62D H -0.356471 -0.112932 -0.424206 0.340 Uiso 1 1 calc R U . . .
H62E H -0.346007 -0.158560 -0.413319 0.340 Uiso 1 1 calc R U . . .
H62F H -0.390822 -0.135541 -0.383486 0.340 Uiso 1 1 calc R U . . .
C625 C -0.1573(4) -0.0314(4) -0.3895(3) 0.113(4) Uani 1 1 d . . . . .
H625 H -0.162617 -0.021223 -0.354264 0.135 Uiso 1 1 calc R U . . .
C626 C -0.0963(4) -0.0318(4) -0.3961(3) 0.143(5) Uani 1 1 d . . . . .
H62G H -0.082134 -0.005016 -0.393554 0.215 Uiso 1 1 calc R U . . .
H62H H -0.078124 -0.048017 -0.369077 0.215 Uiso 1 1 calc R U . . .
H62I H -0.089438 -0.042743 -0.429818 0.215 Uiso 1 1 calc R U . . .
C627 C -0.1874(5) -0.0037(4) -0.4278(5) 0.153(5) Uani 1 1 d . . . . .
H62J H -0.171057 0.022468 -0.425071 0.229 Uiso 1 1 calc R U . . .
H62K H -0.184821 -0.013671 -0.462825 0.229 Uiso 1 1 calc R U . . .
H62L H -0.225633 -0.002108 -0.420101 0.229 Uiso 1 1 calc R U . . .
N101 N 0.1318(3) -0.1534(2) -0.3720(2) 0.0785(17) Uani 1 1 d . . . . .
N102 N 0.1630(3) -0.0945(2) -0.3747(3) 0.097(2) Uani 1 1 d . . . . .
N201 N -0.0967(3) -0.3055(2) -0.0870(3) 0.094(2) Uani 1 1 d . . . . .
N202 N -0.1235(3) -0.2780(2) -0.1576(3) 0.100(2) Uani 1 1 d . . . . .
N301 N 0.2856(4) -0.2362(3) 0.0167(4) 0.125(3) Uani 1 1 d . . . . .
N302 N 0.3429(3) -0.1975(3) -0.0099(4) 0.118(3) Uani 1 1 d . . . . .
N401 N 0.3723(2) 0.10593(19) -0.0908(2) 0.0744(15) Uani 1 1 d . . . . .
N402 N 0.3834(2) 0.08396(19) -0.1657(2) 0.0734(15) Uani 1 1 d . . . . .
N501 N 0.0185(3) 0.2025(2) -0.2908(3) 0.0870(18) Uani 1 1 d . . . . .
N502 N 0.0129(3) 0.1691(2) -0.3590(2) 0.090(2) Uani 1 1 d . . . . .
N601 N -0.2956(3) -0.0111(2) -0.2985(2) 0.0880(19) Uani 1 1 d . . . . .
N602 N -0.2615(2) -0.0476(2) -0.3527(2) 0.0767(16) Uani 1 1 d . . . . .
Cu1 Cu 0.10544(3) -0.10230(3) -0.27997(3) 0.0577(2) Uani 1 1 d . . . . .
Cu2 Cu 0.04917(3) -0.14036(3) -0.21685(3) 0.05474(19) Uani 1 1 d . . . . .
Cu3 Cu 0.14794(3) -0.12069(3) -0.19001(3) 0.0566(2) Uani 1 1 d . . . . .
Cu4 Cu 0.16465(3) -0.05149(3) -0.22523(3) 0.0572(2) Uani 1 1 d . . . . .
Cu5 Cu 0.07569(3) -0.02827(3) -0.27387(3) 0.0565(2) Uani 1 1 d . . . . .
Cu6 Cu 0.00484(3) -0.08341(3) -0.26867(3) 0.05471(19) Uani 1 1 d . . . . .
Cu7 Cu 0.07521(3) -0.07204(2) -0.19979(3) 0.04971(18) Uani 1 1 d . . . . .
Cu8 Cu -0.00645(3) -0.17913(3) -0.15523(3) 0.05566(19) Uani 1 1 d . . . . .
Cu9 Cu 0.09377(3) -0.16306(3) -0.13102(3) 0.05456(19) Uani 1 1 d . . . . .
Cu10 Cu 0.19056(3) -0.14000(3) -0.10233(3) 0.0576(2) Uani 1 1 d . . . . .
Cu11 Cu 0.21079(3) -0.07246(3) -0.13969(3) 0.0567(2) Uani 1 1 d . . . . .
Cu12 Cu 0.22392(3) -0.00210(3) -0.17268(3) 0.0584(2) Uani 1 1 d . . . . .
Cu13 Cu 0.13791(3) 0.02098(3) -0.22551(3) 0.0566(2) Uani 1 1 d . . . . .
Cu14 Cu 0.04692(3) 0.04394(3) -0.26968(3) 0.0574(2) Uani 1 1 d . . . . .
Cu15 Cu -0.02389(3) -0.01127(3) -0.26884(3) 0.05475(19) Uani 1 1 d . . . . .
Cu16 Cu -0.09420(3) -0.06584(3) -0.25911(3) 0.05498(19) Uani 1 1 d . . . . .
Cu17 Cu -0.05145(3) -0.12473(3) -0.21092(3) 0.05378(19) Uani 1 1 d . . . . .
Cu18 Cu 0.01916(3) -0.11132(2) -0.13716(3) 0.04755(17) Uani 1 1 d . . . . .
Cu19 Cu 0.11771(3) -0.09151(2) -0.11054(3) 0.04853(17) Uani 1 1 d . . . . .
Cu20 Cu 0.13420(3) -0.02246(2) -0.14627(3) 0.04902(17) Uani 1 1 d . . . . .
Cu21 Cu 0.04628(3) 0.00037(2) -0.19439(3) 0.04851(17) Uani 1 1 d . . . . .
Cu22 Cu -0.02506(3) -0.05426(2) -0.18892(3) 0.04736(17) Uani 1 1 d . . . . .
Cu23 Cu -0.06408(4) -0.21982(3) -0.09306(3) 0.0623(2) Uani 1 1 d . . . . .
Cu24 Cu 0.03674(3) -0.20034(3) -0.06833(3) 0.0578(2) Uani 1 1 d . . . . .
Cu25 Cu 0.13491(3) -0.18033(3) -0.04220(3) 0.0587(2) Uani 1 1 d . . . . .
Cu26 Cu 0.23376(3) -0.16019(3) -0.01335(4) 0.0635(2) Uani 1 1 d . . . . .
Cu27 Cu 0.25117(3) -0.09103(3) -0.05076(3) 0.0600(2) Uani 1 1 d . . . . .
Cu28 Cu 0.26723(3) -0.02217(3) -0.08636(3) 0.0597(2) Uani 1 1 d . . . . .
Cu29 Cu 0.28406(3) 0.04896(3) -0.12129(3) 0.0628(2) Uani 1 1 d . . . . .
Cu30 Cu 0.19411(3) 0.06908(3) -0.17027(3) 0.0593(2) Uani 1 1 d . . . . .
Cu31 Cu 0.10684(3) 0.09148(3) -0.21808(3) 0.0590(2) Uani 1 1 d . . . . .
Cu32 Cu 0.01864(4) 0.11734(3) -0.26563(3) 0.0626(2) Uani 1 1 d . . . . .
Cu33 Cu -0.05155(4) 0.06057(3) -0.26095(3) 0.0585(2) Uani 1 1 d . . . . .
Cu34 Cu -0.12154(3) 0.00652(3) -0.25565(3) 0.0576(2) Uani 1 1 d . . . . .
Cu35 Cu -0.19500(3) -0.04680(3) -0.25155(3) 0.0602(2) Uani 1 1 d . . . . .
Cu36 Cu -0.14999(3) -0.10468(3) -0.19900(3) 0.0570(2) Uani 1 1 d . . . . .
Cu37 Cu -0.10655(3) -0.16197(3) -0.14703(3) 0.0572(2) Uani 1 1 d . . . . .
Cu38 Cu -0.03715(3) -0.15198(2) -0.07540(3) 0.04928(17) Uani 1 1 d . . . . .
Cu39 Cu 0.06227(3) -0.13167(2) -0.04882(3) 0.04925(17) Uani 1 1 d . . . . .
Cu40 Cu 0.16194(3) -0.11189(2) -0.02200(3) 0.05064(18) Uani 1 1 d . . . . .
Cu41 Cu 0.17848(3) -0.04256(3) -0.05757(3) 0.04952(18) Uani 1 1 d . . . . .
Cu42 Cu 0.19544(3) 0.02726(3) -0.09318(3) 0.05126(18) Uani 1 1 d . . . . .
Cu43 Cu 0.10569(3) 0.04985(2) -0.14168(3) 0.04879(17) Uani 1 1 d . . . . .
Cu44 Cu 0.01686(3) 0.07348(2) -0.19067(3) 0.04957(18) Uani 1 1 d . . . . .
Cu45 Cu -0.05416(3) 0.01789(2) -0.18467(3) 0.04722(17) Uani 1 1 d . . . . .
Cu46 Cu -0.12626(3) -0.03687(2) -0.18024(3) 0.04832(17) Uani 1 1 d . . . . .
Cu47 Cu -0.08120(3) -0.09470(2) -0.12768(3) 0.04683(17) Uani 1 1 d . . . . .
Cu48 Cu 0.04423(3) -0.04265(2) -0.11804(3) 0.04422(16) Uani 1 1 d . . . . .
Cu49 Cu -0.01080(3) -0.08245(2) -0.05682(3) 0.04343(16) Uani 1 1 d . . . . .
Cu50 Cu 0.08779(3) -0.06244(2) -0.03049(3) 0.04385(16) Uani 1 1 d . . . . .
Cu51 Cu 0.10421(3) 0.00603(2) -0.06622(3) 0.04428(16) Uani 1 1 d . . . . .
Cu52 Cu 0.01602(3) 0.02894(2) -0.11424(3) 0.04332(16) Uani 1 1 d . . . . .
Cu53 Cu -0.05521(3) -0.02604(2) -0.10868(3) 0.04293(16) Uani 1 1 d . . . . .
Cu54 Cu 0.01480(3) -0.01420(2) -0.03921(3) 0.04165(15) Uani 1 1 d . . . . .
Cu1W Cu -0.05738(5) 0.03343(4) -0.05005(5) 0.0429(3) Uani 0.5 1 d . . P E 1
Cu2W Cu 0.03932(6) 0.05287(4) -0.02398(5) 0.0428(3) Uani 0.5 1 d . . P E 1
Cu3W Cu 0.08294(5) -0.00256(4) 0.02696(5) 0.0421(3) Uani 0.5 1 d . . P E 1
Cu4W Cu 0.01322(5) -0.05677(4) 0.03236(5) 0.0412(3) Uani 0.5 1 d . . P E 1
Cu5W Cu -0.07369(5) -0.03405(4) -0.01510(5) 0.0415(3) Uani 0.5 1 d . . P E 1
Cu1Z Cu 0.08509(6) -0.14812(5) 0.11777(6) 0.0506(3) Uani 0.5 1 d . . P F 2
Cu2Z Cu -0.01399(7) -0.16949(5) 0.09185(6) 0.0508(4) Uani 0.5 1 d . . P F 2
Cu3Z Cu -0.10390(6) -0.14850(5) 0.04496(6) 0.0493(3) Uani 0.5 1 d . . P F 2
Cu4Z Cu -0.18919(6) -0.12291(5) -0.00464(6) 0.0514(4) Uani 0.5 1 d . . P F 2
Cu5Z Cu -0.23445(6) -0.06582(6) -0.05704(6) 0.0529(4) Uani 0.5 1 d . . P F 2
Cu6Z Cu -0.22300(6) 0.00301(6) -0.09279(6) 0.0539(4) Uani 0.5 1 d . . P F 2
Cu7Z Cu -0.20182(6) 0.07151(6) -0.12634(6) 0.0570(4) Uani 0.5 1 d . . P F 2
Cu8Z Cu -0.13110(7) 0.12604(5) -0.13202(6) 0.0578(4) Uani 0.5 1 d . . P F 2
Cu9Z Cu -0.03466(7) 0.14989(5) -0.10747(6) 0.0563(4) Uani 0.5 1 d . . P F 2
CuAZ Cu 0.06446(7) 0.16633(5) -0.07974(6) 0.0576(4) Uani 0.5 1 d . . P F 2
CuBZ Cu 0.15247(7) 0.14312(5) -0.03134(6) 0.0562(4) Uani 0.5 1 d . . P F 2
CuCZ Cu 0.20170(6) 0.08922(5) 0.02171(6) 0.0535(4) Uani 0.5 1 d . . P F 2
CuDZ Cu 0.24113(6) 0.03018(6) 0.07171(6) 0.0537(4) Uani 0.5 1 d . . P F 2
CuEZ Cu 0.22696(6) -0.03933(5) 0.10776(6) 0.0520(4) Uani 0.5 1 d . . P F 2
CuFZ Cu 0.15864(6) -0.09557(5) 0.11556(6) 0.0499(3) Uani 0.5 1 d . . P F 2
Cu1Y Cu -0.05785(6) 0.07796(5) -0.12440(6) 0.0493(3) Uani 0.5 1 d . . P E 3
Cu2Y Cu 0.03990(6) 0.09794(5) -0.09817(6) 0.0490(3) Uani 0.5 1 d . . P E 3
Cu3Y Cu 0.12865(6) 0.07468(5) -0.04926(6) 0.0487(3) Uani 0.5 1 d . . P E 3
Cu4Y Cu 0.17316(5) 0.01850(5) 0.00191(6) 0.0469(3) Uani 0.5 1 d . . P E 3
Cu5Y Cu 0.15729(6) -0.05057(5) 0.03820(5) 0.0456(3) Uani 0.5 1 d . . P E 3
Cu6Y Cu 0.08604(6) -0.10596(5) 0.04256(5) 0.0451(3) Uani 0.5 1 d . . P E 3
Cu7Y Cu -0.01259(6) -0.12619(5) 0.01704(5) 0.0450(3) Uani 0.5 1 d . . P E 3
Cu8Y Cu -0.10082(6) -0.10254(5) -0.03153(5) 0.0446(3) Uani 0.5 1 d . . P E 3
Cu9Y Cu -0.14566(6) -0.04575(5) -0.08360(5) 0.0457(3) Uani 0.5 1 d . . P E 3
CuAY Cu -0.12912(6) 0.02295(5) -0.11929(5) 0.0478(3) Uani 0.5 1 d . . P E 3
CuBY Cu -0.05825(7) 0.12176(5) -0.19758(6) 0.0580(4) Uani 0.5 1 d . . P E 3
CuCY Cu 0.04091(7) 0.14199(5) -0.17125(6) 0.0578(4) Uani 0.5 1 d . . P E 3
CuDY Cu 0.13063(7) 0.12058(5) -0.12533(6) 0.0569(4) Uani 0.5 1 d . . P E 3
CuEY Cu 0.21613(7) 0.09617(5) -0.07524(6) 0.0569(4) Uani 0.5 1 d . . P E 3
CuFY Cu 0.26174(6) 0.03894(6) -0.02296(6) 0.0556(4) Uani 0.5 1 d . . P E 3
CuGY Cu 0.25062(6) -0.03049(5) 0.01282(6) 0.0521(4) Uani 0.5 1 d . . P E 3
CuHY Cu 0.22971(6) -0.09878(5) 0.04738(6) 0.0524(4) Uani 0.5 1 d . . P E 3
CuIY Cu 0.15826(6) -0.15404(5) 0.05285(6) 0.0526(4) Uani 0.5 1 d . . P E 3
CuJY Cu 0.06125(6) -0.17757(5) 0.02732(6) 0.0500(3) Uani 0.5 1 d . . P E 3
CuKY Cu -0.03835(7) -0.19391(5) -0.00026(6) 0.0508(3) Uani 0.5 1 d . . P E 3
CuLY Cu -0.12741(6) -0.17038(5) -0.04826(6) 0.0515(4) Uani 0.5 1 d . . P E 3
CuMY Cu -0.17410(6) -0.11552(5) -0.10187(6) 0.0505(4) Uani 0.5 1 d . . P E 3
CuNY Cu -0.21518(6) -0.05707(6) -0.15247(6) 0.0531(4) Uani 0.5 1 d . . P E 3
CuOY Cu -0.19941(6) 0.01276(6) -0.18720(6) 0.0553(4) Uani 0.5 1 d . . P E 3
CuPY Cu -0.13060(7) 0.06835(5) -0.19605(6) 0.0556(4) Uani 0.5 1 d . . P E 3
Cu1X Cu 0.08323(6) -0.04597(5) 0.10329(5) 0.0433(3) Uani 0.5 1 d . . P G 4
Cu2X Cu -0.07636(6) -0.07803(5) 0.06029(5) 0.0437(3) Uani 0.5 1 d . . P G 4
Cu3X Cu -0.14860(6) 0.01428(5) -0.02340(5) 0.0468(3) Uani 0.5 1 d . . P G 4
Cu4X Cu -0.03367(6) 0.10307(5) -0.03223(6) 0.0477(3) Uani 0.5 1 d . . P G 4
Cu5X Cu 0.11005(6) 0.06623(5) 0.04628(5) 0.0464(3) Uani 0.5 1 d . . P G 4
Cu6X Cu 0.01150(6) -0.09977(5) 0.10798(5) 0.0450(3) Uani 0.5 1 d . . P G 4
Cu7X Cu -0.16320(6) -0.05419(5) 0.01231(5) 0.0461(3) Uani 0.5 1 d . . P G 4
Cu8X Cu -0.13046(6) 0.08205(5) -0.05739(6) 0.0502(3) Uani 0.5 1 d . . P G 4
Cu9X Cu 0.06347(6) 0.12149(5) -0.00530(6) 0.0492(3) Uani 0.5 1 d . . P G 4
CuAX Cu 0.15219(6) 0.00921(5) 0.09753(5) 0.0467(3) Uani 0.5 1 d . . P G 4
CuBX Cu 0.08325(6) -0.08911(5) 0.18032(5) 0.0493(3) Uani 0.5 1 d . . P G 4
CuCX Cu 0.01162(7) -0.14240(5) 0.18260(6) 0.0544(4) Uani 0.5 1 d . . P G 4
CuDX Cu -0.07866(6) -0.12137(5) 0.13676(6) 0.0500(3) Uani 0.5 1 d . . P G 4
CuEX Cu -0.16650(6) -0.09884(5) 0.08875(6) 0.0519(4) Uani 0.5 1 d . . P G 4
CuFX Cu -0.25179(6) -0.07399(6) 0.03892(6) 0.0579(4) Uani 0.5 1 d . . P G 4
CuGX Cu -0.23947(6) -0.00521(6) 0.00402(6) 0.0544(4) Uani 0.5 1 d . . P G 4
CuHX Cu -0.22439(6) 0.06295(6) -0.03112(6) 0.0562(4) Uani 0.5 1 d . . P G 4
CuIX Cu -0.20331(7) 0.12961(6) -0.06578(7) 0.0624(4) Uani 0.5 1 d . . P G 4
CuJX Cu -0.10761(7) 0.15323(5) -0.04026(6) 0.0570(4) Uani 0.5 1 d . . P G 4
CuKX Cu -0.00950(7) 0.17314(5) -0.01410(7) 0.0572(4) Uani 0.5 1 d . . P G 4
CuLX Cu 0.08857(8) 0.18945(5) 0.01169(7) 0.0600(4) Uani 0.5 1 d . . P G 4
CuMX Cu 0.13629(6) 0.13565(5) 0.06542(6) 0.0537(4) Uani 0.5 1 d . . P G 4
CuNX Cu 0.18014(6) 0.07936(5) 0.11733(6) 0.0528(4) Uani 0.5 1 d . . P G 4
CuOX Cu 0.22160(6) 0.02226(6) 0.16639(6) 0.0568(4) Uani 0.5 1 d . . P G 4
CuPX Cu 0.15336(6) -0.03453(5) 0.17466(6) 0.0501(3) Uani 0.5 1 d . . P G 4
Cu91 Cu 0.0833(2) -0.21972(15) 0.0152(2) 0.068(2) Uani 0.189(4) 1 d . . . E 5
Cu92 Cu -0.0055(5) 0.2164(4) -0.0852(5) 0.081(5) Uani 0.093(4) 1 d . . . H 6
Cu93 Cu -0.1022(11) 0.1960(8) -0.1135(10) 0.071(11) Uani 0.038(4) 1 d . . . I 7
Cu94 Cu 0.1737(11) -0.1993(8) 0.0442(12) 0.095(12) Uani 0.047(4) 1 d . . . E 8
Cu95 Cu -0.0151(3) -0.2374(2) -0.0094(3) 0.072(3) Uani 0.144(4) 1 d . . . E 9

loop_
_atom_site_aniso_label
_atom_site_aniso_U_11
_atom_site_aniso_U_22
_atom_site_aniso_U_33
_atom_site_aniso_U_23
_atom_site_aniso_U_13
_atom_site_aniso_U_12
C101 0.077(4) 0.082(5) 0.059(3) -0.017(3) 0.010(3) -0.010(4)
C102 0.129(7) 0.112(8) 0.073(5) -0.025(5) 0.037(5) 0.002(6)
C103 0.142(8) 0.122(8) 0.084(6) -0.029(6) 0.055(6) -0.039(7)
C104 0.088(5) 0.082(5) 0.057(4) -0.016(3) 0.007(3) 0.008(4)
C105 0.116(6) 0.091(7) 0.072(5) -0.012(4) 0.002(4) 0.017(5)
C106 0.167(10) 0.094(8) 0.082(6) 0.006(5) -0.008(6) 0.028(7)
C107 0.159(10) 0.082(7) 0.098(7) -0.005(6) 0.019(7) -0.011(7)
C108 0.126(7) 0.085(6) 0.082(5) -0.011(5) 0.011(5) -0.011(5)
C109 0.102(5) 0.080(6) 0.069(4) -0.017(4) 0.011(4) -0.002(4)
C110 0.123(7) 0.114(8) 0.097(6) -0.023(6) -0.030(5) 0.046(6)
C111 0.202(13) 0.113(9) 0.137(10) -0.016(8) -0.067(9) 0.050(9)
C112 0.100(7) 0.172(13) 0.161(11) -0.031(9) -0.024(7) 0.046(8)
C113 0.116(6) 0.091(6) 0.075(5) -0.011(4) -0.010(4) -0.002(5)
C114 0.191(13) 0.252(19) 0.123(10) 0.006(11) -0.013(9) 0.141(14)
C115 0.32(2) 0.138(12) 0.099(8) 0.000(8) -0.085(11) -0.037(13)
C116 0.110(6) 0.101(7) 0.076(5) -0.019(5) 0.038(5) -0.035(6)
C117 0.092(6) 0.123(8) 0.095(6) -0.017(6) 0.031(5) -0.028(6)
C118 0.102(6) 0.132(9) 0.085(6) -0.010(6) 0.023(5) -0.041(7)
C119 0.134(9) 0.121(9) 0.096(7) 0.000(6) 0.031(6) -0.061(8)
C120 0.131(8) 0.118(9) 0.090(6) 0.017(6) 0.032(6) -0.038(7)
C121 0.108(6) 0.092(7) 0.087(5) 0.001(5) 0.026(5) -0.026(6)
C122 0.093(6) 0.184(13) 0.109(8) -0.026(8) 0.027(6) -0.015(7)
C123 0.099(7) 0.215(15) 0.135(10) -0.028(10) 0.044(7) 0.004(8)
C124 0.135(10) 0.27(2) 0.153(12) -0.067(13) 0.052(9) 0.026(11)
C125 0.137(8) 0.125(9) 0.076(5) 0.008(5) 0.014(5) -0.031(7)
C126 0.124(9) 0.31(2) 0.065(5) 0.019(8) 0.011(5) -0.054(11)
C127 0.183(11) 0.159(12) 0.079(6) 0.015(7) 0.013(7) -0.052(9)
C201 0.091(5) 0.076(5) 0.082(5) -0.012(4) 0.002(4) -0.023(4)
C202 0.144(9) 0.095(7) 0.106(7) -0.013(6) -0.003(6) -0.047(6)
C203 0.173(10) 0.103(8) 0.111(8) -0.030(7) -0.011(7) -0.064(8)
C204 0.126(7) 0.078(6) 0.088(6) -0.003(5) -0.009(5) -0.026(5)
C205 0.151(10) 0.121(9) 0.098(7) 0.011(6) 0.004(7) -0.015(8)
C206 0.230(17) 0.112(10) 0.108(9) 0.009(7) -0.006(9) -0.002(10)
C207 0.221(18) 0.162(15) 0.125(11) 0.020(10) -0.022(11) 0.039(13)
C208 0.176(13) 0.149(13) 0.135(11) 0.023(9) -0.041(10) 0.032(10)
C209 0.126(9) 0.092(8) 0.157(11) 0.005(7) -0.013(8) -0.006(6)
C210 0.138(11) 0.222(18) 0.129(10) -0.014(11) 0.010(8) -0.017(11)
C211 0.179(15) 0.37(3) 0.168(15) -0.101(18) 0.070(13) -0.052(17)
C212 0.27(3) 0.50(5) 0.28(3) -0.20(3) 0.07(2) -0.23(3)
C213 0.172(12) 0.108(10) 0.177(13) -0.010(9) 0.041(11) 0.008(9)
C214 0.154(12) 0.127(12) 0.26(2) -0.003(13) 0.027(13) 0.014(10)
C215 0.227(18) 0.212(19) 0.24(2) 0.021(16) 0.035(16) 0.132(16)
C216 0.128(8) 0.101(8) 0.090(6) -0.016(6) -0.024(6) -0.022(6)
C217 0.170(10) 0.105(8) 0.088(6) -0.034(6) 0.024(7) -0.013(7)
C218 0.268(18) 0.101(9) 0.073(6) -0.016(6) 0.009(8) -0.020(10)
C219 0.27(2) 0.137(13) 0.093(9) -0.034(9) -0.060(11) 0.005(13)
C220 0.215(15) 0.155(13) 0.095(8) -0.035(9) -0.065(9) -0.033(11)
C221 0.123(8) 0.107(8) 0.102(7) -0.023(6) -0.040(6) -0.014(7)
C222 0.245(18) 0.122(11) 0.150(12) -0.030(9) 0.083(12) -0.003(12)
C223 0.26(2) 0.192(17) 0.209(17) -0.129(14) 0.122(16) -0.087(15)
C224 0.36(3) 0.23(2) 0.207(18) -0.144(17) 0.111(19) -0.11(2)
C225 0.093(7) 0.132(11) 0.201(14) -0.035(10) -0.028(8) -0.014(7)
C226 0.097(8) 0.155(14) 0.31(2) -0.075(14) -0.002(11) -0.012(8)
C227 0.137(12) 0.148(15) 0.43(3) -0.071(18) -0.030(16) -0.021(10)
C301 0.066(4) 0.066(5) 0.127(7) -0.006(5) -0.018(4) 0.017(4)
C302 0.122(9) 0.083(8) 0.28(2) 0.027(10) -0.011(11) 0.046(7)
C303 0.095(8) 0.126(11) 0.29(2) 0.005(12) -0.034(10) 0.052(8)
C304 0.108(8) 0.106(9) 0.175(13) 0.051(9) -0.005(8) 0.003(7)
C305 0.119(9) 0.118(10) 0.157(11) 0.036(8) -0.016(8) -0.033(7)
C306 0.150(13) 0.199(18) 0.206(19) 0.056(15) -0.027(12) -0.058(12)
C307 0.163(15) 0.23(2) 0.170(16) 0.041(14) 0.029(13) -0.048(14)
C308 0.145(13) 0.23(2) 0.178(16) 0.080(15) 0.002(12) -0.018(13)
C309 0.151(11) 0.126(10) 0.129(10) 0.040(8) -0.004(9) 0.022(9)
C310 0.104(7) 0.121(11) 0.202(15) 0.021(10) -0.013(9) 0.019(7)
C311 0.217(16) 0.123(11) 0.164(13) -0.017(10) -0.006(11) 0.048(11)
C312 0.218(18) 0.097(11) 0.33(3) -0.030(14) -0.055(17) 0.033(11)
C313 0.191(14) 0.130(12) 0.186(15) 0.017(11) -0.055(12) 0.035(11)
C314 0.32(3) 0.26(2) 0.124(11) -0.045(13) -0.090(13) 0.16(2)
C315 0.34(3) 0.164(18) 0.39(4) 0.00(2) -0.26(3) 0.017(18)
C316 0.069(5) 0.092(7) 0.153(10) -0.020(7) 0.007(5) 0.005(4)
C317 0.076(5) 0.112(9) 0.148(10) -0.009(7) 0.003(6) -0.002(5)
C318 0.142(10) 0.151(13) 0.171(14) -0.031(11) 0.009(9) -0.062(9)
C319 0.187(14) 0.24(2) 0.137(12) 0.007(13) 0.000(11) -0.106(14)
C320 0.162(13) 0.226(19) 0.139(12) 0.017(12) 0.010(10) -0.077(13)
C321 0.084(6) 0.220(17) 0.117(9) -0.015(10) 0.019(6) 0.008(8)
C322 0.080(6) 0.160(12) 0.153(11) -0.022(9) -0.008(6) 0.012(6)
C323 0.188(14) 0.182(15) 0.143(11) -0.031(11) -0.003(10) 0.055(12)
C324 0.096(8) 0.219(18) 0.234(18) 0.031(14) 0.000(9) 0.005(9)
C325 0.110(8) 0.26(2) 0.140(11) -0.067(12) 0.015(8) 0.027(10)
C326 0.133(10) 0.39(3) 0.107(9) -0.030(13) 0.023(8) 0.086(14)
C327 0.27(2) 0.33(3) 0.24(2) -0.12(2) 0.044(19) 0.13(2)
C401 0.056(3) 0.081(5) 0.061(3) 0.003(3) 0.006(3) -0.012(3)
C402 0.070(4) 0.114(7) 0.105(6) 0.000(5) 0.004(4) -0.042(4)
C403 0.073(4) 0.112(7) 0.091(5) -0.003(5) 0.016(4) -0.030(4)
C404 0.070(4) 0.090(6) 0.063(4) -0.004(4) 0.004(3) -0.022(4)
C405 0.060(3) 0.083(5) 0.079(4) 0.000(4) -0.003(3) -0.003(3)
C406 0.068(4) 0.097(6) 0.074(4) 0.002(4) -0.001(3) -0.010(4)
C407 0.073(4) 0.102(7) 0.085(5) -0.014(5) 0.012(4) -0.022(4)
C408 0.094(5) 0.084(6) 0.092(6) 0.004(5) 0.008(4) 0.004(4)
C409 0.082(4) 0.081(6) 0.082(5) 0.004(4) 0.007(4) -0.010(4)
C410 0.083(5) 0.113(7) 0.090(5) 0.007(5) -0.006(4) 0.005(5)
C411 0.105(6) 0.122(8) 0.089(6) 0.023(5) -0.011(5) 0.022(6)
C412 0.085(6) 0.182(13) 0.145(10) 0.036(9) 0.014(6) 0.035(7)
C413 0.137(8) 0.085(7) 0.099(6) 0.005(5) 0.017(6) -0.008(6)
C414 0.159(11) 0.161(13) 0.207(15) 0.093(11) -0.093(10) -0.076(10)
C415 0.217(14) 0.087(8) 0.122(9) 0.015(7) -0.016(9) -0.034(8)
C416 0.069(4) 0.085(6) 0.082(5) -0.007(4) 0.028(4) -0.016(4)
C417 0.093(5) 0.113(8) 0.085(6) -0.004(5) 0.017(4) -0.015(5)
C418 0.147(9) 0.122(9) 0.088(6) -0.004(6) 0.036(6) -0.033(7)
C419 0.136(9) 0.121(10) 0.105(8) -0.023(7) 0.050(7) -0.031(7)
C420 0.135(9) 0.122(9) 0.132(10) -0.028(8) 0.054(8) 0.007(7)
C421 0.090(5) 0.113(8) 0.106(7) -0.001(6) 0.031(5) -0.009(5)
C422 0.116(8) 0.178(13) 0.085(6) 0.011(7) 0.000(5) 0.001(8)
C423 0.152(12) 0.172(14) 0.175(13) 0.033(11) 0.037(10) -0.031(10)
C424 0.162(12) 0.135(12) 0.243(19) 0.022(12) 0.014(12) -0.042(10)
C425 0.136(9) 0.133(11) 0.143(10) -0.008(8) 0.025(8) 0.033(8)
C426 0.44(4) 0.124(15) 0.27(3) 0.063(16) -0.13(2) -0.051(19)
C427 0.158(17) 0.38(4) 0.42(4) 0.18(3) -0.08(2) 0.01(2)
C501 0.084(4) 0.074(5) 0.059(3) 0.017(3) -0.013(3) -0.009(4)
C502 0.148(8) 0.073(6) 0.100(6) 0.026(5) -0.040(6) -0.001(6)
C503 0.150(9) 0.098(7) 0.097(7) 0.051(6) -0.023(6) -0.017(6)
C504 0.157(9) 0.075(6) 0.090(6) 0.005(5) -0.013(6) 0.008(6)
C505 0.194(14) 0.129(11) 0.140(11) -0.004(9) -0.004(10) 0.060(10)
C506 0.39(4) 0.187(19) 0.141(15) 0.008(14) 0.009(18) 0.16(2)
C507 0.36(3) 0.101(11) 0.122(12) -0.012(9) 0.046(17) 0.026(15)
C508 0.256(19) 0.108(10) 0.108(9) 0.000(7) -0.033(10) -0.065(12)
C509 0.170(11) 0.115(9) 0.080(6) 0.010(6) -0.024(6) -0.055(8)
C510 0.210(19) 0.34(3) 0.153(13) 0.062(18) 0.014(13) 0.19(2)
C511 0.29(3) 0.19(2) 0.35(4) 0.17(2) 0.04(2) 0.11(2)
C512 0.145(12) 0.176(17) 0.39(3) 0.106(19) 0.032(16) 0.060(12)
C513 0.147(11) 0.28(2) 0.105(8) 0.037(10) -0.027(8) -0.121(12)
C514 0.226(17) 0.222(18) 0.213(17) 0.095(14) -0.111(14) -0.151(15)
C515 0.188(16) 0.53(4) 0.31(3) 0.30(3) -0.106(16) -0.20(2)
C516 0.124(7) 0.109(7) 0.051(4) 0.011(4) -0.006(4) -0.021(6)
C517 0.131(9) 0.117(9) 0.091(7) 0.030(6) 0.005(6) -0.005(7)
C518 0.200(16) 0.168(15) 0.109(10) 0.014(9) 0.044(10) 0.018(12)
C519 0.25(2) 0.179(16) 0.075(7) -0.019(8) -0.013(10) -0.011(15)
C520 0.192(16) 0.25(2) 0.123(11) -0.064(13) -0.001(10) -0.082(15)
C521 0.175(11) 0.142(10) 0.065(5) -0.010(6) -0.014(6) -0.041(9)
C522 0.130(10) 0.167(14) 0.201(15) 0.072(12) 0.043(10) 0.028(10)
C523 0.142(11) 0.193(16) 0.174(13) 0.067(12) 0.018(10) -0.025(11)
C524 0.206(19) 0.45(4) 0.26(2) 0.22(3) -0.017(17) -0.11(2)
C525 0.135(11) 0.26(2) 0.139(12) -0.072(13) 0.011(9) -0.070(13)
C526 0.171(16) 0.40(4) 0.21(2) 0.11(2) -0.040(14) -0.08(2)
C527 0.22(2) 0.19(2) 0.27(3) 0.031(18) 0.060(19) 0.035(16)
C601 0.073(4) 0.074(5) 0.052(3) -0.002(3) -0.010(3) 0.007(3)
C602 0.088(5) 0.133(9) 0.084(5) 0.003(5) -0.027(4) 0.032(5)
C603 0.099(5) 0.120(8) 0.066(4) -0.005(5) -0.026(4) 0.028(5)
C604 0.106(6) 0.122(9) 0.095(6) -0.010(6) -0.024(5) 0.023(6)
C605 0.109(6) 0.106(8) 0.082(5) 0.007(5) 0.019(5) 0.012(6)
C606 0.115(8) 0.188(14) 0.094(7) -0.022(8) 0.022(6) 0.021(8)
C607 0.136(9) 0.154(12) 0.105(8) -0.013(8) 0.020(7) 0.044(8)
C608 0.115(8) 0.170(12) 0.097(7) -0.014(8) -0.006(6) 0.060(8)
C609 0.111(7) 0.110(8) 0.111(7) 0.007(7) -0.023(6) 0.027(6)
C610 0.100(6) 0.156(12) 0.101(7) 0.003(7) 0.003(5) -0.013(7)
C611 0.153(10) 0.166(13) 0.123(9) 0.036(9) -0.007(8) -0.034(9)
C612 0.136(11) 0.29(2) 0.182(16) 0.008(15) -0.048(11) -0.011(13)
C613 0.141(8) 0.086(7) 0.120(8) 0.001(6) -0.024(7) 0.019(6)
C614 0.44(3) 0.123(13) 0.170(15) 0.012(11) -0.107(19) -0.050(17)
C615 0.72(7) 0.17(2) 0.43(5) 0.10(3) -0.32(4) 0.01(3)
C616 0.095(5) 0.088(6) 0.078(5) -0.018(4) -0.018(4) 0.012(5)
C617 0.148(9) 0.089(7) 0.108(7) -0.018(6) -0.026(6) 0.005(7)
C618 0.236(18) 0.101(10) 0.155(12) -0.043(9) -0.019(12) 0.003(11)
C619 0.22(2) 0.176(18) 0.24(2) -0.110(17) 0.062(17) -0.014(15)
C620 0.137(10) 0.193(15) 0.101(7) -0.039(9) 0.003(7) 0.048(10)
C621 0.106(6) 0.122(8) 0.073(5) -0.027(5) -0.013(4) 0.017(6)
C622 0.131(9) 0.141(11) 0.141(10) -0.022(8) -0.012(8) -0.039(8)
C623 0.232(18) 0.152(14) 0.24(2) 0.107(14) 0.028(15) 0.028(13)
C624 0.158(13) 0.25(2) 0.26(2) -0.065(18) -0.059(14) -0.063(14)
C625 0.110(7) 0.176(12) 0.051(4) 0.004(5) -0.007(4) -0.011(7)
C626 0.113(7) 0.254(17) 0.065(5) 0.002(7) 0.014(5) -0.029(9)
C627 0.133(9) 0.180(14) 0.144(11) 0.045(10) 0.002(8) -0.026(9)
N101 0.088(4) 0.084(4) 0.065(3) -0.023(3) 0.020(3) -0.003(3)
N102 0.110(5) 0.113(6) 0.072(4) -0.019(4) 0.038(4) -0.033(4)
N201 0.117(5) 0.067(4) 0.097(5) -0.015(4) 0.000(4) -0.031(4)
N202 0.130(6) 0.086(5) 0.083(4) -0.023(4) -0.006(4) -0.032(4)
N301 0.105(6) 0.080(6) 0.185(9) 0.019(6) -0.032(6) 0.020(5)
N302 0.073(4) 0.095(6) 0.184(9) -0.021(6) -0.011(5) 0.034(4)
N401 0.069(3) 0.084(4) 0.070(3) 0.002(3) 0.002(3) -0.019(3)
N402 0.059(3) 0.086(4) 0.077(3) -0.006(3) 0.012(2) -0.015(3)
N501 0.111(5) 0.067(4) 0.079(4) 0.011(3) -0.021(3) -0.010(4)
N502 0.112(5) 0.090(5) 0.066(3) 0.032(3) -0.018(3) -0.017(4)
N601 0.083(4) 0.110(6) 0.070(4) -0.006(3) -0.010(3) 0.027(4)
N602 0.082(3) 0.093(5) 0.051(3) -0.011(3) -0.024(2) 0.013(3)
Cu1 0.0635(5) 0.0646(6) 0.0453(4) -0.0108(4) 0.0055(3) -0.0015(4)
Cu2 0.0619(4) 0.0544(5) 0.0474(4) -0.0089(4) 0.0004(3) -0.0006(4)
Cu3 0.0578(4) 0.0613(5) 0.0506(4) -0.0093(4) 0.0029(3) 0.0040(4)
Cu4 0.0574(4) 0.0665(6) 0.0480(4) -0.0079(4) 0.0067(3) -0.0025(4)
Cu5 0.0640(5) 0.0640(6) 0.0415(4) -0.0045(4) 0.0045(3) -0.0043(4)
Cu6 0.0618(4) 0.0604(5) 0.0414(4) -0.0070(4) -0.0010(3) -0.0033(4)
Cu7 0.0535(4) 0.0538(5) 0.0416(4) -0.0064(3) 0.0021(3) -0.0019(3)
Cu8 0.0648(5) 0.0494(5) 0.0519(4) -0.0079(4) -0.0030(3) -0.0029(4)
Cu9 0.0593(4) 0.0515(5) 0.0521(4) -0.0073(4) -0.0021(3) 0.0037(4)
Cu10 0.0552(4) 0.0598(5) 0.0571(4) -0.0065(4) -0.0009(3) 0.0082(4)
Cu11 0.0505(4) 0.0654(6) 0.0544(4) -0.0066(4) 0.0038(3) 0.0014(4)
Cu12 0.0524(4) 0.0699(6) 0.0536(4) -0.0043(4) 0.0075(3) -0.0061(4)
Cu13 0.0593(4) 0.0651(6) 0.0458(4) -0.0003(4) 0.0060(3) -0.0078(4)
Cu14 0.0672(5) 0.0627(6) 0.0420(4) 0.0038(4) 0.0015(3) -0.0071(4)
Cu15 0.0628(4) 0.0607(5) 0.0400(4) -0.0011(3) -0.0028(3) -0.0047(4)
Cu16 0.0605(4) 0.0611(5) 0.0419(4) -0.0055(4) -0.0073(3) -0.0040(4)
Cu17 0.0617(4) 0.0533(5) 0.0453(4) -0.0068(3) -0.0044(3) -0.0040(4)
Cu18 0.0523(4) 0.0462(4) 0.0434(4) -0.0050(3) -0.0026(3) -0.0012(3)
Cu19 0.0497(4) 0.0503(5) 0.0451(4) -0.0042(3) -0.0004(3) 0.0013(3)
Cu20 0.0493(4) 0.0534(5) 0.0443(4) -0.0035(3) 0.0028(3) -0.0038(3)
Cu21 0.0535(4) 0.0524(5) 0.0392(3) -0.0002(3) 0.0006(3) -0.0036(3)
Cu22 0.0524(4) 0.0501(5) 0.0388(3) -0.0028(3) -0.0031(3) -0.0021(3)
Cu23 0.0728(5) 0.0507(5) 0.0621(5) -0.0061(4) -0.0060(4) -0.0082(4)
Cu24 0.0660(5) 0.0459(5) 0.0602(5) -0.0020(4) -0.0057(4) -0.0008(4)
Cu25 0.0598(4) 0.0516(5) 0.0634(5) -0.0018(4) -0.0065(4) 0.0060(4)
Cu26 0.0583(5) 0.0626(6) 0.0682(5) -0.0020(4) -0.0062(4) 0.0118(4)
Cu27 0.0493(4) 0.0668(6) 0.0631(5) -0.0029(4) -0.0011(3) 0.0057(4)
Cu28 0.0470(4) 0.0702(6) 0.0619(5) -0.0022(4) 0.0029(3) -0.0035(4)
Cu29 0.0505(4) 0.0770(6) 0.0614(5) -0.0013(4) 0.0082(4) -0.0118(4)
Cu30 0.0573(4) 0.0685(6) 0.0525(4) 0.0043(4) 0.0052(3) -0.0121(4)
Cu31 0.0645(5) 0.0648(6) 0.0475(4) 0.0092(4) 0.0016(3) -0.0113(4)
Cu32 0.0753(5) 0.0662(6) 0.0454(4) 0.0119(4) -0.0035(4) -0.0089(4)
Cu33 0.0685(5) 0.0627(6) 0.0429(4) 0.0068(4) -0.0080(3) -0.0067(4)
Cu34 0.0640(5) 0.0644(6) 0.0425(4) 0.0023(4) -0.0116(3) -0.0055(4)
Cu35 0.0623(5) 0.0693(6) 0.0468(4) -0.0038(4) -0.0139(3) -0.0044(4)
Cu36 0.0598(4) 0.0592(5) 0.0499(4) -0.0047(4) -0.0119(3) -0.0087(4)
Cu37 0.0632(5) 0.0523(5) 0.0545(4) -0.0048(4) -0.0086(3) -0.0090(4)
Cu38 0.0560(4) 0.0436(4) 0.0474(4) -0.0037(3) -0.0029(3) -0.0053(3)
Cu39 0.0533(4) 0.0470(5) 0.0465(4) -0.0022(3) -0.0036(3) -0.0003(3)
Cu40 0.0513(4) 0.0499(5) 0.0497(4) -0.0024(3) -0.0036(3) 0.0043(3)
Cu41 0.0470(4) 0.0543(5) 0.0469(4) -0.0031(3) -0.0004(3) -0.0011(3)
Cu42 0.0483(4) 0.0580(5) 0.0474(4) -0.0017(3) 0.0029(3) -0.0068(3)
Cu43 0.0529(4) 0.0508(5) 0.0425(4) 0.0016(3) 0.0013(3) -0.0065(3)
Cu44 0.0579(4) 0.0503(5) 0.0399(4) 0.0046(3) -0.0016(3) -0.0037(3)
Cu45 0.0527(4) 0.0492(5) 0.0386(3) 0.0015(3) -0.0054(3) -0.0014(3)
Cu46 0.0493(4) 0.0538(5) 0.0405(3) -0.0021(3) -0.0075(3) -0.0032(3)
Cu47 0.0495(4) 0.0479(5) 0.0419(4) -0.0029(3) -0.0052(3) -0.0050(3)
Cu48 0.0474(4) 0.0447(4) 0.0400(3) -0.0021(3) -0.0018(3) -0.0020(3)
Cu49 0.0476(4) 0.0415(4) 0.0404(3) -0.0023(3) -0.0032(3) -0.0034(3)
Cu50 0.0459(4) 0.0436(4) 0.0413(3) -0.0016(3) -0.0029(3) -0.0001(3)
Cu51 0.0454(3) 0.0459(4) 0.0412(3) -0.0004(3) -0.0004(3) -0.0037(3)
Cu52 0.0482(4) 0.0434(4) 0.0377(3) 0.0013(3) -0.0025(3) -0.0023(3)
Cu53 0.0452(3) 0.0443(4) 0.0383(3) -0.0007(3) -0.0048(3) -0.0023(3)
Cu54 0.0431(3) 0.0405(4) 0.0405(3) 0.0006(3) -0.0039(3) -0.0022(3)
Cu1W 0.0449(7) 0.0430(8) 0.0398(7) 0.0015(6) -0.0044(5) -0.0002(6)
Cu2W 0.0472(7) 0.0394(8) 0.0410(7) 0.0020(6) -0.0036(5) -0.0024(6)
Cu3W 0.0429(7) 0.0440(8) 0.0384(7) -0.0002(6) -0.0045(5) -0.0038(6)
Cu4W 0.0437(7) 0.0419(8) 0.0371(6) -0.0004(6) -0.0027(5) -0.0023(6)
Cu5W 0.0421(7) 0.0422(8) 0.0394(7) 0.0003(6) -0.0033(5) -0.0030(6)
Cu1Z 0.0593(9) 0.0458(9) 0.0455(8) 0.0045(7) -0.0051(6) 0.0035(7)
Cu2Z 0.0630(9) 0.0443(9) 0.0445(7) 0.0039(7) -0.0015(6) -0.0041(7)
Cu3Z 0.0544(8) 0.0476(9) 0.0456(7) -0.0008(7) 0.0002(6) -0.0096(7)
Cu4Z 0.0492(8) 0.0542(10) 0.0507(8) -0.0033(7) 0.0014(6) -0.0117(7)
Cu5Z 0.0453(7) 0.0622(11) 0.0504(8) -0.0050(8) -0.0029(6) -0.0050(7)
Cu6Z 0.0459(7) 0.0638(11) 0.0508(8) -0.0040(8) -0.0058(6) 0.0027(7)
Cu7Z 0.0528(8) 0.0648(11) 0.0516(8) 0.0013(8) -0.0097(7) 0.0099(8)
Cu8Z 0.0636(9) 0.0563(11) 0.0519(8) 0.0070(8) -0.0081(7) 0.0090(8)
Cu9Z 0.0685(10) 0.0465(10) 0.0531(9) 0.0062(7) -0.0027(7) 0.0000(8)
CuAZ 0.0711(10) 0.0451(9) 0.0559(9) 0.0043(7) 0.0000(7) -0.0081(8)
CuBZ 0.0609(9) 0.0492(10) 0.0583(9) -0.0004(7) 0.0027(7) -0.0134(8)
CuCZ 0.0510(8) 0.0566(11) 0.0526(8) -0.0050(8) 0.0001(6) -0.0123(7)
CuDZ 0.0441(7) 0.0640(12) 0.0520(8) -0.0052(8) -0.0040(6) -0.0096(7)
CuEZ 0.0456(7) 0.0592(11) 0.0496(8) -0.0032(7) -0.0089(6) 0.0016(7)
CuFZ 0.0529(8) 0.0505(9) 0.0449(7) 0.0016(7) -0.0069(6) 0.0036(7)
Cu1Y 0.0552(8) 0.0482(9) 0.0435(7) 0.0047(7) -0.0048(6) 0.0010(7)
Cu2Y 0.0559(8) 0.0448(9) 0.0458(7) 0.0043(7) -0.0021(6) -0.0048(7)
Cu3Y 0.0499(8) 0.0484(9) 0.0475(8) 0.0011(7) 0.0012(6) -0.0087(7)
Cu4Y 0.0418(7) 0.0524(10) 0.0459(7) -0.0025(7) -0.0024(6) -0.0072(6)
Cu5Y 0.0436(7) 0.0486(9) 0.0433(7) -0.0008(6) -0.0064(5) -0.0002(6)
Cu6Y 0.0478(7) 0.0434(8) 0.0431(7) 0.0010(6) -0.0056(6) 0.0004(6)
Cu7Y 0.0504(8) 0.0425(8) 0.0416(7) 0.0002(6) -0.0023(6) -0.0043(6)
Cu8Y 0.0464(7) 0.0445(9) 0.0422(7) -0.0021(6) -0.0022(5) -0.0061(6)
Cu9Y 0.0436(7) 0.0501(9) 0.0423(7) -0.0013(6) -0.0063(5) -0.0026(6)
CuAY 0.0469(7) 0.0528(9) 0.0422(7) 0.0023(7) -0.0068(6) 0.0003(7)
CuBY 0.0689(10) 0.0560(10) 0.0480(8) 0.0095(7) -0.0051(7) 0.0026(8)
CuCY 0.0722(10) 0.0503(10) 0.0503(8) 0.0086(7) 0.0005(7) -0.0068(8)
CuDY 0.0629(9) 0.0544(10) 0.0534(9) 0.0052(7) 0.0031(7) -0.0125(8)
CuEY 0.0543(9) 0.0598(11) 0.0568(9) -0.0006(8) 0.0052(7) -0.0140(8)
CuFY 0.0450(8) 0.0661(12) 0.0556(9) -0.0038(8) 0.0016(6) -0.0098(8)
CuGY 0.0426(7) 0.0601(11) 0.0531(8) -0.0040(8) -0.0015(6) -0.0039(7)
CuHY 0.0464(8) 0.0571(11) 0.0526(8) -0.0030(8) -0.0061(6) 0.0034(7)
CuIY 0.0554(9) 0.0505(10) 0.0507(8) 0.0026(7) -0.0054(6) 0.0078(7)
CuJY 0.0569(8) 0.0445(9) 0.0475(8) 0.0028(7) -0.0050(6) 0.0010(7)
CuKY 0.0620(9) 0.0430(9) 0.0467(8) 0.0000(7) -0.0020(6) -0.0053(7)
CuLY 0.0560(8) 0.0481(10) 0.0498(8) -0.0037(7) -0.0015(6) -0.0116(7)
CuMY 0.0483(8) 0.0540(10) 0.0482(8) -0.0055(7) -0.0042(6) -0.0081(7)
CuNY 0.0472(8) 0.0633(11) 0.0474(8) -0.0044(8) -0.0079(6) -0.0017(7)
CuOY 0.0520(8) 0.0659(11) 0.0460(8) -0.0004(7) -0.0110(6) 0.0031(8)
CuPY 0.0602(9) 0.0582(11) 0.0470(8) 0.0057(7) -0.0074(7) 0.0044(8)
Cu1X 0.0459(7) 0.0445(8) 0.0383(7) 0.0011(6) -0.0053(5) -0.0006(6)
Cu2X 0.0466(7) 0.0442(8) 0.0398(7) -0.0007(6) -0.0005(5) -0.0049(6)
Cu3X 0.0447(7) 0.0504(9) 0.0445(7) -0.0011(7) -0.0035(6) 0.0008(6)
Cu4X 0.0534(8) 0.0414(8) 0.0476(8) 0.0021(6) -0.0027(6) -0.0001(6)
Cu5X 0.0482(7) 0.0465(9) 0.0435(7) -0.0023(6) -0.0042(6) -0.0050(6)
Cu6X 0.0516(8) 0.0424(8) 0.0401(7) 0.0021(6) -0.0030(6) -0.0021(6)
Cu7X 0.0438(7) 0.0499(9) 0.0442(7) -0.0014(7) -0.0012(6) -0.0044(6)
Cu8X 0.0499(8) 0.0508(9) 0.0486(8) 0.0028(7) -0.0053(6) 0.0043(7)
Cu9X 0.0566(8) 0.0409(9) 0.0493(8) 0.0015(6) -0.0019(6) -0.0073(7)
CuAX 0.0441(7) 0.0520(10) 0.0428(7) -0.0030(7) -0.0059(5) -0.0047(6)
CuBX 0.0580(8) 0.0479(9) 0.0409(7) 0.0030(6) -0.0047(6) -0.0003(7)
CuCX 0.0706(10) 0.0494(10) 0.0427(8) 0.0062(7) -0.0002(7) -0.0010(8)
CuDX 0.0584(9) 0.0479(9) 0.0435(7) 0.0019(7) 0.0015(6) -0.0072(7)
CuEX 0.0525(8) 0.0555(10) 0.0479(8) -0.0001(7) 0.0042(6) -0.0096(7)
CuFX 0.0475(8) 0.0698(12) 0.0564(9) -0.0076(8) 0.0040(7) -0.0103(8)
CuGX 0.0442(7) 0.0659(12) 0.0524(8) -0.0039(8) -0.0005(6) -0.0012(7)
CuHX 0.0493(8) 0.0635(12) 0.0545(9) -0.0039(8) -0.0056(6) 0.0083(8)
CuIX 0.0603(9) 0.0653(12) 0.0600(9) -0.0008(9) -0.0090(7) 0.0148(9)
CuJX 0.0651(10) 0.0493(10) 0.0555(9) 0.0021(7) -0.0047(7) 0.0066(8)
CuKX 0.0685(10) 0.0452(9) 0.0573(9) 0.0019(7) -0.0008(7) -0.0005(8)
CuLX 0.0734(11) 0.0439(10) 0.0620(10) 0.0013(8) -0.0002(8) -0.0096(8)
CuMX 0.0578(8) 0.0518(10) 0.0509(8) -0.0056(7) -0.0024(7) -0.0099(7)
CuNX 0.0501(8) 0.0585(11) 0.0485(8) -0.0067(7) -0.0061(6) -0.0078(7)
CuOX 0.0485(8) 0.0689(13) 0.0512(8) -0.0083(8) -0.0095(6) -0.0038(8)
CuPX 0.0513(8) 0.0549(10) 0.0426(7) -0.0007(7) -0.0079(6) 0.0015(7)
Cu91 0.077(3) 0.049(3) 0.076(3) 0.005(2) -0.013(2) 0.005(2)
Cu92 0.093(8) 0.069(8) 0.079(8) 0.019(6) -0.010(6) -0.007(6)
Cu93 0.082(18) 0.058(17) 0.071(17) 0.017(12) -0.021(12) 0.003(12)
Cu94 0.088(17) 0.068(18) 0.13(2) 0.014(15) 0.010(15) 0.021(13)
Cu95 0.078(5) 0.053(4) 0.083(5) 0.005(3) -0.011(3) -0.004(3)

loop_
_atom_type_symbol
_atom_type_description
_atom_type_scat_dispersion_real
_atom_type_scat_dispersion_imag
_atom_type_scat_source
C C 0.0181 0.0091 'International Tables Vol C Tables 4.2.6.8 and 6.1.1.4'
H H 0.0000 0.0000 'International Tables Vol C Tables 4.2.6.8 and 6.1.1.4'
N N 0.0311 0.0180 'International Tables Vol C Tables 4.2.6.8 and 6.1.1.4'
Cu Cu -1.9646 0.5888 'International Tables Vol C Tables 4.2.6.8 and 6.1.1.4'

loop_
_geom_angle_atom_site_label_1
_geom_angle_atom_site_label_2
_geom_angle_atom_site_label_3
_geom_angle
_geom_angle_site_symmetry_1
_geom_angle_site_symmetry_3
_geom_angle_publ_flag
N101 C101 N102 103.5(6) . . ?
N101 C101 Cu1 134.8(5) . . ?
N102 C101 Cu1 121.5(5) . . ?
C103 C102 N101 107.4(7) . . ?
C102 C103 N102 107.3(7) . . ?
C105 C104 C109 122.7(9) . . ?
C105 C104 N101 118.9(8) . . ?
C109 C104 N101 118.1(7) . . ?
C106 C105 C104 117.6(9) . . ?
C106 C105 C110 120.7(9) . . ?
C104 C105 C110 121.7(9) . . ?
C105 C106 C107 120.8(10) . . ?
C108 C107 C106 120.5(10) . . ?
C107 C108 C109 120.0(10) . . ?
C104 C109 C108 118.3(9) . . ?
C104 C109 C113 122.0(8) . . ?
C108 C109 C113 119.5(8) . . ?
C105 C110 C112 111.6(8) . . ?
C105 C110 C111 111.3(10) . . ?
C112 C110 C111 113.1(9) . . ?
C114 C113 C115 112.9(11) . . ?
C114 C113 C109 109.9(8) . . ?
C115 C113 C109 113.8(9) . . ?
C121 C116 C117 124.2(9) . . ?
C121 C116 N102 119.9(9) . . ?
C117 C116 N102 115.9(10) . . ?
C118 C117 C116 116.9(11) . . ?
C118 C117 C122 119.5(10) . . ?
C116 C117 C122 123.7(10) . . ?
C119 C118 C117 119.1(11) . . ?
C118 C119 C120 122.5(11) . . ?
C121 C120 C119 119.8(12) . . ?
C120 C121 C116 117.4(10) . . ?
C120 C121 C125 120.4(11) . . ?
C116 C121 C125 122.1(9) . . ?
C117 C122 C123 115.6(11) . . ?
C117 C122 C124 111.0(11) . . ?
C123 C122 C124 108.4(9) . . ?
C126 C125 C121 116.2(9) . . ?
C126 C125 C127 113.0(10) . . ?
C121 C125 C127 105.9(8) . . ?
N201 C201 N202 103.5(7) . . ?
N201 C201 Cu23 133.1(6) . . ?
N202 C201 Cu23 123.3(7) . . ?
C203 C202 N201 103.6(9) . . ?
N202 C203 C202 108.4(9) . . ?
C205 C204 C209 121.5(11) . . ?
C205 C204 N201 119.0(10) . . ?
C209 C204 N201 119.4(10) . . ?
C206 C205 C204 120.7(13) . . ?
C206 C205 C210 118.9(13) . . ?
C204 C205 C210 120.2(11) . . ?
C205 C206 C207 116.5(14) . . ?
C208 C207 C206 123.6(14) . . ?
C209 C208 C207 117.6(14) . . ?
C208 C209 C204 120.0(14) . . ?
C208 C209 C213 121.3(14) . . ?
C204 C209 C213 118.7(12) . . ?
C212 C210 C205 118.5(19) . . ?
C212 C210 C211 106.1(14) . . ?
C205 C210 C211 110.7(13) . . ?
C214 C213 C209 115.5(12) . . ?
C214 C213 C215 110.9(13) . . ?
C209 C213 C215 108.7(13) . . ?
C221 C216 C217 124.5(12) . . ?
C221 C216 N202 117.9(11) . . ?
C217 C216 N202 117.6(11) . . ?
C216 C217 C218 120.0(13) . . ?
C216 C217 C222 120.3(12) . . ?
C218 C217 C222 119.6(13) . . ?
C217 C218 C219 116.7(14) . . ?
C220 C219 C218 123.1(16) . . ?
C219 C220 C221 116.7(16) . . ?
C216 C221 C220 118.9(13) . . ?
C216 C221 C225 122.9(12) . . ?
C220 C221 C225 118.2(13) . . ?
C223 C222 C217 113.0(13) . . ?
C223 C222 C224 110.4(12) . . ?
C217 C222 C224 109.5(16) . . ?
C226 C225 C221 111.7(13) . . ?
C226 C225 C227 109.9(10) . . ?
C221 C225 C227 106.4(12) . . ?
N301 C301 N302 101.0(7) . . ?
N301 C301 Cu26 129.4(7) . . ?
N302 C301 Cu26 129.5(7) . . ?
C303 C302 N301 105.5(11) . . ?
C302 C303 N302 106.1(10) . . ?
C309 C304 C305 124.7(13) . . ?
C309 C304 N301 119.7(14) . . ?
C305 C304 N301 115.3(14) . . ?
C309 C304 Cu94 59.6(11) . . ?
C305 C304 Cu94 95.1(12) . . ?
N301 C304 Cu94 112.0(10) . . ?
C306 C305 C304 117.0(16) . . ?
C306 C305 C310 123.1(15) . . ?
C304 C305 C310 119.9(12) . . ?
C305 C306 C307 121.1(17) . . ?
C308 C307 C306 118.9(16) . . ?
C308 C307 Cu91 105.4(14) . . ?
C306 C307 Cu91 85.7(12) . . ?
C309 C308 C307 121.2(19) . . ?
C309 C308 Cu94 66.0(10) . . ?
C307 C308 Cu94 92.8(14) . . ?
C309 C308 Cu93 123.5(15) . 3 ?
C307 C308 Cu93 94.8(14) . 3 ?
Cu94 C308 Cu93 70.7(11) . 3 ?
C308 C309 C304 117.0(16) . . ?
C308 C309 C313 122.5(17) . . ?
C304 C309 C313 120.4(15) . . ?
C308 C309 Cu94 75.1(12) . . ?
C304 C309 Cu94 83.1(11) . . ?
C313 C309 Cu94 108.7(13) . . ?
C312 C310 C311 109.0(14) . . ?
C312 C310 C305 111.1(13) . . ?
C311 C310 C305 112.3(11) . . ?
C314 C313 C315 115.3(16) . . ?
C314 C313 C309 116.5(16) . . ?
C315 C313 C309 108.7(13) . . ?
C321 C316 C317 123.9(12) . . ?
C321 C316 N302 121.2(12) . . ?
C317 C316 N302 114.7(11) . . ?
C318 C317 C316 116.6(13) . . ?
C318 C317 C322 121.7(13) . . ?
C316 C317 C322 121.7(11) . . ?
C317 C318 C319 121.6(14) . . ?
C318 C319 C320 119.8(16) . . ?
C321 C320 C319 120.1(15) . . ?
C316 C321 C320 118.0(14) . . ?
C316 C321 C325 118.3(16) . . ?
C320 C321 C325 123.7(15) . . ?
C323 C322 C317 113.1(12) . . ?
C323 C322 C324 112.2(13) . . ?
C317 C322 C324 108.4(11) . . ?
C327 C325 C326 107.4(13) . . ?
C327 C325 C321 109.8(14) . . ?
C326 C325 C321 114.7(17) . . ?
N401 C401 N402 102.9(5) . . ?
N401 C401 Cu29 127.3(5) . . ?
N402 C401 Cu29 129.7(5) . . ?
C403 C402 N401 107.3(7) . . ?
C402 C403 N402 106.4(6) . . ?
C409 C404 C405 123.9(7) . . ?
C409 C404 N401 118.0(7) . . ?
C405 C404 N401 118.0(7) . . ?
C406 C405 C404 116.6(7) . . ?
C406 C405 C410 121.0(8) . . ?
C404 C405 C410 122.4(7) . . ?
C407 C406 C405 121.9(8) . . ?
C406 C407 C408 119.0(8) . . ?
C407 C408 C409 121.6(8) . . ?
C404 C409 C408 116.8(8) . . ?
C404 C409 C413 123.1(8) . . ?
C408 C409 C413 120.1(8) . . ?
C411 C410 C405 114.1(8) . . ?
C411 C410 C412 107.0(8) . . ?
C405 C410 C412 109.9(8) . . ?
C414 C413 C415 115.8(11) . . ?
C414 C413 C409 112.3(9) . . ?
C415 C413 C409 114.0(9) . . ?
C421 C416 C417 122.2(8) . . ?
C421 C416 N402 118.2(8) . . ?
C417 C416 N402 119.3(8) . . ?
C416 C417 C418 117.3(10) . . ?
C416 C417 C422 121.4(8) . . ?
C418 C417 C422 121.1(10) . . ?
C419 C418 C417 121.2(12) . . ?
C418 C419 C420 120.7(11) . . ?
C419 C420 C421 120.4(12) . . ?
C416 C421 C420 118.1(11) . . ?
C416 C421 C425 122.0(10) . . ?
C420 C421 C425 119.9(11) . . ?
C423 C422 C424 111.1(11) . . ?
C423 C422 C417 110.4(11) . . ?
C424 C422 C417 114.2(10) . . ?
C426 C425 C427 112.7(16) . . ?
C426 C425 C421 113.0(13) . . ?
C427 C425 C421 112.1(13) . . ?
N501 C501 N502 102.2(6) . . ?
N501 C501 Cu32 128.6(5) . . ?
N502 C501 Cu32 129.2(6) . . ?
C503 C502 N501 104.3(8) . . ?
C502 C503 N502 107.9(8) . . ?
C505 C504 C509 125.4(12) . . ?
C505 C504 N501 115.9(11) . . ?
C509 C504 N501 118.4(11) . . ?
C504 C505 C506 116.6(17) . . ?
C504 C505 C510 121.8(14) . . ?
C506 C505 C510 121.6(17) . . ?
C507 C506 C505 120(2) . . ?
C507 C506 Cu92 44.2(12) . . ?
C505 C506 Cu92 136.8(12) . . ?
C506 C507 C508 122.8(18) . . ?
C506 C507 Cu92 103(2) . . ?
C508 C507 Cu92 119.4(17) . . ?
C507 C508 C509 119.2(16) . . ?
C508 C509 C504 115.4(14) . . ?
C508 C509 C513 123.8(13) . . ?
C504 C509 C513 120.8(10) . . ?
C511 C510 C505 112.9(18) . . ?
C511 C510 C512 119.8(18) . . ?
C505 C510 C512 102.5(19) . . ?
C515 C513 C514 107.0(10) . . ?
C515 C513 C509 114.8(18) . . ?
C514 C513 C509 113.5(13) . . ?
C517 C516 C521 125.8(11) . . ?
C517 C516 N502 115.6(9) . . ?
C521 C516 N502 118.4(10) . . ?
C516 C517 C518 116.6(12) . . ?
C516 C517 C522 123.2(13) . . ?
C518 C517 C522 120.1(14) . . ?
C519 C518 C517 116.4(14) . . ?
C520 C519 C518 124.5(15) . . ?
C519 C520 C521 118.1(15) . . ?
C520 C521 C516 118.6(14) . . ?
C520 C521 C525 118.9(13) . . ?
C516 C521 C525 122.4(11) . . ?
C517 C522 C523 115.8(13) . . ?
C517 C522 C524 115.0(15) . . ?
C523 C522 C524 109.9(13) . . ?
C527 C525 C521 111.7(14) . . ?
C527 C525 C526 111.2(14) . . ?
C521 C525 C526 109.6(17) . . ?
N601 C601 N602 102.9(5) . . ?
N601 C601 Cu35 126.7(5) . . ?
N602 C601 Cu35 130.3(5) . . ?
C603 C602 N601 106.4(7) . . ?
C602 C603 N602 106.5(7) . . ?
C609 C604 C605 126.6(10) . . ?
C609 C604 N601 116.5(11) . . ?
C605 C604 N601 116.9(10) . . ?
C606 C605 C604 117.4(11) . . ?
C606 C605 C610 119.8(11) . . ?
C604 C605 C610 122.8(9) . . ?
C605 C606 C607 118.3(12) . . ?
C608 C607 C606 123.0(11) . . ?
C607 C608 C609 118.2(13) . . ?
C604 C609 C608 116.4(12) . . ?
C604 C609 C613 124.0(11) . . ?
C608 C609 C613 119.5(12) . . ?
C605 C610 C612 108.8(12) . . ?
C605 C610 C611 116.6(10) . . ?
C612 C610 C611 111.1(11) . . ?
C614 C613 C615 100.6(13) . . ?
C614 C613 C609 116.5(12) . . ?
C615 C613 C609 114.8(16) . . ?
C617 C616 C621 122.8(9) . . ?
C617 C616 N602 118.6(9) . . ?
C621 C616 N602 118.6(9) . . ?
C616 C617 C618 116.2(13) . . ?
C616 C617 C622 119.9(10) . . ?
C618 C617 C622 123.9(13) . . ?
C619 C618 C617 120.2(15) . . ?
C620 C619 C618 121.6(16) . . ?
C619 C620 C621 123.1(15) . . ?
C620 C621 C616 116.1(12) . . ?
C620 C621 C625 122.8(12) . . ?
C616 C621 C625 121.1(9) . . ?
C623 C622 C617 108.9(12) . . ?
C623 C622 C624 114.5(13) . . ?
C617 C622 C624 111.1(12) . . ?
C621 C625 C626 112.2(11) . . ?
C621 C625 C627 110.5(9) . . ?
C626 C625 C627 112.0(9) . . ?
C101 N101 C102 111.5(7) . . ?
C101 N101 C104 127.3(6) . . ?
C102 N101 C104 121.1(7) . . ?
C101 N102 C103 110.3(7) . . ?
C101 N102 C116 123.7(6) . . ?
C103 N102 C116 126.1(7) . . ?
C201 N201 C202 113.4(8) . . ?
C201 N201 C204 125.9(7) . . ?
C202 N201 C204 120.7(8) . . ?
C203 N202 C201 111.1(9) . . ?
C203 N202 C216 125.8(8) . . ?
C201 N202 C216 122.9(7) . . ?
C302 N301 C301 114.3(10) . . ?
C302 N301 C304 126.3(11) . . ?
C301 N301 C304 119.1(8) . . ?
C301 N302 C303 112.9(10) . . ?
C301 N302 C316 119.9(7) . . ?
C303 N302 C316 126.9(9) . . ?
C401 N401 C402 111.8(6) . . ?
C401 N401 C404 125.4(5) . . ?
C402 N401 C404 122.8(6) . . ?
C401 N402 C403 111.5(6) . . ?
C401 N402 C416 126.4(6) . . ?
C403 N402 C416 122.1(6) . . ?
C501 N501 C502 114.4(7) . . ?
C501 N501 C504 125.1(7) . . ?
C502 N501 C504 120.2(8) . . ?
C501 N502 C503 111.2(8) . . ?
C501 N502 C516 124.5(7) . . ?
C503 N502 C516 124.3(7) . . ?
C601 N601 C602 112.4(7) . . ?
C601 N601 C604 123.9(6) . . ?
C602 N601 C604 122.7(7) . . ?
C601 N602 C603 111.8(6) . . ?
C601 N602 C616 124.4(6) . . ?
C603 N602 C616 122.8(6) . . ?
C101 Cu1 Cu7 172.6(2) . . ?
C101 Cu1 Cu2 129.5(2) . . ?
Cu7 Cu1 Cu2 57.85(3) . . ?
C101 Cu1 Cu3 123.5(2) . . ?
Cu7 Cu1 Cu3 57.64(3) . . ?
Cu2 Cu1 Cu3 60.09(3) . . ?
C101 Cu1 Cu6 125.4(2) . . ?
Cu7 Cu1 Cu6 57.39(3) . . ?
Cu2 Cu1 Cu6 59.52(3) . . ?
Cu3 Cu1 Cu6 106.95(4) . . ?
C101 Cu1 Cu4 116.3(2) . . ?
Cu7 Cu1 Cu4 57.15(3) . . ?
Cu2 Cu1 Cu4 106.86(4) . . ?
Cu3 Cu1 Cu4 59.24(3) . . ?
Cu6 Cu1 Cu4 106.07(4) . . ?
C101 Cu1 Cu5 117.6(2) . . ?
Cu7 Cu1 Cu5 56.79(3) . . ?
Cu2 Cu1 Cu5 106.26(4) . . ?
Cu3 Cu1 Cu5 106.02(4) . . ?
Cu6 Cu1 Cu5 58.96(3) . . ?
Cu4 Cu1 Cu5 58.89(3) . . ?
Cu7 Cu2 Cu18 63.49(3) . . ?
Cu7 Cu2 Cu9 92.08(4) . . ?
Cu18 Cu2 Cu9 61.16(3) . . ?
Cu7 Cu2 Cu8 121.63(4) . . ?
Cu18 Cu2 Cu8 58.14(3) . . ?
Cu9 Cu2 Cu8 60.61(3) . . ?
Cu7 Cu2 Cu17 92.02(4) . . ?
Cu18 Cu2 Cu17 61.11(3) . . ?
Cu9 Cu2 Cu17 112.10(4) . . ?
Cu8 Cu2 Cu17 60.27(3) . . ?
Cu7 Cu2 Cu6 58.28(3) . . ?
Cu18 Cu2 Cu6 89.88(4) . . ?
Cu9 Cu2 Cu6 146.70(4) . . ?
Cu8 Cu2 Cu6 119.63(4) . . ?
Cu17 Cu2 Cu6 59.45(3) . . ?
Cu7 Cu2 Cu1 59.34(3) . . ?
Cu18 Cu2 Cu1 122.83(4) . . ?
Cu9 Cu2 Cu1 119.61(4) . . ?
Cu8 Cu2 Cu1 179.02(5) . . ?
Cu17 Cu2 Cu1 120.08(4) . . ?
Cu6 Cu2 Cu1 60.79(3) . . ?
Cu7 Cu2 Cu3 58.11(3) . . ?
Cu18 Cu2 Cu3 89.90(3) . . ?
Cu9 Cu2 Cu3 59.66(3) . . ?
Cu8 Cu2 Cu3 120.16(4) . . ?
Cu17 Cu2 Cu3 146.56(4) . . ?
Cu6 Cu2 Cu3 107.96(4) . . ?
Cu1 Cu2 Cu3 60.13(3) . . ?
Cu7 Cu3 Cu19 63.36(3) . . ?
Cu7 Cu3 Cu10 121.85(4) . . ?
Cu19 Cu3 Cu10 58.49(3) . . ?
Cu7 Cu3 Cu9 92.08(4) . . ?
Cu19 Cu3 Cu9 61.39(3) . . ?
Cu10 Cu3 Cu9 60.89(3) . . ?
Cu7 Cu3 Cu11 91.95(4) . . ?
Cu19 Cu3 Cu11 61.06(3) . . ?
Cu10 Cu3 Cu11 60.30(3) . . ?
Cu9 Cu3 Cu11 112.26(4) . . ?
Cu7 Cu3 Cu4 58.34(3) . . ?
Cu19 Cu3 Cu4 89.66(4) . . ?
Cu10 Cu3 Cu4 119.46(4) . . ?
Cu9 Cu3 Cu4 146.74(4) . . ?
Cu11 Cu3 Cu4 59.23(3) . . ?
Cu7 Cu3 Cu2 58.25(3) . . ?
Cu19 Cu3 Cu2 89.98(3) . . ?
Cu10 Cu3 Cu2 120.32(4) . . ?
Cu9 Cu3 Cu2 59.52(3) . . ?
Cu11 Cu3 Cu2 146.63(4) . . ?
Cu4 Cu3 Cu2 108.20(4) . . ?
Cu7 Cu3 Cu1 59.26(3) . . ?
Cu19 Cu3 Cu1 122.61(4) . . ?
Cu10 Cu3 Cu1 178.85(5) . . ?
Cu9 Cu3 Cu1 119.12(4) . . ?
Cu11 Cu3 Cu1 120.34(5) . . ?
Cu4 Cu3 Cu1 61.24(3) . . ?
Cu2 Cu3 Cu1 59.78(3) . . ?
Cu20 Cu4 Cu7 63.61(3) . . ?
Cu20 Cu4 Cu11 61.33(3) . . ?
Cu7 Cu4 Cu11 92.43(4) . . ?
Cu20 Cu4 Cu13 61.17(3) . . ?
Cu7 Cu4 Cu13 92.29(4) . . ?
Cu11 Cu4 Cu13 112.05(4) . . ?
Cu20 Cu4 Cu12 58.79(3) . . ?
Cu7 Cu4 Cu12 122.40(4) . . ?
Cu11 Cu4 Cu12 60.60(3) . . ?
Cu13 Cu4 Cu12 60.38(3) . . ?
Cu20 Cu4 Cu3 90.32(4) . . ?
Cu7 Cu4 Cu3 58.20(3) . . ?
Cu11 Cu4 Cu3 60.14(3) . . ?
Cu13 Cu4 Cu3 147.03(4) . . ?
Cu12 Cu4 Cu3 120.67(4) . . ?
Cu20 Cu4 Cu5 89.44(4) . . ?
Cu7 Cu4 Cu5 57.89(3) . . ?
Cu11 Cu4 Cu5 146.52(4) . . ?
Cu13 Cu4 Cu5 59.48(3) . . ?
Cu12 Cu4 Cu5 119.77(5) . . ?
Cu3 Cu4 Cu5 107.72(4) . . ?
Cu20 Cu4 Cu1 122.20(4) . . ?
Cu7 Cu4 Cu1 58.58(3) . . ?
Cu11 Cu4 Cu1 119.53(5) . . ?
Cu13 Cu4 Cu1 120.08(4) . . ?
Cu12 Cu4 Cu1 179.00(4) . . ?
Cu3 Cu4 Cu1 59.52(3) . . ?
Cu5 Cu4 Cu1 60.75(3) . . ?
Cu7 Cu5 Cu21 63.68(3) . . ?
Cu7 Cu5 Cu15 92.51(4) . . ?
Cu21 Cu5 Cu15 61.45(3) . . ?
Cu7 Cu5 Cu13 92.62(4) . . ?
Cu21 Cu5 Cu13 61.40(3) . . ?
Cu15 Cu5 Cu13 112.22(4) . . ?
Cu7 Cu5 Cu14 122.49(4) . . ?
Cu21 Cu5 Cu14 58.81(3) . . ?
Cu15 Cu5 Cu14 60.46(3) . . ?
Cu13 Cu5 Cu14 60.49(3) . . ?
Cu7 Cu5 Cu6 58.26(3) . . ?
Cu21 Cu5 Cu6 90.37(3) . . ?
Cu15 Cu5 Cu6 60.04(3) . . ?
Cu13 Cu5 Cu6 147.41(4) . . ?
Cu14 Cu5 Cu6 120.44(4) . . ?
Cu7 Cu5 Cu4 58.23(3) . . ?
Cu21 Cu5 Cu4 89.83(3) . . ?
Cu15 Cu5 Cu4 147.03(4) . . ?
Cu13 Cu5 Cu4 59.68(3) . . ?
Cu14 Cu5 Cu4 120.08(4) . . ?
Cu6 Cu5 Cu4 107.96(4) . . ?
Cu7 Cu5 Cu1 58.54(3) . . ?
Cu21 Cu5 Cu1 122.23(4) . . ?
Cu15 Cu5 Cu1 119.76(4) . . ?
Cu13 Cu5 Cu1 119.90(4) . . ?
Cu14 Cu5 Cu1 178.96(4) . . ?
Cu6 Cu5 Cu1 59.84(3) . . ?
Cu4 Cu5 Cu1 60.37(3) . . ?
Cu7 Cu6 Cu22 63.52(3) . . ?
Cu7 Cu6 Cu17 92.47(4) . . ?
Cu22 Cu6 Cu17 61.15(3) . . ?
Cu7 Cu6 Cu16 122.11(4) . . ?
Cu22 Cu6 Cu16 58.59(3) . . ?
Cu17 Cu6 Cu16 60.41(3) . . ?
Cu7 Cu6 Cu15 91.86(4) . . ?
Cu22 Cu6 Cu15 60.98(3) . . ?
Cu17 Cu6 Cu15 111.80(4) . . ?
Cu16 Cu6 Cu15 60.41(3) . . ?
Cu7 Cu6 Cu2 58.42(3) . . ?
Cu22 Cu6 Cu2 90.13(4) . . ?
Cu17 Cu6 Cu2 60.02(3) . . ?
Cu16 Cu6 Cu2 120.35(4) . . ?
Cu15 Cu6 Cu2 146.69(4) . . ?
Cu7 Cu6 Cu5 58.07(3) . . ?
Cu22 Cu6 Cu5 89.54(4) . . ?
Cu17 Cu6 Cu5 146.61(4) . . ?
Cu16 Cu6 Cu5 119.54(4) . . ?
Cu15 Cu6 Cu5 59.21(3) . . ?
Cu2 Cu6 Cu5 108.16(4) . . ?
Cu7 Cu6 Cu1 58.98(3) . . ?
Cu22 Cu6 Cu1 122.50(4) . . ?
Cu17 Cu6 Cu1 119.56(4) . . ?
Cu16 Cu6 Cu1 178.85(5) . . ?
Cu15 Cu6 Cu1 120.28(4) . . ?
Cu2 Cu6 Cu1 59.69(3) . . ?
Cu5 Cu6 Cu1 61.20(3) . . ?
Cu5 Cu7 Cu3 117.09(4) . . ?
Cu5 Cu7 Cu6 63.68(3) . . ?
Cu3 Cu7 Cu6 116.77(4) . . ?
Cu5 Cu7 Cu2 116.93(4) . . ?
Cu3 Cu7 Cu2 63.65(3) . . ?
Cu6 Cu7 Cu2 63.31(3) . . ?
Cu5 Cu7 Cu4 63.88(3) . . ?
Cu3 Cu7 Cu4 63.46(4) . . ?
Cu6 Cu7 Cu4 117.16(4) . . ?
Cu2 Cu7 Cu4 116.97(4) . . ?
Cu5 Cu7 Cu1 64.66(3) . . ?
Cu3 Cu7 Cu1 63.10(3) . . ?
Cu6 Cu7 Cu1 63.63(3) . . ?
Cu2 Cu7 Cu1 62.81(3) . . ?
Cu4 Cu7 Cu1 64.27(3) . . ?
Cu5 Cu7 Cu48 116.32(4) . . ?
Cu3 Cu7 Cu48 116.32(4) . . ?
Cu6 Cu7 Cu48 116.32(4) . . ?
Cu2 Cu7 Cu48 116.18(4) . . ?
Cu4 Cu7 Cu48 116.39(4) . . ?
Cu1 Cu7 Cu48 178.95(5) . . ?
Cu5 Cu7 Cu19 148.11(4) . . ?
Cu3 Cu7 Cu19 58.54(3) . . ?
Cu6 Cu7 Cu19 148.19(4) . . ?
Cu2 Cu7 Cu19 90.30(4) . . ?
Cu4 Cu7 Cu19 89.82(4) . . ?
Cu1 Cu7 Cu19 121.64(4) . . ?
Cu48 Cu7 Cu19 57.78(3) . . ?
Cu5 Cu7 Cu21 58.20(3) . . ?
Cu3 Cu7 Cu21 148.05(4) . . ?
Cu6 Cu7 Cu21 90.33(4) . . ?
Cu2 Cu7 Cu21 148.30(4) . . ?
Cu4 Cu7 Cu21 89.93(4) . . ?
Cu1 Cu7 Cu21 122.86(4) . . ?
Cu48 Cu7 Cu21 58.12(3) . . ?
Cu19 Cu7 Cu21 107.20(4) . . ?
Cu5 Cu7 Cu20 89.71(4) . . ?
Cu3 Cu7 Cu20 90.19(4) . . ?
Cu6 Cu7 Cu20 148.12(5) . . ?
Cu2 Cu7 Cu20 148.57(4) . . ?
Cu4 Cu7 Cu20 58.12(3) . . ?
Cu1 Cu7 Cu20 122.39(4) . . ?
Cu48 Cu7 Cu20 58.27(3) . . ?
Cu19 Cu7 Cu20 59.90(3) . . ?
Cu21 Cu7 Cu20 59.43(3) . . ?
Cu5 Cu7 Cu18 147.96(4) . . ?
Cu3 Cu7 Cu18 90.16(4) . . ?
Cu6 Cu7 Cu18 89.85(4) . . ?
Cu2 Cu7 Cu18 58.42(3) . . ?
Cu4 Cu7 Cu18 148.15(4) . . ?
Cu1 Cu7 Cu18 121.23(4) . . ?
Cu48 Cu7 Cu18 57.76(3) . . ?
Cu19 Cu7 Cu18 59.94(3) . . ?
Cu21 Cu7 Cu18 107.48(3) . . ?
Cu20 Cu7 Cu18 107.76(3) . . ?
Cu5 Cu7 Cu22 89.87(4) . . ?
Cu3 Cu7 Cu22 148.26(4) . . ?
Cu6 Cu7 Cu22 58.52(3) . . ?
Cu2 Cu7 Cu22 90.06(4) . . ?
Cu4 Cu7 Cu22 148.26(5) . . ?
Cu1 Cu7 Cu22 122.15(4) . . ?
Cu48 Cu7 Cu22 57.80(3) . . ?
Cu19 Cu7 Cu22 107.35(3) . . ?
Cu21 Cu7 Cu22 59.86(3) . . ?
Cu20 Cu7 Cu22 107.35(4) . . ?
Cu18 Cu7 Cu22 59.67(3) . . ?
Cu18 Cu8 Cu38 64.32(3) . . ?
Cu18 Cu8 Cu24 90.54(4) . . ?
Cu38 Cu8 Cu24 59.00(3) . . ?
Cu18 Cu8 Cu2 59.05(3) . . ?
Cu38 Cu8 Cu2 123.37(4) . . ?
Cu24 Cu8 Cu2 119.76(4) . . ?
Cu18 Cu8 Cu37 90.39(4) . . ?
Cu38 Cu8 Cu37 59.17(3) . . ?
Cu24 Cu8 Cu37 109.93(4) . . ?
Cu2 Cu8 Cu37 119.77(4) . . ?
Cu18 Cu8 Cu17 61.30(3) . . ?
Cu38 Cu8 Cu17 93.49(4) . . ?
Cu24 Cu8 Cu17 148.27(4) . . ?
Cu2 Cu8 Cu17 59.98(3) . . ?
Cu37 Cu8 Cu17 59.82(3) . . ?
Cu18 Cu8 Cu9 61.10(3) . . ?
Cu38 Cu8 Cu9 93.31(4) . . ?
Cu24 Cu8 Cu9 60.13(3) . . ?
Cu2 Cu8 Cu9 59.65(3) . . ?
Cu37 Cu8 Cu9 148.05(4) . . ?
Cu17 Cu8 Cu9 111.04(4) . . ?
Cu18 Cu8 Cu23 121.83(4) . . ?
Cu38 Cu8 Cu23 57.51(3) . . ?
Cu24 Cu8 Cu23 60.82(3) . . ?
Cu2 Cu8 Cu23 179.06(5) . . ?
Cu37 Cu8 Cu23 60.25(3) . . ?
Cu17 Cu8 Cu23 120.00(4) . . ?
Cu9 Cu8 Cu23 120.90(4) . . ?
Cu25 Cu9 Cu2 175.05(5) . . ?
Cu25 Cu9 Cu18 117.58(4) . . ?
Cu2 Cu9 Cu18 57.69(3) . . ?
Cu25 Cu9 Cu3 119.15(4) . . ?
Cu2 Cu9 Cu3 60.82(3) . . ?
Cu18 Cu9 Cu3 88.60(4) . . ?
Cu25 Cu9 Cu19 87.58(4) . . ?
Cu2 Cu9 Cu19 88.52(4) . . ?
Cu18 Cu9 Cu19 60.60(3) . . ?
Cu3 Cu9 Cu19 57.50(3) . . ?
Cu25 Cu9 Cu39 57.24(3) . . ?
Cu2 Cu9 Cu39 118.03(4) . . ?
Cu18 Cu9 Cu39 60.34(3) . . ?
Cu3 Cu9 Cu39 117.87(4) . . ?
Cu19 Cu9 Cu39 60.38(3) . . ?
Cu25 Cu9 Cu24 60.46(3) . . ?
Cu2 Cu9 Cu24 119.09(4) . . ?
Cu18 Cu9 Cu24 87.60(4) . . ?
Cu3 Cu9 Cu24 175.24(5) . . ?
Cu19 Cu9 Cu24 117.98(4) . . ?
Cu39 Cu9 Cu24 57.61(3) . . ?
Cu25 Cu9 Cu8 119.72(4) . . ?
Cu2 Cu9 Cu8 59.73(3) . . ?
Cu18 Cu9 Cu8 56.78(3) . . ?
Cu3 Cu9 Cu8 120.45(4) . . ?
Cu19 Cu9 Cu8 117.37(4) . . ?
Cu39 Cu9 Cu8 87.37(3) . . ?
Cu24 Cu9 Cu8 59.38(3) . . ?
Cu25 Cu9 Cu10 59.87(3) . . ?
Cu2 Cu9 Cu10 120.05(4) . . ?
Cu18 Cu9 Cu10 117.36(4) . . ?
Cu3 Cu9 Cu10 59.32(3) . . ?
Cu19 Cu9 Cu10 56.76(3) . . ?
Cu39 Cu9 Cu10 87.52(3) . . ?
Cu24 Cu9 Cu10 120.25(4) . . ?
Cu8 Cu9 Cu10 173.76(5) . . ?
Cu19 Cu10 Cu40 63.74(3) . . ?
Cu19 Cu10 Cu3 59.09(3) . . ?
Cu40 Cu10 Cu3 122.83(4) . . ?
Cu19 Cu10 Cu25 89.74(4) . . ?
Cu40 Cu10 Cu25 59.26(3) . . ?
Cu3 Cu10 Cu25 118.96(4) . . ?
Cu19 Cu10 Cu11 61.25(3) . . ?
Cu40 Cu10 Cu11 92.72(4) . . ?
Cu3 Cu10 Cu11 60.30(3) . . ?
Cu25 Cu10 Cu11 147.52(4) . . ?
Cu19 Cu10 Cu27 90.36(4) . . ?
Cu40 Cu10 Cu27 59.21(3) . . ?
Cu3 Cu10 Cu27 119.75(5) . . ?
Cu25 Cu10 Cu27 110.38(4) . . ?
Cu11 Cu10 Cu27 59.47(3) . . ?
Cu19 Cu10 Cu9 61.18(3) . . ?
Cu40 Cu10 Cu9 93.05(4) . . ?
Cu3 Cu10 Cu9 59.79(3) . . ?
Cu25 Cu10 Cu9 59.20(3) . . ?
Cu11 Cu10 Cu9 111.34(4) . . ?
Cu27 Cu10 Cu9 148.04(4) . . ?
Cu19 Cu10 Cu26 121.18(4) . . ?
Cu40 Cu10 Cu26 57.44(3) . . ?
Cu3 Cu10 Cu26 179.57(5) . . ?
Cu25 Cu10 Cu26 60.82(3) . . ?
Cu11 Cu10 Cu26 120.10(4) . . ?
Cu27 Cu10 Cu26 60.66(4) . . ?
Cu9 Cu10 Cu26 119.97(4) . . ?
Cu4 Cu11 Cu27 175.70(4) . . ?
Cu4 Cu11 Cu20 57.54(3) . . ?
Cu27 Cu11 Cu20 118.28(4) . . ?
Cu4 Cu11 Cu41 118.56(4) . . ?
Cu27 Cu11 Cu41 57.25(3) . . ?
Cu20 Cu11 Cu41 61.03(3) . . ?
Cu4 Cu11 Cu19 88.40(3) . . ?
Cu27 Cu11 Cu19 88.41(4) . . ?
Cu20 Cu11 Cu19 60.68(3) . . ?
Cu41 Cu11 Cu19 60.89(3) . . ?
Cu4 Cu11 Cu28 119.00(5) . . ?
Cu27 Cu11 Cu28 60.34(4) . . ?
Cu20 Cu11 Cu28 87.92(4) . . ?
Cu41 Cu11 Cu28 57.66(3) . . ?
Cu19 Cu11 Cu28 118.53(4) . . ?
Cu4 Cu11 Cu10 119.96(4) . . ?
Cu27 Cu11 Cu10 60.29(4) . . ?
Cu20 Cu11 Cu10 117.73(4) . . ?
Cu41 Cu11 Cu10 87.75(4) . . ?
Cu19 Cu11 Cu10 57.05(3) . . ?
Cu28 Cu11 Cu10 120.55(4) . . ?
Cu4 Cu11 Cu3 60.63(3) . . ?
Cu27 Cu11 Cu3 119.66(5) . . ?
Cu20 Cu11 Cu3 88.45(4) . . ?
Cu41 Cu11 Cu3 118.33(4) . . ?
Cu19 Cu11 Cu3 57.44(3) . . ?
Cu28 Cu11 Cu3 175.66(4) . . ?
Cu10 Cu11 Cu3 59.40(3) . . ?
Cu4 Cu11 Cu12 60.25(3) . . ?
Cu27 Cu11 Cu12 119.06(4) . . ?
Cu20 Cu11 Cu12 57.50(3) . . ?
Cu41 Cu11 Cu12 87.76(4) . . ?
Cu19 Cu11 Cu12 118.17(4) . . ?
Cu28 Cu11 Cu12 58.78(3) . . ?
Cu10 Cu11 Cu12 174.75(4) . . ?
Cu3 Cu11 Cu12 120.81(4) . . ?
Cu42 Cu12 Cu20 64.19(3) . . ?
Cu42 Cu12 Cu28 58.93(3) . . ?
Cu20 Cu12 Cu28 90.62(4) . . ?
Cu42 Cu12 Cu30 59.18(3) . . ?
Cu20 Cu12 Cu30 89.72(4) . . ?
Cu28 Cu12 Cu30 110.14(4) . . ?
Cu42 Cu12 Cu4 122.34(4) . . ?
Cu20 Cu12 Cu4 58.15(3) . . ?
Cu28 Cu12 Cu4 119.44(5) . . ?
Cu30 Cu12 Cu4 118.97(4) . . ?
Cu42 Cu12 Cu11 92.81(4) . . ?
Cu20 Cu12 Cu11 60.59(3) . . ?
Cu28 Cu12 Cu11 60.31(3) . . ?
Cu30 Cu12 Cu11 147.06(4) . . ?
Cu4 Cu12 Cu11 59.15(3) . . ?
Cu42 Cu12 Cu13 93.15(4) . . ?
Cu20 Cu12 Cu13 60.68(3) . . ?
Cu28 Cu12 Cu13 147.78(4) . . ?
Cu30 Cu12 Cu13 59.41(3) . . ?
Cu4 Cu12 Cu13 59.62(3) . . ?
Cu11 Cu12 Cu13 110.19(4) . . ?
Cu42 Cu12 Cu29 58.41(3) . . ?
Cu20 Cu12 Cu29 122.58(4) . . ?
Cu28 Cu12 Cu29 61.84(4) . . ?
Cu30 Cu12 Cu29 60.27(4) . . ?
Cu4 Cu12 Cu29 178.68(5) . . ?
Cu11 Cu12 Cu29 122.11(4) . . ?
Cu13 Cu12 Cu29 119.55(5) . . ?
Cu31 Cu13 Cu30 60.01(4) . . ?
Cu31 Cu13 Cu20 117.54(4) . . ?
Cu30 Cu13 Cu20 87.91(4) . . ?
Cu31 Cu13 Cu21 87.57(4) . . ?
Cu30 Cu13 Cu21 117.48(4) . . ?
Cu20 Cu13 Cu21 60.17(3) . . ?
Cu31 Cu13 Cu5 119.09(4) . . ?
Cu30 Cu13 Cu5 174.53(4) . . ?
Cu20 Cu13 Cu5 88.01(4) . . ?
Cu21 Cu13 Cu5 57.19(3) . . ?
Cu31 Cu13 Cu4 174.55(4) . . ?
Cu30 Cu13 Cu4 119.47(4) . . ?
Cu20 Cu13 Cu4 57.25(3) . . ?
Cu21 Cu13 Cu4 88.12(4) . . ?
Cu5 Cu13 Cu4 60.84(3) . . ?
Cu31 Cu13 Cu43 57.28(3) . . ?
Cu30 Cu13 Cu43 57.17(3) . . ?
Cu20 Cu13 Cu43 60.27(3) . . ?
Cu21 Cu13 Cu43 60.32(3) . . ?
Cu5 Cu13 Cu43 117.51(4) . . ?
Cu4 Cu13 Cu43 117.52(4) . . ?
Cu31 Cu13 Cu12 119.46(4) . . ?
Cu30 Cu13 Cu12 59.53(3) . . ?
Cu20 Cu13 Cu12 57.44(3) . . ?
Cu21 Cu13 Cu12 117.58(4) . . ?
Cu5 Cu13 Cu12 120.75(5) . . ?
Cu4 Cu13 Cu12 60.00(3) . . ?
Cu43 Cu13 Cu12 87.31(3) . . ?
Cu31 Cu13 Cu14 59.12(3) . . ?
Cu30 Cu13 Cu14 119.05(5) . . ?
Cu20 Cu13 Cu14 117.50(4) . . ?
Cu21 Cu13 Cu14 57.36(3) . . ?
Cu5 Cu13 Cu14 60.04(3) . . ?
Cu4 Cu13 Cu14 120.79(4) . . ?
Cu43 Cu13 Cu14 87.35(4) . . ?
Cu12 Cu13 Cu14 174.13(4) . . ?
Cu44 Cu14 Cu21 63.91(3) . . ?
Cu44 Cu14 Cu33 58.99(3) . . ?
Cu21 Cu14 Cu33 90.41(4) . . ?
Cu44 Cu14 Cu31 59.16(3) . . ?
Cu21 Cu14 Cu31 89.83(4) . . ?
Cu33 Cu14 Cu31 110.04(4) . . ?
Cu44 Cu14 Cu5 121.99(4) . . ?
Cu21 Cu14 Cu5 58.09(3) . . ?
Cu33 Cu14 Cu5 119.39(4) . . ?
Cu31 Cu14 Cu5 118.99(4) . . ?
Cu44 Cu14 Cu15 92.88(4) . . ?
Cu21 Cu14 Cu15 60.74(3) . . ?
Cu33 Cu14 Cu15 60.23(3) . . ?
Cu31 Cu14 Cu15 147.31(4) . . ?
Cu5 Cu14 Cu15 59.21(3) . . ?
Cu44 Cu14 Cu13 93.02(4) . . ?
Cu21 Cu14 Cu13 60.78(3) . . ?
Cu33 Cu14 Cu13 147.70(4) . . ?
Cu31 Cu14 Cu13 59.58(3) . . ?
Cu5 Cu14 Cu13 59.48(3) . . ?
Cu15 Cu14 Cu13 110.31(4) . . ?
Cu44 Cu14 Cu32 58.25(3) . . ?
Cu21 Cu14 Cu32 122.15(4) . . ?
Cu33 Cu14 Cu32 61.13(4) . . ?
Cu31 Cu14 Cu32 60.66(4) . . ?
Cu5 Cu14 Cu32 179.47(5) . . ?
Cu15 Cu14 Cu32 121.31(4) . . ?
Cu13 Cu14 Cu32 120.15(4) . . ?
Cu34 Cu15 Cu5 175.10(4) . . ?
Cu34 Cu15 Cu21 117.75(4) . . ?
Cu5 Cu15 Cu21 57.44(3) . . ?
Cu34 Cu15 Cu22 87.99(3) . . ?
Cu5 Cu15 Cu22 88.50(4) . . ?
Cu21 Cu15 Cu22 60.69(3) . . ?
Cu34 Cu15 Cu33 59.82(3) . . ?
Cu5 Cu15 Cu33 119.21(4) . . ?
Cu21 Cu15 Cu33 87.79(4) . . ?
Cu22 Cu15 Cu33 117.92(4) . . ?
Cu34 Cu15 Cu6 119.76(4) . . ?
Cu5 Cu15 Cu6 60.75(3) . . ?
Cu21 Cu15 Cu6 88.50(4) . . ?
Cu22 Cu15 Cu6 57.59(3) . . ?
Cu33 Cu15 Cu6 175.29(4) . . ?
Cu34 Cu15 Cu45 57.12(3) . . ?
Cu5 Cu15 Cu45 118.07(4) . . ?
Cu21 Cu15 Cu45 60.63(3) . . ?
Cu22 Cu15 Cu45 60.29(3) . . ?
Cu33 Cu15 Cu45 57.64(3) . . ?
Cu6 Cu15 Cu45 117.88(4) . . ?
Cu34 Cu15 Cu16 60.28(3) . . ?
Cu5 Cu15 Cu16 120.21(5) . . ?
Cu21 Cu15 Cu16 117.92(4) . . ?
Cu22 Cu15 Cu16 57.23(3) . . ?
Cu33 Cu15 Cu16 120.03(4) . . ?
Cu6 Cu15 Cu16 59.53(3) . . ?
Cu45 Cu15 Cu16 87.68(3) . . ?
Cu34 Cu15 Cu14 118.69(5) . . ?
Cu5 Cu15 Cu14 60.32(3) . . ?
Cu21 Cu15 Cu14 57.53(3) . . ?
Cu22 Cu15 Cu14 118.19(4) . . ?
Cu33 Cu15 Cu14 58.94(3) . . ?
Cu6 Cu15 Cu14 121.01(4) . . ?
Cu45 Cu15 Cu14 87.70(4) . . ?
Cu16 Cu15 Cu14 174.82(4) . . ?
Cu22 Cu16 Cu46 63.77(3) . . ?
Cu22 Cu16 Cu36 90.19(3) . . ?
Cu46 Cu16 Cu36 58.25(3) . . ?
Cu22 Cu16 Cu6 58.96(3) . . ?
Cu46 Cu16 Cu6 122.73(4) . . ?
Cu36 Cu16 Cu6 120.24(4) . . ?
Cu22 Cu16 Cu17 61.02(3) . . ?
Cu46 Cu16 Cu17 92.88(4) . . ?
Cu36 Cu16 Cu17 60.59(3) . . ?
Cu6 Cu16 Cu17 59.70(3) . . ?
Cu22 Cu16 Cu34 89.48(4) . . ?
Cu46 Cu16 Cu34 58.88(3) . . ?
Cu36 Cu16 Cu34 109.10(4) . . ?
Cu6 Cu16 Cu34 119.16(4) . . ?
Cu17 Cu16 Cu34 147.12(4) . . ?
Cu22 Cu16 Cu15 60.97(3) . . ?
Cu46 Cu16 Cu15 92.77(4) . . ?
Cu36 Cu16 Cu15 147.16(4) . . ?
Cu6 Cu16 Cu15 60.06(3) . . ?
Cu17 Cu16 Cu15 110.92(4) . . ?
Cu34 Cu16 Cu15 59.15(3) . . ?
Cu22 Cu16 Cu35 121.89(4) . . ?
Cu46 Cu16 Cu35 58.14(3) . . ?
Cu36 Cu16 Cu35 61.24(3) . . ?
Cu6 Cu16 Cu35 178.47(5) . . ?
Cu17 Cu16 Cu35 121.76(4) . . ?
Cu34 Cu16 Cu35 59.96(3) . . ?
Cu15 Cu16 Cu35 119.00(5) . . ?
Cu6 Cu17 Cu22 57.87(3) . . ?
Cu6 Cu17 Cu47 118.73(4) . . ?
Cu22 Cu17 Cu47 60.86(3) . . ?
Cu6 Cu17 Cu18 88.48(4) . . ?
Cu22 Cu17 Cu18 60.57(3) . . ?
Cu47 Cu17 Cu18 60.51(3) . . ?
Cu6 Cu17 Cu2 60.54(3) . . ?
Cu22 Cu17 Cu2 88.57(4) . . ?
Cu47 Cu17 Cu2 118.08(4) . . ?
Cu18 Cu17 Cu2 57.57(3) . . ?
Cu6 Cu17 Cu37 175.23(4) . . ?
Cu22 Cu17 Cu37 117.49(4) . . ?
Cu47 Cu17 Cu37 56.63(3) . . ?
Cu18 Cu17 Cu37 87.99(3) . . ?
Cu2 Cu17 Cu37 119.80(4) . . ?
Cu6 Cu17 Cu16 59.89(3) . . ?
Cu22 Cu17 Cu16 57.39(3) . . ?
Cu47 Cu17 Cu16 88.27(4) . . ?
Cu18 Cu17 Cu16 117.95(4) . . ?
Cu2 Cu17 Cu16 120.36(4) . . ?
Cu37 Cu17 Cu16 119.30(4) . . ?
Cu6 Cu17 Cu8 120.20(4) . . ?
Cu22 Cu17 Cu8 117.42(4) . . ?
Cu47 Cu17 Cu8 86.98(3) . . ?
Cu18 Cu17 Cu8 56.87(3) . . ?
Cu2 Cu17 Cu8 59.75(3) . . ?
Cu37 Cu17 Cu8 60.08(3) . . ?
Cu16 Cu17 Cu8 174.37(4) . . ?
Cu6 Cu17 Cu36 118.94(4) . . ?
Cu22 Cu17 Cu36 87.25(4) . . ?
Cu47 Cu17 Cu36 57.43(3) . . ?
Cu18 Cu17 Cu36 117.90(4) . . ?
Cu2 Cu17 Cu36 175.07(4) . . ?
Cu37 Cu17 Cu36 60.26(3) . . ?
Cu16 Cu17 Cu36 59.10(3) . . ?
Cu8 Cu17 Cu36 120.24(4) . . ?
Cu8 Cu18 Cu2 62.81(3) . . ?
Cu8 Cu18 Cu48 179.27(4) . . ?
Cu2 Cu18 Cu48 117.90(4) . . ?
Cu8 Cu18 Cu49 116.99(4) . . ?
Cu2 Cu18 Cu49 179.69(5) . . ?
Cu48 Cu18 Cu49 62.31(3) . . ?
Cu8 Cu18 Cu9 62.11(3) . . ?
Cu2 Cu18 Cu9 61.15(3) . . ?
Cu48 Cu18 Cu9 118.30(4) . . ?
Cu49 Cu18 Cu9 118.56(4) . . ?
Cu8 Cu18 Cu17 61.83(3) . . ?
Cu2 Cu18 Cu17 61.33(3) . . ?
Cu48 Cu18 Cu17 118.23(4) . . ?
Cu49 Cu18 Cu17 118.83(4) . . ?
Cu9 Cu18 Cu17 112.27(4) . . ?
Cu8 Cu18 Cu39 90.22(4) . . ?
Cu2 Cu18 Cu39 121.22(4) . . ?
Cu48 Cu18 Cu39 89.52(3) . . ?
Cu49 Cu18 Cu39 58.49(3) . . ?
Cu9 Cu18 Cu39 60.07(3) . . ?
Cu17 Cu18 Cu39 148.21(4) . . ?
Cu8 Cu18 Cu22 121.43(4) . . ?
Cu2 Cu18 Cu22 90.16(3) . . ?
Cu48 Cu18 Cu22 58.62(3) . . ?
Cu49 Cu18 Cu22 90.15(3) . . ?
Cu9 Cu18 Cu22 146.90(4) . . ?
Cu17 Cu18 Cu22 59.61(3) . . ?
Cu39 Cu18 Cu22 144.30(4) . . ?
Cu8 Cu18 Cu47 89.32(4) . . ?
Cu2 Cu18 Cu47 121.06(4) . . ?
Cu48 Cu18 Cu47 90.12(3) . . ?
Cu49 Cu18 Cu47 59.09(3) . . ?
Cu9 Cu18 Cu47 147.60(4) . . ?
Cu17 Cu18 Cu47 59.74(3) . . ?
Cu39 Cu18 Cu47 108.60(3) . . ?
Cu22 Cu18 Cu47 60.28(3) . . ?
Cu8 Cu18 Cu19 121.99(4) . . ?
Cu2 Cu18 Cu19 90.08(3) . . ?
Cu48 Cu18 Cu19 58.41(3) . . ?
Cu49 Cu18 Cu19 89.85(3) . . ?
Cu9 Cu18 Cu19 59.89(3) . . ?
Cu17 Cu18 Cu19 146.82(4) . . ?
Cu39 Cu18 Cu19 60.05(3) . . ?
Cu22 Cu18 Cu19 107.71(4) . . ?
Cu47 Cu18 Cu19 144.70(4) . . ?
Cu8 Cu18 Cu7 120.89(4) . . ?
Cu2 Cu18 Cu7 58.08(3) . . ?
Cu48 Cu18 Cu7 59.82(3) . . ?
Cu49 Cu18 Cu7 122.12(4) . . ?
Cu9 Cu18 Cu7 89.06(3) . . ?
Cu17 Cu18 Cu7 89.13(3) . . ?
Cu39 Cu18 Cu7 119.94(4) . . ?
Cu22 Cu18 Cu7 60.17(3) . . ?
Cu47 Cu18 Cu7 120.44(4) . . ?
Cu19 Cu18 Cu7 59.89(3) . . ?
Cu8 Cu18 Cu38 57.98(3) . . ?
Cu2 Cu18 Cu38 120.79(4) . . ?
Cu48 Cu18 Cu38 121.31(4) . . ?
Cu49 Cu18 Cu38 59.00(3) . . ?
Cu9 Cu18 Cu38 90.33(4) . . ?
Cu17 Cu18 Cu38 90.23(3) . . ?
Cu39 Cu18 Cu38 60.47(3) . . ?
Cu22 Cu18 Cu38 120.22(4) . . ?
Cu47 Cu18 Cu38 59.93(3) . . ?
Cu19 Cu18 Cu38 120.52(4) . . ?
Cu7 Cu18 Cu38 178.87(4) . . ?
Cu10 Cu19 Cu3 62.42(3) . . ?
Cu10 Cu19 Cu48 179.52(4) . . ?
Cu3 Cu19 Cu48 118.05(4) . . ?
Cu10 Cu19 Cu50 117.25(4) . . ?
Cu3 Cu19 Cu50 179.67(5) . . ?
Cu48 Cu19 Cu50 62.29(3) . . ?
Cu10 Cu19 Cu11 61.69(3) . . ?
Cu3 Cu19 Cu11 61.50(3) . . ?
Cu48 Cu19 Cu11 118.54(4) . . ?
Cu50 Cu19 Cu11 118.38(4) . . ?
Cu10 Cu19 Cu9 62.06(3) . . ?
Cu3 Cu19 Cu9 61.12(3) . . ?
Cu48 Cu19 Cu9 118.02(4) . . ?
Cu50 Cu19 Cu9 118.80(4) . . ?
Cu11 Cu19 Cu9 112.40(4) . . ?
Cu10 Cu19 Cu20 121.19(4) . . ?
Cu3 Cu19 Cu20 90.08(4) . . ?
Cu48 Cu19 Cu20 59.04(3) . . ?
Cu50 Cu19 Cu20 90.10(4) . . ?
Cu11 Cu19 Cu20 59.50(3) . . ?
Cu9 Cu19 Cu20 146.79(4) . . ?
Cu10 Cu19 Cu39 90.23(4) . . ?
Cu3 Cu19 Cu39 120.98(4) . . ?
Cu48 Cu19 Cu39 89.43(3) . . ?
Cu50 Cu19 Cu39 58.94(3) . . ?
Cu11 Cu19 Cu39 147.99(4) . . ?
Cu9 Cu19 Cu39 59.86(3) . . ?
Cu20 Cu19 Cu39 144.67(4) . . ?
Cu10 Cu19 Cu7 120.52(4) . . ?
Cu3 Cu19 Cu7 58.10(3) . . ?
Cu48 Cu19 Cu7 59.95(3) . . ?
Cu50 Cu19 Cu7 122.23(4) . . ?
Cu11 Cu19 Cu7 89.26(3) . . ?
Cu9 Cu19 Cu7 89.00(3) . . ?
Cu20 Cu19 Cu7 60.15(3) . . ?
Cu39 Cu19 Cu7 119.97(4) . . ?
Cu10 Cu19 Cu18 121.56(4) . . ?
Cu3 Cu19 Cu18 90.04(3) . . ?
Cu48 Cu19 Cu18 58.51(3) . . ?
Cu50 Cu19 Cu18 90.17(3) . . ?
Cu11 Cu19 Cu18 147.13(4) . . ?
Cu9 Cu19 Cu18 59.51(3) . . ?
Cu20 Cu19 Cu18 108.14(4) . . ?
Cu39 Cu19 Cu18 59.81(3) . . ?
Cu7 Cu19 Cu18 60.17(3) . . ?
Cu10 Cu19 Cu40 58.25(3) . . ?
Cu3 Cu19 Cu40 120.67(4) . . ?
Cu48 Cu19 Cu40 121.28(4) . . ?
Cu50 Cu19 Cu40 59.00(3) . . ?
Cu11 Cu19 Cu40 89.90(3) . . ?
Cu9 Cu19 Cu40 90.47(4) . . ?
Cu20 Cu19 Cu40 120.11(4) . . ?
Cu39 Cu19 Cu40 60.63(3) . . ?
Cu7 Cu19 Cu40 178.75(4) . . ?
Cu18 Cu19 Cu40 120.44(4) . . ?
Cu10 Cu19 Cu41 89.54(4) . . ?
Cu3 Cu19 Cu41 120.94(4) . . ?
Cu48 Cu19 Cu41 90.26(4) . . ?
Cu50 Cu19 Cu41 58.94(3) . . ?
Cu11 Cu19 Cu41 59.44(3) . . ?
Cu9 Cu19 Cu41 147.77(4) . . ?
Cu20 Cu19 Cu41 60.15(3) . . ?
Cu39 Cu19 Cu41 108.90(4) . . ?
Cu7 Cu19 Cu41 120.28(4) . . ?
Cu18 Cu19 Cu41 144.95(4) . . ?
Cu40 Cu19 Cu41 59.97(3) . . ?
Cu4 Cu20 Cu51 179.24(5) . . ?
Cu4 Cu20 Cu12 63.07(3) . . ?
Cu51 Cu20 Cu12 116.88(4) . . ?
Cu4 Cu20 Cu48 117.88(4) . . ?
Cu51 Cu20 Cu48 62.16(3) . . ?
Cu12 Cu20 Cu48 178.97(4) . . ?
Cu4 Cu20 Cu11 61.13(3) . . ?
Cu51 Cu20 Cu11 118.14(4) . . ?
Cu12 Cu20 Cu11 61.91(3) . . ?
Cu48 Cu20 Cu11 118.04(4) . . ?
Cu4 Cu20 Cu13 61.57(3) . . ?
Cu51 Cu20 Cu13 119.13(4) . . ?
Cu12 Cu20 Cu13 61.88(3) . . ?
Cu48 Cu20 Cu13 118.81(4) . . ?
Cu11 Cu20 Cu13 112.21(4) . . ?
Cu4 Cu20 Cu21 90.50(4) . . ?
Cu51 Cu20 Cu21 90.14(3) . . ?
Cu12 Cu20 Cu21 121.85(4) . . ?
Cu48 Cu20 Cu21 58.82(3) . . ?
Cu11 Cu20 Cu21 147.25(4) . . ?
Cu13 Cu20 Cu21 60.00(3) . . ?
Cu4 Cu20 Cu43 121.86(4) . . ?
Cu51 Cu20 Cu43 58.85(3) . . ?
Cu12 Cu20 Cu43 89.81(4) . . ?
Cu48 Cu20 Cu43 89.95(3) . . ?
Cu11 Cu20 Cu43 147.65(4) . . ?
Cu13 Cu20 Cu43 60.28(3) . . ?
Cu21 Cu20 Cu43 60.27(3) . . ?
Cu4 Cu20 Cu19 89.94(4) . . ?
Cu51 Cu20 Cu19 89.48(3) . . ?
Cu12 Cu20 Cu19 121.70(4) . . ?
Cu48 Cu20 Cu19 58.23(3) . . ?
Cu11 Cu20 Cu19 59.81(3) . . ?
Cu13 Cu20 Cu19 147.13(4) . . ?
Cu21 Cu20 Cu19 107.86(4) . . ?
Cu43 Cu20 Cu19 144.16(4) . . ?
Cu4 Cu20 Cu7 58.27(3) . . ?
Cu51 Cu20 Cu7 121.78(4) . . ?
Cu12 Cu20 Cu7 121.33(4) . . ?
Cu48 Cu20 Cu7 59.62(3) . . ?
Cu11 Cu20 Cu7 89.33(4) . . ?
Cu13 Cu20 Cu7 89.53(3) . . ?
Cu21 Cu20 Cu7 60.21(3) . . ?
Cu43 Cu20 Cu7 120.48(4) . . ?
Cu19 Cu20 Cu7 59.95(3) . . ?
Cu4 Cu20 Cu41 120.65(4) . . ?
Cu51 Cu20 Cu41 58.61(3) . . ?
Cu12 Cu20 Cu41 89.37(3) . . ?
Cu48 Cu20 Cu41 89.75(3) . . ?
Cu11 Cu20 Cu41 59.53(3) . . ?
Cu13 Cu20 Cu41 147.52(4) . . ?
Cu21 Cu20 Cu41 144.64(4) . . ?
Cu43 Cu20 Cu41 108.30(4) . . ?
Cu19 Cu20 Cu41 60.10(3) . . ?
Cu7 Cu20 Cu41 120.04(4) . . ?
Cu4 Cu20 Cu42 120.65(4) . . ?
Cu51 Cu20 Cu42 59.30(3) . . ?
Cu12 Cu20 Cu42 57.58(3) . . ?
Cu48 Cu20 Cu42 121.47(4) . . ?
Cu11 Cu20 Cu42 89.84(4) . . ?
Cu13 Cu20 Cu42 90.09(4) . . ?
Cu21 Cu20 Cu42 120.43(4) . . ?
Cu43 Cu20 Cu42 60.17(3) . . ?
Cu19 Cu20 Cu42 120.17(4) . . ?
Cu7 Cu20 Cu42 178.88(4) . . ?
Cu41 Cu20 Cu42 60.08(3) . . ?
Cu5 Cu21 Cu14 63.11(3) . . ?
Cu5 Cu21 Cu52 179.58(5) . . ?
Cu14 Cu21 Cu52 117.07(4) . . ?
Cu5 Cu21 Cu48 117.88(4) . . ?
Cu14 Cu21 Cu48 178.90(5) . . ?
Cu52 Cu21 Cu48 61.95(3) . . ?
Cu5 Cu21 Cu15 61.11(3) . . ?
Cu14 Cu21 Cu15 61.73(3) . . ?
Cu52 Cu21 Cu15 118.59(4) . . ?
Cu48 Cu21 Cu15 118.13(4) . . ?
Cu5 Cu21 Cu13 61.41(3) . . ?
Cu14 Cu21 Cu13 61.86(3) . . ?
Cu52 Cu21 Cu13 119.01(4) . . ?
Cu48 Cu21 Cu13 118.94(4) . . ?
Cu15 Cu21 Cu13 111.96(4) . . ?
Cu5 Cu21 Cu20 90.23(4) . . ?
Cu14 Cu21 Cu20 121.67(4) . . ?
Cu52 Cu21 Cu20 89.98(3) . . ?
Cu48 Cu21 Cu20 59.11(3) . . ?
Cu15 Cu21 Cu20 147.12(4) . . ?
Cu13 Cu21 Cu20 59.83(3) . . ?
Cu5 Cu21 Cu43 121.59(4) . . ?
Cu14 Cu21 Cu43 89.80(4) . . ?
Cu52 Cu21 Cu43 58.83(3) . . ?
Cu48 Cu21 Cu43 90.03(3) . . ?
Cu15 Cu21 Cu43 147.63(4) . . ?
Cu13 Cu21 Cu43 60.18(3) . . ?
Cu20 Cu21 Cu43 60.11(3) . . ?
Cu5 Cu21 Cu22 90.02(4) . . ?
Cu14 Cu21 Cu22 121.40(4) . . ?
Cu52 Cu21 Cu22 89.57(3) . . ?
Cu48 Cu21 Cu22 58.43(3) . . ?
Cu15 Cu21 Cu22 59.70(3) . . ?
Cu13 Cu21 Cu22 147.26(4) . . ?
Cu20 Cu21 Cu22 108.34(4) . . ?
Cu43 Cu21 Cu22 144.41(4) . . ?
Cu5 Cu21 Cu7 58.12(3) . . ?
Cu14 Cu21 Cu7 121.22(4) . . ?
Cu52 Cu21 Cu7 121.71(4) . . ?
Cu48 Cu21 Cu7 59.76(3) . . ?
Cu15 Cu21 Cu7 89.21(4) . . ?
Cu13 Cu21 Cu7 89.52(4) . . ?
Cu20 Cu21 Cu7 60.36(3) . . ?
Cu43 Cu21 Cu7 120.47(4) . . ?
Cu22 Cu21 Cu7 60.18(3) . . ?
Cu5 Cu21 Cu45 121.13(4) . . ?
Cu14 Cu21 Cu45 89.71(4) . . ?
Cu52 Cu21 Cu45 58.56(3) . . ?
Cu48 Cu21 Cu45 89.31(3) . . ?
Cu15 Cu21 Cu45 60.03(3) . . ?
Cu13 Cu21 Cu45 147.74(4) . . ?
Cu20 Cu21 Cu45 144.43(4) . . ?
Cu43 Cu21 Cu45 108.30(4) . . ?
Cu22 Cu21 Cu45 59.76(3) . . ?
Cu7 Cu21 Cu45 119.94(4) . . ?
Cu5 Cu21 Cu44 120.94(4) . . ?
Cu14 Cu21 Cu44 57.83(3) . . ?
Cu52 Cu21 Cu44 59.23(3) . . ?
Cu48 Cu21 Cu44 121.18(4) . . ?
Cu15 Cu21 Cu44 90.01(4) . . ?
Cu13 Cu21 Cu44 90.21(4) . . ?
Cu20 Cu21 Cu44 120.27(4) . . ?
Cu43 Cu21 Cu44 60.16(3) . . ?
Cu22 Cu21 Cu44 119.86(4) . . ?
Cu7 Cu21 Cu44 179.00(4) . . ?
Cu45 Cu21 Cu44 60.10(3) . . ?
Cu16 Cu22 Cu6 62.45(3) . . ?
Cu16 Cu22 Cu53 117.54(4) . . ?
Cu6 Cu22 Cu53 179.19(5) . . ?
Cu16 Cu22 Cu48 179.77(5) . . ?
Cu6 Cu22 Cu48 117.76(4) . . ?
Cu53 Cu22 Cu48 62.26(3) . . ?
Cu16 Cu22 Cu17 61.59(3) . . ?
Cu6 Cu22 Cu17 60.98(3) . . ?
Cu53 Cu22 Cu17 118.25(4) . . ?
Cu48 Cu22 Cu17 118.37(4) . . ?
Cu16 Cu22 Cu15 61.80(3) . . ?
Cu6 Cu22 Cu15 61.43(3) . . ?
Cu53 Cu22 Cu15 119.33(4) . . ?
Cu48 Cu22 Cu15 118.38(4) . . ?
Cu17 Cu22 Cu15 112.04(4) . . ?
Cu16 Cu22 Cu45 90.19(4) . . ?
Cu6 Cu22 Cu45 121.59(4) . . ?
Cu53 Cu22 Cu45 59.18(3) . . ?
Cu48 Cu22 Cu45 89.79(3) . . ?
Cu17 Cu22 Cu45 147.79(4) . . ?
Cu15 Cu22 Cu45 60.15(3) . . ?
Cu16 Cu22 Cu18 121.40(4) . . ?
Cu6 Cu22 Cu18 89.82(4) . . ?
Cu53 Cu22 Cu18 89.53(3) . . ?
Cu48 Cu22 Cu18 58.55(3) . . ?
Cu17 Cu22 Cu18 59.82(3) . . ?
Cu15 Cu22 Cu18 146.84(4) . . ?
Cu45 Cu22 Cu18 144.42(4) . . ?
Cu16 Cu22 Cu21 121.40(4) . . ?
Cu6 Cu22 Cu21 90.07(3) . . ?
Cu53 Cu22 Cu21 90.59(3) . . ?
Cu48 Cu22 Cu21 58.78(3) . . ?
Cu17 Cu22 Cu21 146.80(4) . . ?
Cu15 Cu22 Cu21 59.61(3) . . ?
Cu45 Cu22 Cu21 60.23(3) . . ?
Cu18 Cu22 Cu21 107.95(4) . . ?
Cu16 Cu22 Cu47 89.96(3) . . ?
Cu6 Cu22 Cu47 120.64(4) . . ?
Cu53 Cu22 Cu47 58.59(3) . . ?
Cu48 Cu22 Cu47 89.83(3) . . ?
Cu17 Cu22 Cu47 59.66(3) . . ?
Cu15 Cu22 Cu47 147.99(4) . . ?
Cu45 Cu22 Cu47 108.79(3) . . ?
Cu18 Cu22 Cu47 59.86(3) . . ?
Cu21 Cu22 Cu47 144.91(4) . . ?
Cu16 Cu22 Cu7 120.41(4) . . ?
Cu6 Cu22 Cu7 57.96(3) . . ?
Cu53 Cu22 Cu7 122.05(4) . . ?
Cu48 Cu22 Cu7 59.79(3) . . ?
Cu17 Cu22 Cu7 89.24(4) . . ?
Cu15 Cu22 Cu7 89.02(3) . . ?
Cu45 Cu22 Cu7 120.18(4) . . ?
Cu18 Cu22 Cu7 60.16(3) . . ?
Cu21 Cu22 Cu7 59.96(3) . . ?
Cu47 Cu22 Cu7 120.01(4) . . ?
Cu16 Cu22 Cu46 58.25(3) . . ?
Cu6 Cu22 Cu46 120.69(4) . . ?
Cu53 Cu22 Cu46 59.30(3) . . ?
Cu48 Cu22 Cu46 121.55(4) . . ?
Cu17 Cu22 Cu46 90.09(3) . . ?
Cu15 Cu22 Cu46 90.14(3) . . ?
Cu45 Cu22 Cu46 60.19(3) . . ?
Cu18 Cu22 Cu46 120.41(4) . . ?
Cu21 Cu22 Cu46 120.42(4) . . ?
Cu47 Cu22 Cu46 60.55(3) . . ?
Cu7 Cu22 Cu46 178.65(4) . . ?
C201 Cu23 Cu38 171.1(3) . . ?
C201 Cu23 CuLX 117.5(2) . 3 ?
Cu38 Cu23 CuLX 61.32(5) . 3 ?
C201 Cu23 Cu95 99.6(3) . . ?
Cu38 Cu23 Cu95 87.29(16) . . ?
C201 Cu23 Cu37 113.4(3) . . ?
Cu38 Cu23 Cu37 58.61(3) . . ?
CuLX Cu23 Cu37 91.92(6) 3 . ?
Cu95 Cu23 Cu37 144.02(17) . . ?
C201 Cu23 CuKY 126.5(3) . . ?
Cu38 Cu23 CuKY 57.24(4) . . ?
Cu37 Cu23 CuKY 107.98(5) . . ?
C201 Cu23 Cu24 130.7(3) . . ?
Cu38 Cu23 Cu24 58.00(3) . . ?
CuLX Cu23 Cu24 87.98(5) 3 . ?
Cu95 Cu23 Cu24 56.41(16) . . ?
Cu37 Cu23 Cu24 106.49(4) . . ?
CuKY Cu23 Cu24 61.10(4) . . ?
C201 Cu23 Cu8 123.3(2) . . ?
Cu38 Cu23 Cu8 57.54(3) . . ?
CuLX Cu23 Cu8 118.81(6) 3 . ?
Cu95 Cu23 Cu8 114.52(17) . . ?
Cu37 Cu23 Cu8 58.74(3) . . ?
CuKY Cu23 Cu8 106.50(5) . . ?
Cu24 Cu23 Cu8 58.10(3) . . ?
C201 Cu23 CuLY 115.6(2) . . ?
Cu38 Cu23 CuLY 58.04(4) . . ?
Cu37 Cu23 CuLY 61.51(5) . . ?
CuKY Cu23 CuLY 59.15(5) . . ?
Cu24 Cu23 CuLY 108.21(5) . . ?
Cu8 Cu23 CuLY 107.36(5) . . ?
Cu95 Cu24 Cu38 88.70(17) . . ?
Cu95 Cu24 Cu39 120.24(18) . . ?
Cu38 Cu24 Cu39 63.73(3) . . ?
Cu38 Cu24 CuKX 64.56(5) . 3 ?
Cu39 Cu24 CuKX 62.99(5) . 3 ?
Cu38 Cu24 Cu91 122.88(13) . . ?
Cu39 Cu24 Cu91 88.54(12) . . ?
Cu95 Cu24 Cu8 120.35(17) . . ?
Cu38 Cu24 Cu8 58.45(3) . . ?
Cu39 Cu24 Cu8 90.01(4) . . ?
CuKX Cu24 Cu8 123.00(6) 3 . ?
Cu91 Cu24 Cu8 177.13(13) . . ?
Cu95 Cu24 Cu9 178.05(18) . . ?
Cu38 Cu24 Cu9 93.20(4) . . ?
Cu39 Cu24 Cu9 61.14(3) . . ?
CuKX Cu24 Cu9 124.03(6) 3 . ?
Cu91 Cu24 Cu9 116.64(13) . . ?
Cu8 Cu24 Cu9 60.49(3) . . ?
Cu95 Cu24 Cu25 120.01(17) . . ?
Cu38 Cu24 Cu25 121.69(4) . . ?
Cu39 Cu24 Cu25 57.95(3) . . ?
CuKX Cu24 Cu25 88.61(5) 3 . ?
Cu91 Cu24 Cu25 57.54(13) . . ?
Cu8 Cu24 Cu25 119.61(4) . . ?
Cu9 Cu24 Cu25 59.24(3) . . ?
Cu95 Cu24 Cu23 59.28(17) . . ?
Cu38 Cu24 Cu23 57.45(3) . . ?
Cu39 Cu24 Cu23 121.17(4) . . ?
CuKX Cu24 Cu23 90.03(5) 3 . ?
Cu91 Cu24 Cu23 121.78(13) . . ?
Cu8 Cu24 Cu23 61.08(3) . . ?
Cu9 Cu24 Cu23 121.52(4) . . ?
Cu25 Cu24 Cu23 178.63(5) . . ?
Cu38 Cu24 CuJY 89.80(5) . . ?
Cu39 Cu24 CuJY 59.18(4) . . ?
Cu8 Cu24 CuJY 144.37(5) . . ?
Cu9 Cu24 CuJY 110.73(5) . . ?
Cu25 Cu24 CuJY 61.17(4) . . ?
Cu23 Cu24 CuJY 117.53(5) . . ?
Cu38 Cu24 CuKY 56.47(4) . . ?
Cu39 Cu24 CuKY 87.95(5) . . ?
Cu8 Cu24 CuKY 107.50(5) . . ?
Cu9 Cu24 CuKY 145.19(5) . . ?
Cu25 Cu24 CuKY 119.27(5) . . ?
Cu23 Cu24 CuKY 59.41(4) . . ?
CuJY Cu24 CuKY 58.19(5) . . ?
Cu91 Cu25 Cu39 90.38(12) . . ?
Cu39 Cu25 CuJX 64.31(5) . 3 ?
Cu39 Cu25 Cu94 118.7(6) . . ?
Cu91 Cu25 Cu40 122.32(13) . . ?
Cu39 Cu25 Cu40 63.94(3) . . ?
CuJX Cu25 Cu40 63.12(5) 3 . ?
Cu94 Cu25 Cu40 88.3(7) . . ?
Cu91 Cu25 Cu9 119.69(13) . . ?
Cu39 Cu25 Cu9 61.90(3) . . ?
CuJX Cu25 Cu9 126.20(5) 3 . ?
Cu94 Cu25 Cu9 178.2(7) . . ?
Cu40 Cu25 Cu9 93.52(4) . . ?
Cu91 Cu25 Cu10 178.87(13) . . ?
Cu39 Cu25 Cu10 90.75(4) . . ?
CuJX Cu25 Cu10 121.37(6) 3 . ?
Cu94 Cu25 Cu10 120.5(6) . . ?
Cu40 Cu25 Cu10 58.27(3) . . ?
Cu9 Cu25 Cu10 60.92(3) . . ?
Cu91 Cu25 Cu24 59.53(12) . . ?
Cu39 Cu25 Cu24 59.01(3) . . ?
CuJX Cu25 Cu24 91.33(5) 3 . ?
Cu94 Cu25 Cu24 118.4(6) . . ?
Cu40 Cu25 Cu24 122.95(4) . . ?
Cu9 Cu25 Cu24 60.31(3) . . ?
Cu10 Cu25 Cu24 121.15(4) . . ?
Cu91 Cu25 Cu26 119.20(13) . . ?
Cu39 Cu25 Cu26 120.84(5) . . ?
CuJX Cu25 Cu26 87.39(5) 3 . ?
Cu94 Cu25 Cu26 60.3(6) . . ?
Cu40 Cu25 Cu26 56.91(3) . . ?
Cu9 Cu25 Cu26 121.00(5) . . ?
Cu10 Cu25 Cu26 60.13(3) . . ?
Cu24 Cu25 Cu26 178.58(5) . . ?
Cu39 Cu25 CuJY 59.36(4) . . ?
Cu40 Cu25 CuJY 90.50(5) . . ?
Cu9 Cu25 CuJY 111.33(5) . . ?
Cu10 Cu25 CuJY 145.20(5) . . ?
Cu24 Cu25 CuJY 60.83(4) . . ?
Cu26 Cu25 CuJY 117.80(5) . . ?
Cu39 Cu25 CuIY 87.14(5) . . ?
Cu40 Cu25 CuIY 56.32(4) . . ?
Cu9 Cu25 CuIY 145.16(5) . . ?
Cu10 Cu25 CuIY 107.30(5) . . ?
Cu24 Cu25 CuIY 118.66(5) . . ?
Cu26 Cu25 CuIY 59.99(4) . . ?
CuJY Cu25 CuIY 57.90(5) . . ?
C301 Cu26 Cu40 175.1(3) . . ?
C301 Cu26 CuIX 113.4(3) . 3 ?
Cu40 Cu26 CuIX 61.92(5) . 3 ?
C301 Cu26 Cu94 88.6(6) . . ?
Cu40 Cu26 Cu94 87.7(5) . . ?
C301 Cu26 Cu10 126.2(3) . . ?
Cu40 Cu26 Cu10 58.52(3) . . ?
CuIX Cu26 Cu10 120.43(5) 3 . ?
Cu94 Cu26 Cu10 116.4(7) . . ?
C301 Cu26 Cu27 123.7(3) . . ?
Cu40 Cu26 Cu27 59.05(3) . . ?
CuIX Cu26 Cu27 89.83(6) 3 . ?
Cu94 Cu26 Cu27 144.2(6) . . ?
Cu10 Cu26 Cu27 59.33(4) . . ?
C301 Cu26 Cu25 121.2(3) . . ?
Cu40 Cu26 Cu25 58.95(3) . . ?
CuIX Cu26 Cu25 91.22(5) 3 . ?
Cu94 Cu26 Cu25 57.4(7) . . ?
Cu10 Cu26 Cu25 59.05(3) . . ?
Cu27 Cu26 Cu25 107.86(4) . . ?
C301 Cu26 CuIY 118.1(3) . . ?
Cu40 Cu26 CuIY 57.32(4) . . ?
Cu10 Cu26 CuIY 107.39(5) . . ?
Cu27 Cu26 CuIY 108.40(5) . . ?
Cu25 Cu26 CuIY 61.18(4) . . ?
C301 Cu26 CuHY 119.8(3) . . ?
Cu40 Cu26 CuHY 57.17(4) . . ?
Cu10 Cu26 CuHY 107.36(5) . . ?
Cu27 Cu26 CuHY 61.12(5) . . ?
Cu25 Cu26 CuHY 108.20(5) . . ?
CuIY Cu26 CuHY 59.03(5) . . ?
Cu41 Cu27 CuHX 64.04(5) . 3 ?
Cu41 Cu27 Cu40 63.35(3) . . ?
CuHX Cu27 Cu40 63.63(5) 3 . ?
Cu41 Cu27 Cu11 61.44(3) . . ?
CuHX Cu27 Cu11 125.46(5) 3 . ?
Cu40 Cu27 Cu11 92.51(4) . . ?
Cu41 Cu27 Cu10 90.09(4) . . ?
CuHX Cu27 Cu10 121.71(5) 3 . ?
Cu40 Cu27 Cu10 58.08(3) . . ?
Cu11 Cu27 Cu10 60.24(3) . . ?
Cu41 Cu27 Cu28 58.92(3) . . ?
CuHX Cu27 Cu28 90.82(6) 3 . ?
Cu40 Cu27 Cu28 122.27(4) . . ?
Cu11 Cu27 Cu28 60.19(4) . . ?
Cu10 Cu27 Cu28 120.36(4) . . ?
Cu41 Cu27 Cu26 120.22(4) . . ?
CuHX Cu27 Cu26 88.13(6) 3 . ?
Cu40 Cu27 Cu26 56.89(3) . . ?
Cu11 Cu27 Cu26 120.22(5) . . ?
Cu10 Cu27 Cu26 60.01(4) . . ?
Cu28 Cu27 Cu26 178.89(5) . . ?
Cu41 Cu27 CuGY 58.87(4) . . ?
Cu40 Cu27 CuGY 89.61(5) . . ?
Cu11 Cu27 CuGY 111.01(5) . . ?
Cu10 Cu27 CuGY 144.02(5) . . ?
Cu28 Cu27 CuGY 61.32(5) . . ?
Cu26 Cu27 CuGY 117.71(5) . . ?
Cu41 Cu27 CuHY 86.86(5) . . ?
Cu40 Cu27 CuHY 56.17(4) . . ?
Cu11 Cu27 CuHY 144.16(5) . . ?
Cu10 Cu27 CuHY 107.05(5) . . ?
Cu28 Cu27 CuHY 118.97(6) . . ?
Cu26 Cu27 CuHY 60.04(5) . . ?
CuGY Cu27 CuHY 57.72(6) . . ?
Cu42 Cu28 Cu41 63.97(3) . . ?
Cu42 Cu28 CuGX 64.06(5) . 3 ?
Cu41 Cu28 CuGX 62.62(4) . 3 ?
Cu42 Cu28 Cu12 58.99(3) . . ?
Cu41 Cu28 Cu12 90.84(4) . . ?
CuGX Cu28 Cu12 123.03(6) 3 . ?
Cu42 Cu28 Cu11 93.21(4) . . ?
Cu41 Cu28 Cu11 60.85(3) . . ?
CuGX Cu28 Cu11 123.41(5) 3 . ?
Cu12 Cu28 Cu11 60.90(3) . . ?
Cu42 Cu28 Cu27 121.93(4) . . ?
Cu41 Cu28 Cu27 57.97(3) . . ?
CuGX Cu28 Cu27 88.48(6) 3 . ?
Cu12 Cu28 Cu27 120.31(4) . . ?
Cu11 Cu28 Cu27 59.47(3) . . ?
Cu42 Cu28 Cu29 57.98(3) . . ?
Cu41 Cu28 Cu29 121.95(4) . . ?
CuGX Cu28 Cu29 90.64(6) 3 . ?
Cu12 Cu28 Cu29 60.58(4) . . ?
Cu11 Cu28 Cu29 121.44(4) . . ?
Cu27 Cu28 Cu29 179.01(5) . . ?
Cu42 Cu28 CuGY 89.24(5) . . ?
Cu41 Cu28 CuGY 58.43(4) . . ?
Cu12 Cu28 CuGY 144.38(5) . . ?
Cu11 Cu28 CuGY 110.06(5) . . ?
Cu27 Cu28 CuGY 60.87(5) . . ?
Cu29 Cu28 CuGY 118.18(6) . . ?
Cu42 Cu28 CuFY 55.97(4) . . ?
Cu41 Cu28 CuFY 87.09(4) . . ?
Cu12 Cu28 CuFY 107.74(6) . . ?
Cu11 Cu28 CuFY 144.18(5) . . ?
Cu27 Cu28 CuFY 118.38(5) . . ?
Cu29 Cu28 CuFY 60.68(5) . . ?
CuGY Cu28 CuFY 57.58(6) . . ?
C401 Cu29 Cu42 159.9(2) . . ?
C401 Cu29 CuFX 100.5(2) . 3 ?
Cu42 Cu29 CuFX 60.41(4) . 3 ?
C401 Cu29 Cu30 120.7(2) . . ?
Cu42 Cu29 Cu30 58.34(3) . . ?
CuFX Cu29 Cu30 91.23(5) 3 . ?
C401 Cu29 Cu12 141.4(2) . . ?
Cu42 Cu29 Cu12 57.62(3) . . ?
CuFX Cu29 Cu12 117.97(5) 3 . ?
Cu30 Cu29 Cu12 58.65(3) . . ?
C401 Cu29 Cu28 132.8(2) . . ?
Cu42 Cu29 Cu28 57.16(3) . . ?
CuFX Cu29 Cu28 87.19(6) 3 . ?
Cu30 Cu29 Cu28 105.40(4) . . ?
Cu12 Cu29 Cu28 57.58(3) . . ?
C401 Cu29 CuEY 104.2(2) . . ?
Cu42 Cu29 CuEY 56.69(4) . . ?
Cu30 Cu29 CuEY 61.04(5) . . ?
Cu12 Cu29 CuEY 106.32(5) . . ?
Cu28 Cu29 CuEY 106.40(5) . . ?
C401 Cu29 CuFY 110.88(19) . . ?
Cu42 Cu29 CuFY 55.61(4) . . ?
Cu30 Cu29 CuFY 106.42(5) . . ?
Cu12 Cu29 CuFY 105.11(5) . . ?
Cu28 Cu29 CuFY 60.30(5) . . ?
CuEY Cu29 CuFY 58.08(6) . . ?
Cu43 Cu30 Cu42 63.89(3) . . ?
Cu43 Cu30 CuEX 63.18(4) . 3 ?
Cu42 Cu30 CuEX 61.93(5) . 3 ?
Cu43 Cu30 Cu13 62.13(3) . . ?
Cu42 Cu30 Cu13 93.79(4) . . ?
CuEX Cu30 Cu13 125.30(5) 3 . ?
Cu43 Cu30 Cu31 58.85(3) . . ?
Cu42 Cu30 Cu31 122.74(4) . . ?
CuEX Cu30 Cu31 91.44(5) 3 . ?
Cu13 Cu30 Cu31 59.99(4) . . ?
Cu43 Cu30 Cu12 90.99(4) . . ?
Cu42 Cu30 Cu12 58.53(3) . . ?
CuEX Cu30 Cu12 120.45(5) 3 . ?
Cu13 Cu30 Cu12 61.06(4) . . ?
Cu31 Cu30 Cu12 120.96(4) . . ?
Cu43 Cu30 Cu29 122.36(4) . . ?
Cu42 Cu30 Cu29 58.50(3) . . ?
CuEX Cu30 Cu29 87.78(5) 3 . ?
Cu13 Cu30 Cu29 122.01(5) . . ?
Cu31 Cu30 Cu29 177.88(5) . . ?
Cu12 Cu30 Cu29 61.08(4) . . ?
Cu43 Cu30 CuEY 86.65(4) . . ?
Cu42 Cu30 CuEY 56.74(5) . . ?
Cu13 Cu30 CuEY 145.33(5) . . ?
Cu31 Cu30 CuEY 117.85(6) . . ?
Cu12 Cu30 CuEY 108.21(6) . . ?
Cu29 Cu30 CuEY 61.06(5) . . ?
Cu43 Cu30 CuDY 58.76(4) . . ?
Cu42 Cu30 CuDY 89.99(5) . . ?
Cu13 Cu30 CuDY 111.02(5) . . ?
Cu31 Cu30 CuDY 60.90(5) . . ?
Cu12 Cu30 CuDY 144.87(5) . . ?
Cu29 Cu30 CuDY 117.91(5) . . ?
CuEY Cu30 CuDY 57.00(6) . . ?
Cu43 Cu31 Cu44 63.85(3) . . ?
Cu43 Cu31 CuDX 61.73(5) . 3 ?
Cu44 Cu31 CuDX 63.02(4) . 3 ?
Cu43 Cu31 Cu14 91.34(4) . . ?
Cu44 Cu31 Cu14 58.96(3) . . ?
CuDX Cu31 Cu14 121.97(5) 3 . ?
Cu43 Cu31 Cu13 62.07(3) . . ?
Cu44 Cu31 Cu13 93.98(4) . . ?
CuDX Cu31 Cu13 123.76(5) 3 . ?
Cu14 Cu31 Cu13 61.30(4) . . ?
Cu43 Cu31 Cu30 58.68(3) . . ?
Cu44 Cu31 Cu30 122.54(4) . . ?
CuDX Cu31 Cu30 88.91(5) 3 . ?
Cu14 Cu31 Cu30 121.22(5) . . ?
Cu13 Cu31 Cu30 60.00(4) . . ?
Cu43 Cu31 Cu32 122.20(4) . . ?
Cu44 Cu31 Cu32 58.38(3) . . ?
CuDX Cu31 Cu32 89.70(5) 3 . ?
Cu14 Cu31 Cu32 61.19(4) . . ?
Cu13 Cu31 Cu32 122.41(5) . . ?
Cu30 Cu31 Cu32 177.58(5) . . ?
Cu43 Cu31 CuDY 59.16(4) . . ?
Cu44 Cu31 CuDY 88.79(5) . . ?
Cu14 Cu31 CuDY 144.70(5) . . ?
Cu13 Cu31 CuDY 112.06(5) . . ?
Cu30 Cu31 CuDY 62.15(5) . . ?
Cu32 Cu31 CuDY 116.07(6) . . ?
Cu43 Cu31 CuCY 87.87(5) . . ?
Cu44 Cu31 CuCY 56.43(4) . . ?
Cu14 Cu31 CuCY 107.42(5) . . ?
Cu13 Cu31 CuCY 146.06(5) . . ?
Cu30 Cu31 CuCY 119.06(5) . . ?
Cu32 Cu31 CuCY 59.24(5) . . ?
CuDY Cu31 CuCY 56.94(6) . . ?
C501 Cu32 Cu44 160.6(2) . . ?
C501 Cu32 CuCX 101.2(2) . 3 ?
Cu44 Cu32 CuCX 59.76(5) . 3 ?
C501 Cu32 Cu31 122.7(2) . . ?
Cu44 Cu32 Cu31 58.11(3) . . ?
CuCX Cu32 Cu31 89.54(5) 3 . ?
C501 Cu32 Cu14 141.1(2) . . ?
Cu44 Cu32 Cu14 57.79(3) . . ?
CuCX Cu32 Cu14 117.55(5) 3 . ?
Cu31 Cu32 Cu14 58.15(3) . . ?
C501 Cu32 Cu33 130.7(2) . . ?
Cu44 Cu32 Cu33 57.69(3) . . ?
CuCX Cu32 Cu33 88.61(5) 3 . ?
Cu31 Cu32 Cu33 105.41(4) . . ?
Cu14 Cu32 Cu33 57.91(3) . . ?
C501 Cu32 CuCY 104.2(2) . . ?
Cu44 Cu32 CuCY 57.61(4) . . ?
Cu31 Cu32 CuCY 62.76(5) . . ?
Cu14 Cu32 CuCY 107.81(5) . . ?
Cu33 Cu32 CuCY 107.05(5) . . ?
C501 Cu32 CuBY 108.8(2) . . ?
Cu44 Cu32 CuBY 57.33(4) . . ?
Cu31 Cu32 CuBY 108.18(5) . . ?
Cu14 Cu32 CuBY 106.49(5) . . ?
Cu33 Cu32 CuBY 60.64(5) . . ?
CuCY Cu32 CuBY 58.45(6) . . ?
Cu44 Cu33 Cu45 63.68(3) . . ?
Cu44 Cu33 CuBX 62.47(4) . 3 ?
Cu45 Cu33 CuBX 61.58(4) . 3 ?
Cu44 Cu33 Cu14 59.06(3) . . ?
Cu45 Cu33 Cu14 90.94(4) . . ?
CuBX Cu33 Cu14 121.52(5) 3 . ?
Cu44 Cu33 Cu34 121.93(4) . . ?
Cu45 Cu33 Cu34 58.25(3) . . ?
CuBX Cu33 Cu34 89.14(5) 3 . ?
Cu14 Cu33 Cu34 120.40(5) . . ?
Cu44 Cu33 Cu15 93.30(4) . . ?
Cu45 Cu33 Cu15 61.36(3) . . ?
CuBX Cu33 Cu15 122.92(5) 3 . ?
Cu14 Cu33 Cu15 60.83(3) . . ?
Cu34 Cu33 Cu15 59.64(3) . . ?
Cu44 Cu33 Cu32 58.21(3) . . ?
Cu45 Cu33 Cu32 121.88(4) . . ?
CuBX Cu33 Cu32 89.77(5) 3 . ?
Cu14 Cu33 Cu32 60.96(4) . . ?
Cu34 Cu33 Cu32 178.59(5) . . ?
Cu15 Cu33 Cu32 121.74(4) . . ?
Cu44 Cu33 CuBY 57.67(4) . . ?
Cu45 Cu33 CuBY 87.51(5) . . ?
Cu14 Cu33 CuBY 109.30(5) . . ?
Cu34 Cu33 CuBY 117.61(5) . . ?
Cu15 Cu33 CuBY 145.67(5) . . ?
Cu32 Cu33 CuBY 61.15(5) . . ?
Cu44 Cu33 CuPY 90.31(5) . . ?
Cu45 Cu33 CuPY 59.41(4) . . ?
Cu14 Cu33 CuPY 145.71(5) . . ?
Cu34 Cu33 CuPY 60.67(5) . . ?
Cu15 Cu33 CuPY 110.82(5) . . ?
Cu32 Cu33 CuPY 118.06(6) . . ?
CuBY Cu33 CuPY 57.00(6) . . ?
Cu45 Cu34 Cu46 63.68(3) . . ?
Cu45 Cu34 CuPX 62.18(4) . 3 ?
Cu46 Cu34 CuPX 61.39(5) . 3 ?
Cu45 Cu34 Cu15 62.10(3) . . ?
Cu46 Cu34 Cu15 93.41(4) . . ?
CuPX Cu34 Cu15 124.28(5) 3 . ?
Cu45 Cu34 Cu33 59.47(3) . . ?
Cu46 Cu34 Cu33 123.14(4) . . ?
CuPX Cu34 Cu33 91.24(5) 3 . ?
Cu15 Cu34 Cu33 60.55(3) . . ?
Cu45 Cu34 Cu16 90.66(4) . . ?
Cu46 Cu34 Cu16 58.47(3) . . ?
CuPX Cu34 Cu16 119.86(5) 3 . ?
Cu15 Cu34 Cu16 60.57(3) . . ?
Cu33 Cu34 Cu16 121.05(4) . . ?
Cu45 Cu34 Cu35 121.91(4) . . ?
Cu46 Cu34 Cu35 58.25(3) . . ?
CuPX Cu34 Cu35 88.47(5) 3 . ?
Cu15 Cu34 Cu35 121.07(5) . . ?
Cu33 Cu34 Cu35 178.12(5) . . ?
Cu16 Cu34 Cu35 60.62(3) . . ?
Cu45 Cu34 CuPY 60.37(4) . . ?
Cu46 Cu34 CuPY 90.00(5) . . ?
Cu15 Cu34 CuPY 112.95(5) . . ?
Cu33 Cu34 CuPY 62.33(5) . . ?
Cu16 Cu34 CuPY 145.46(5) . . ?
Cu35 Cu34 CuPY 116.92(5) . . ?
Cu45 Cu34 CuOY 88.08(4) . . ?
Cu46 Cu34 CuOY 56.74(4) . . ?
Cu15 Cu34 CuOY 146.07(5) . . ?
Cu33 Cu34 CuOY 119.55(5) . . ?
Cu16 Cu34 CuOY 107.35(5) . . ?
Cu35 Cu34 CuOY 59.81(5) . . ?
CuPY Cu34 CuOY 57.27(6) . . ?
C601 Cu35 Cu46 160.0(2) . . ?
C601 Cu35 CuOX 108.8(2) . 3 ?
Cu46 Cu35 CuOX 59.40(4) . 3 ?
C601 Cu35 Cu34 108.9(2) . . ?
Cu46 Cu35 Cu34 58.70(3) . . ?
CuOX Cu35 Cu34 91.56(5) 3 . ?
C601 Cu35 Cu16 132.0(2) . . ?
Cu46 Cu35 Cu16 58.18(3) . . ?
CuOX Cu35 Cu16 117.44(5) 3 . ?
Cu34 Cu35 Cu16 59.42(3) . . ?
C601 Cu35 Cu36 141.6(2) . . ?
Cu46 Cu35 Cu36 57.17(3) . . ?
CuOX Cu35 Cu36 85.12(5) 3 . ?
Cu34 Cu35 Cu36 106.20(4) . . ?
Cu16 Cu35 Cu36 58.15(3) . . ?
C601 Cu35 CuOY 103.1(2) . . ?
Cu46 Cu35 CuOY 57.91(4) . . ?
Cu34 Cu35 CuOY 62.73(5) . . ?
Cu16 Cu35 CuOY 108.70(5) . . ?
Cu36 Cu35 CuOY 106.40(5) . . ?
C601 Cu35 CuNY 121.0(2) . . ?
Cu46 Cu35 CuNY 56.85(4) . . ?
Cu34 Cu35 CuNY 107.92(5) . . ?
Cu16 Cu35 CuNY 106.27(5) . . ?
Cu36 Cu35 CuNY 59.74(5) . . ?
CuOY Cu35 CuNY 58.09(6) . . ?
Cu46 Cu36 CuNX 64.77(5) . 3 ?
Cu46 Cu36 Cu47 64.54(3) . . ?
CuNX Cu36 Cu47 61.97(4) 3 . ?
Cu46 Cu36 Cu16 59.43(3) . . ?
CuNX Cu36 Cu16 124.14(6) 3 . ?
Cu47 Cu36 Cu16 91.05(4) . . ?
Cu46 Cu36 Cu17 93.43(4) . . ?
CuNX Cu36 Cu17 122.83(5) 3 . ?
Cu47 Cu36 Cu17 60.96(3) . . ?
Cu16 Cu36 Cu17 60.31(3) . . ?
Cu46 Cu36 Cu37 122.06(4) . . ?
CuNX Cu36 Cu37 87.15(5) 3 . ?
Cu47 Cu36 Cu37 57.52(3) . . ?
Cu16 Cu36 Cu37 119.93(4) . . ?
Cu17 Cu36 Cu37 59.68(3) . . ?
Cu46 Cu36 Cu35 58.26(3) . . ?
CuNX Cu36 Cu35 92.64(5) 3 . ?
Cu47 Cu36 Cu35 122.80(4) . . ?
Cu16 Cu36 Cu35 60.60(3) . . ?
Cu17 Cu36 Cu35 120.85(4) . . ?
Cu37 Cu36 Cu35 179.44(5) . . ?
Cu46 Cu36 CuNY 57.83(5) . . ?
Cu47 Cu36 CuNY 88.82(4) . . ?
Cu16 Cu36 CuNY 109.66(6) . . ?
Cu17 Cu36 CuNY 146.31(5) . . ?
Cu37 Cu36 CuNY 118.14(5) . . ?
Cu35 Cu36 CuNY 61.56(5) . . ?
Cu46 Cu36 CuMY 90.39(5) . . ?
Cu47 Cu36 CuMY 59.14(4) . . ?
Cu16 Cu36 CuMY 145.73(5) . . ?
Cu17 Cu36 CuMY 110.55(5) . . ?
Cu37 Cu36 CuMY 60.37(5) . . ?
Cu35 Cu36 CuMY 119.32(5) . . ?
CuNY Cu36 CuMY 57.80(6) . . ?
Cu47 Cu37 CuMX 64.09(5) . 3 ?
Cu47 Cu37 Cu38 63.62(3) . . ?
CuMX Cu37 Cu38 61.93(4) 3 . ?
Cu47 Cu37 Cu17 61.56(3) . . ?
CuMX Cu37 Cu17 125.65(6) 3 . ?
Cu38 Cu37 Cu17 92.94(4) . . ?
Cu47 Cu37 Cu8 89.77(4) . . ?
CuMX Cu37 Cu8 119.92(5) 3 . ?
Cu38 Cu37 Cu8 58.00(3) . . ?
Cu17 Cu37 Cu8 60.10(3) . . ?
Cu47 Cu37 Cu36 58.89(3) . . ?
CuMX Cu37 Cu36 92.31(5) 3 . ?
Cu38 Cu37 Cu36 122.52(4) . . ?
Cu17 Cu37 Cu36 60.06(3) . . ?
Cu8 Cu37 Cu36 120.06(4) . . ?
Cu47 Cu37 Cu23 121.04(4) . . ?
CuMX Cu37 Cu23 86.67(5) 3 . ?
Cu38 Cu37 Cu23 57.44(3) . . ?
Cu17 Cu37 Cu23 121.04(4) . . ?
Cu8 Cu37 Cu23 61.01(3) . . ?
Cu36 Cu37 Cu23 178.83(5) . . ?
Cu47 Cu37 CuMY 60.00(4) . . ?
Cu38 Cu37 CuMY 90.44(4) . . ?
Cu17 Cu37 CuMY 111.86(5) . . ?
Cu8 Cu37 CuMY 144.82(5) . . ?
Cu36 Cu37 CuMY 61.56(5) . . ?
Cu23 Cu37 CuMY 117.32(5) . . ?
Cu47 Cu37 CuLY 87.97(5) . . ?
Cu38 Cu37 CuLY 57.03(4) . . ?
Cu17 Cu37 CuLY 145.58(5) . . ?
Cu8 Cu37 CuLY 107.68(5) . . ?
Cu36 Cu37 CuLY 119.25(5) . . ?
Cu23 Cu37 CuLY 59.65(5) . . ?
CuMY Cu37 CuLY 57.75(5) . . ?
CuKY Cu38 Cu23 64.94(5) . . ?
CuKY Cu38 Cu8 119.01(5) . . ?
Cu23 Cu38 Cu8 64.94(4) . . ?
CuKY Cu38 Cu24 65.95(5) . . ?
Cu23 Cu38 Cu24 64.55(4) . . ?
Cu8 Cu38 Cu24 62.55(3) . . ?
CuKY Cu38 CuLY 63.84(6) . . ?
Cu23 Cu38 CuLY 64.70(5) . . ?
Cu8 Cu38 CuLY 119.03(5) . . ?
Cu24 Cu38 CuLY 119.28(6) . . ?
Cu23 Cu38 Cu9X 118.38(5) . 3 ?
Cu8 Cu38 Cu9X 176.38(5) . 3 ?
Cu24 Cu38 Cu9X 117.00(5) . 3 ?
CuKY Cu38 Cu37 118.91(5) . . ?
Cu23 Cu38 Cu37 63.95(4) . . ?
Cu8 Cu38 Cu37 62.83(3) . . ?
Cu24 Cu38 Cu37 116.01(4) . . ?
CuLY Cu38 Cu37 65.58(4) . . ?
Cu9X Cu38 Cu37 119.50(5) 3 . ?
CuKY Cu38 Cu49 114.82(5) . . ?
Cu23 Cu38 Cu49 179.24(5) . . ?
Cu8 Cu38 Cu49 115.67(4) . . ?
Cu24 Cu38 Cu49 116.09(4) . . ?
CuLY Cu38 Cu49 114.53(5) . . ?
Cu9X Cu38 Cu49 61.02(4) 3 . ?
Cu37 Cu38 Cu49 115.83(4) . . ?
Cu23 Cu38 CuLX 59.90(5) . 3 ?
Cu8 Cu38 CuLX 124.77(6) . 3 ?
Cu24 Cu38 CuLX 90.83(5) . 3 ?
Cu37 Cu38 CuLX 94.23(5) . 3 ?
Cu49 Cu38 CuLX 119.51(5) . 3 ?
Cu23 Cu38 CuMX 88.55(5) . 3 ?
Cu8 Cu38 CuMX 121.68(5) . 3 ?
Cu24 Cu38 CuMX 148.79(6) . 3 ?
Cu37 Cu38 CuMX 58.86(4) . 3 ?
Cu49 Cu38 CuMX 90.72(5) . 3 ?
CuKY Cu38 Cu47 147.68(5) . . ?
Cu23 Cu38 Cu47 121.14(4) . . ?
Cu8 Cu38 Cu47 88.89(4) . . ?
Cu24 Cu38 Cu47 146.36(4) . . ?
CuLY Cu38 Cu47 89.22(5) . . ?
Cu9X Cu38 Cu47 90.33(5) 3 . ?
Cu37 Cu38 Cu47 57.21(3) . . ?
Cu49 Cu38 Cu47 58.62(3) . . ?
CuLX Cu38 Cu47 121.42(6) 3 . ?
CuMX Cu38 Cu47 60.83(5) 3 . ?
CuKY Cu38 Cu18 148.26(5) . . ?
Cu23 Cu38 Cu18 122.63(4) . . ?
Cu8 Cu38 Cu18 57.69(3) . . ?
Cu24 Cu38 Cu18 88.83(4) . . ?
CuLY Cu38 Cu18 147.72(5) . . ?
Cu9X Cu38 Cu18 118.98(5) 3 . ?
Cu37 Cu38 Cu18 88.76(4) . . ?
Cu49 Cu38 Cu18 57.98(3) . . ?
CuLX Cu38 Cu18 176.82(6) 3 . ?
CuMX Cu38 Cu18 120.35(5) 3 . ?
Cu47 Cu38 Cu18 59.52(3) . . ?
Cu25 Cu39 Cu49 179.18(4) . . ?
Cu25 Cu39 Cu24 63.04(3) . . ?
Cu49 Cu39 Cu24 116.94(4) . . ?
Cu25 Cu39 Cu4X 117.24(5) . 3 ?
Cu49 Cu39 Cu4X 63.55(4) . 3 ?
Cu24 Cu39 Cu4X 117.83(5) . 3 ?
Cu25 Cu39 Cu50 117.18(4) . . ?
Cu49 Cu39 Cu50 62.84(3) . . ?
Cu24 Cu39 Cu50 179.21(4) . . ?
Cu4X Cu39 Cu50 62.82(4) 3 . ?
Cu25 Cu39 CuJY 64.47(5) . . ?
Cu49 Cu39 CuJY 116.31(5) . . ?
Cu24 Cu39 CuJY 63.84(5) . . ?
Cu50 Cu39 CuJY 116.95(5) . . ?
Cu25 Cu39 Cu9 60.86(3) . . ?
Cu49 Cu39 Cu9 118.36(4) . . ?
Cu24 Cu39 Cu9 61.24(3) . . ?
Cu4X Cu39 Cu9 178.05(6) 3 . ?
Cu50 Cu39 Cu9 118.12(4) . . ?
CuJY Cu39 Cu9 114.64(5) . . ?
Cu25 Cu39 Cu18 120.43(4) . . ?
Cu49 Cu39 Cu18 58.78(3) . . ?
Cu24 Cu39 Cu18 89.22(4) . . ?
Cu4X Cu39 Cu18 122.33(5) 3 . ?
Cu50 Cu39 Cu18 90.04(3) . . ?
CuJY Cu39 Cu18 147.78(5) . . ?
Cu9 Cu39 Cu18 59.59(3) . . ?
Cu25 Cu39 Cu6Y 92.54(5) . . ?
Cu49 Cu39 Cu6Y 88.14(4) . . ?
Cu24 Cu39 Cu6Y 123.65(5) . . ?
Cu50 Cu39 Cu6Y 57.14(4) . . ?
CuJY Cu39 Cu6Y 59.81(5) . . ?
Cu9 Cu39 Cu6Y 148.71(5) . . ?
Cu18 Cu39 Cu6Y 142.65(5) . . ?
Cu25 Cu39 Cu19 89.27(4) . . ?
Cu49 Cu39 Cu19 90.08(4) . . ?
Cu24 Cu39 Cu19 120.99(4) . . ?
Cu4X Cu39 Cu19 121.18(5) 3 . ?
Cu50 Cu39 Cu19 58.36(3) . . ?
CuJY Cu39 Cu19 148.51(5) . . ?
Cu9 Cu39 Cu19 59.76(3) . . ?
Cu18 Cu39 Cu19 60.14(3) . . ?
Cu6Y Cu39 Cu19 107.41(5) . . ?
Cu25 Cu39 CuKX 88.97(5) . 3 ?
Cu49 Cu39 CuKX 91.69(5) . 3 ?
Cu24 Cu39 CuKX 58.59(5) . 3 ?
Cu50 Cu39 CuKX 122.07(5) . 3 ?
Cu9 Cu39 CuKX 119.74(5) . 3 ?
Cu18 Cu39 CuKX 121.37(5) . 3 ?
Cu19 Cu39 CuKX 178.14(6) . 3 ?
Cu25 Cu39 Cu38 120.94(4) . . ?
Cu49 Cu39 Cu38 59.03(3) . . ?
Cu24 Cu39 Cu38 57.91(3) . . ?
Cu4X Cu39 Cu38 90.86(5) 3 . ?
Cu50 Cu39 Cu38 121.87(4) . . ?
CuJY Cu39 Cu38 89.21(5) . . ?
Cu9 Cu39 Cu38 89.95(3) . . ?
Cu18 Cu39 Cu38 60.31(3) . . ?
Cu6Y Cu39 Cu38 119.47(5) . . ?
Cu19 Cu39 Cu38 120.45(4) . . ?
CuKX Cu39 Cu38 61.07(5) 3 . ?
Cu26 Cu40 CuHY 65.79(5) . . ?
Cu26 Cu40 CuIY 65.70(5) . . ?
CuHY Cu40 CuIY 64.57(6) . . ?
Cu26 Cu40 Cu10 64.04(4) . . ?
CuHY Cu40 Cu10 119.09(5) . . ?
CuIY Cu40 Cu10 118.88(6) . . ?
Cu26 Cu40 Cu25 64.14(4) . . ?
CuHY Cu40 Cu25 119.74(6) . . ?
CuIY Cu40 Cu25 65.73(5) . . ?
Cu10 Cu40 Cu25 62.47(4) . . ?
Cu26 Cu40 Cu8X 118.04(5) . 3 ?
Cu10 Cu40 Cu8X 177.91(6) . 3 ?
Cu25 Cu40 Cu8X 118.05(5) . 3 ?
Cu26 Cu40 Cu27 64.06(4) . . ?
CuHY Cu40 Cu27 65.69(5) . . ?
CuIY Cu40 Cu27 119.57(5) . . ?
Cu10 Cu40 Cu27 62.71(3) . . ?
Cu25 Cu40 Cu27 116.05(4) . . ?
Cu8X Cu40 Cu27 117.96(5) 3 . ?
Cu26 Cu40 Cu50 179.66(5) . . ?
CuHY Cu40 Cu50 114.18(5) . . ?
CuIY Cu40 Cu50 113.97(5) . . ?
Cu10 Cu40 Cu50 116.18(4) . . ?
Cu25 Cu40 Cu50 115.69(4) . . ?
Cu8X Cu40 Cu50 61.73(4) 3 . ?
Cu27 Cu40 Cu50 116.26(4) . . ?
Cu26 Cu40 CuIX 60.05(5) . 3 ?
Cu10 Cu40 CuIX 124.08(5) . 3 ?
Cu25 Cu40 CuIX 93.13(6) . 3 ?
Cu27 Cu40 CuIX 91.59(5) . 3 ?
Cu50 Cu40 CuIX 119.73(5) . 3 ?
Cu26 Cu40 Cu41 121.62(4) . . ?
CuHY Cu40 Cu41 88.92(5) . . ?
CuIY Cu40 Cu41 147.70(6) . . ?
Cu10 Cu40 Cu41 89.43(4) . . ?
Cu25 Cu40 Cu41 146.52(4) . . ?
Cu8X Cu40 Cu41 89.40(5) 3 . ?
Cu27 Cu40 Cu41 57.57(3) . . ?
Cu50 Cu40 Cu41 58.70(3) . . ?
CuIX Cu40 Cu41 118.80(6) 3 . ?
Cu26 Cu40 Cu19 122.05(4) . . ?
CuHY Cu40 Cu19 147.98(6) . . ?
CuIY Cu40 Cu19 147.21(5) . . ?
Cu10 Cu40 Cu19 58.01(3) . . ?
Cu25 Cu40 Cu19 88.36(4) . . ?
Cu8X Cu40 Cu19 119.90(5) 3 . ?
Cu27 Cu40 Cu19 89.13(4) . . ?
Cu50 Cu40 Cu19 58.17(3) . . ?
CuIX Cu40 Cu19 177.86(6) 3 . ?
Cu41 Cu40 Cu19 60.02(3) . . ?
Cu26 Cu40 CuJX 88.74(5) . 3 ?
Cu10 Cu40 CuJX 120.87(6) . 3 ?
Cu25 Cu40 CuJX 58.42(5) . 3 ?
Cu27 Cu40 CuJX 148.58(5) . 3 ?
Cu50 Cu40 CuJX 90.92(5) . 3 ?
Cu41 Cu40 CuJX 145.51(5) . 3 ?
Cu19 Cu40 CuJX 120.02(5) . 3 ?
Cu27 Cu41 Cu28 63.11(4) . . ?
Cu27 Cu41 Cu51 178.83(5) . . ?
Cu28 Cu41 Cu51 116.93(4) . . ?
Cu27 Cu41 Cu3X 117.46(5) . 3 ?
Cu28 Cu41 Cu3X 118.08(5) . 3 ?
Cu51 Cu41 Cu3X 63.62(4) . 3 ?
Cu27 Cu41 Cu50 117.86(4) . . ?
Cu28 Cu41 Cu50 178.57(5) . . ?
Cu51 Cu41 Cu50 62.07(3) . . ?
Cu3X Cu41 Cu50 62.61(4) 3 . ?
Cu27 Cu41 CuGY 64.74(5) . . ?
Cu28 Cu41 CuGY 64.70(4) . . ?
Cu51 Cu41 CuGY 116.39(5) . . ?
Cu50 Cu41 CuGY 116.57(5) . . ?
Cu27 Cu41 Cu11 61.31(3) . . ?
Cu28 Cu41 Cu11 61.48(3) . . ?
Cu51 Cu41 Cu11 117.61(4) . . ?
Cu3X Cu41 Cu11 178.77(6) 3 . ?
Cu50 Cu41 Cu11 117.86(4) . . ?
CuGY Cu41 Cu11 115.74(5) . . ?
Cu27 Cu41 CuGX 89.29(5) . 3 ?
Cu28 Cu41 CuGX 58.98(4) . 3 ?
Cu51 Cu41 CuGX 91.70(5) . 3 ?
Cu50 Cu41 CuGX 121.73(5) . 3 ?
Cu11 Cu41 CuGX 120.39(5) . 3 ?
Cu27 Cu41 Cu40 59.09(3) . . ?
Cu28 Cu41 Cu40 122.20(4) . . ?
Cu51 Cu41 Cu40 120.85(4) . . ?
Cu3X Cu41 Cu40 89.29(5) 3 . ?
Cu50 Cu41 Cu40 58.78(3) . . ?
CuGY Cu41 Cu40 90.52(5) . . ?
Cu11 Cu41 Cu40 90.05(4) . . ?
CuGX Cu41 Cu40 119.13(5) 3 . ?
Cu27 Cu41 Cu19 90.00(4) . . ?
Cu28 Cu41 Cu19 121.12(4) . . ?
Cu51 Cu41 Cu19 89.01(3) . . ?
Cu3X Cu41 Cu19 120.80(5) 3 . ?
Cu50 Cu41 Cu19 58.19(3) . . ?
CuGY Cu41 Cu19 149.05(6) . . ?
Cu11 Cu41 Cu19 59.67(3) . . ?
CuGX Cu41 Cu19 179.10(6) 3 . ?
Cu40 Cu41 Cu19 60.01(3) . . ?
Cu27 Cu41 Cu20 120.75(4) . . ?
Cu28 Cu41 Cu20 89.16(4) . . ?
Cu51 Cu41 Cu20 58.17(3) . . ?
Cu3X Cu41 Cu20 121.79(5) 3 . ?
Cu50 Cu41 Cu20 89.43(3) . . ?
CuGY Cu41 Cu20 148.23(6) . . ?
Cu11 Cu41 Cu20 59.45(3) . . ?
CuGX Cu41 Cu20 121.11(5) 3 . ?
Cu40 Cu41 Cu20 119.76(4) . . ?
Cu19 Cu41 Cu20 59.76(3) . . ?
Cu27 Cu41 Cu5Y 93.02(5) . . ?
Cu28 Cu41 Cu5Y 124.18(5) . . ?
Cu51 Cu41 Cu5Y 87.88(4) . . ?
Cu50 Cu41 Cu5Y 57.09(4) . . ?
CuGY Cu41 Cu5Y 59.49(5) . . ?
Cu11 Cu41 Cu5Y 149.28(6) . . ?
Cu40 Cu41 Cu5Y 60.80(4) . . ?
Cu19 Cu41 Cu5Y 107.40(5) . . ?
Cu20 Cu41 Cu5Y 141.92(5) . . ?
CuFY Cu42 CuEY 64.67(7) . . ?
CuFY Cu42 Cu28 66.73(5) . . ?
CuEY Cu42 Cu28 120.51(5) . . ?
CuFY Cu42 Cu12 119.52(5) . . ?
CuEY Cu42 Cu12 119.18(5) . . ?
Cu28 Cu42 Cu12 62.08(3) . . ?
CuFY Cu42 Cu30 119.77(6) . . ?
CuEY Cu42 Cu30 65.83(5) . . ?
Cu28 Cu42 Cu30 115.43(4) . . ?
Cu12 Cu42 Cu30 62.29(4) . . ?
CuFY Cu42 Cu29 66.66(5) . . ?
CuEY Cu42 Cu29 65.78(5) . . ?
Cu28 Cu42 Cu29 64.86(4) . . ?
Cu12 Cu42 Cu29 63.96(3) . . ?
Cu30 Cu42 Cu29 63.15(3) . . ?
Cu28 Cu42 Cu7X 117.77(5) . 3 ?
Cu12 Cu42 Cu7X 177.04(6) . 3 ?
Cu30 Cu42 Cu7X 119.44(6) . 3 ?
Cu29 Cu42 Cu7X 118.84(5) . 3 ?
Cu28 Cu42 CuFX 91.40(5) . 3 ?
Cu12 Cu42 CuFX 124.14(5) . 3 ?
Cu30 Cu42 CuFX 93.99(6) . 3 ?
Cu29 Cu42 CuFX 60.25(4) . 3 ?
CuFY Cu42 Cu51 114.40(5) . . ?
CuEY Cu42 Cu51 113.83(5) . . ?
Cu28 Cu42 Cu51 116.15(4) . . ?
Cu12 Cu42 Cu51 115.62(4) . . ?
Cu30 Cu42 Cu51 115.55(4) . . ?
Cu29 Cu42 Cu51 178.70(5) . . ?
Cu7X Cu42 Cu51 61.60(4) 3 . ?
CuFX Cu42 Cu51 120.22(5) 3 . ?
Cu28 Cu42 CuEX 149.49(5) . 3 ?
Cu12 Cu42 CuEX 121.84(5) . 3 ?
Cu30 Cu42 CuEX 59.56(4) . 3 ?
Cu29 Cu42 CuEX 89.02(5) . 3 ?
Cu51 Cu42 CuEX 90.23(4) . 3 ?
CuFY Cu42 Cu4Y 57.89(5) . . ?
CuEY Cu42 Cu4Y 89.01(6) . . ?
Cu28 Cu42 Cu4Y 92.84(5) . . ?
Cu12 Cu42 Cu4Y 148.67(6) . . ?
Cu30 Cu42 Cu4Y 148.75(6) . . ?
Cu29 Cu42 Cu4Y 124.54(5) . . ?
Cu51 Cu42 Cu4Y 56.51(4) . . ?
CuFY Cu42 Cu43 146.89(6) . . ?
CuEY Cu42 Cu43 88.22(5) . . ?
Cu28 Cu42 Cu43 146.33(4) . . ?
Cu12 Cu42 Cu43 89.58(4) . . ?
Cu30 Cu42 Cu43 57.68(3) . . ?
Cu29 Cu42 Cu43 120.81(4) . . ?
Cu7X Cu42 Cu43 89.57(4) 3 . ?
CuFX Cu42 Cu43 120.89(6) 3 . ?
Cu51 Cu42 Cu43 57.89(3) . . ?
CuEX Cu42 Cu43 60.31(4) 3 . ?
Cu4Y Cu42 Cu43 105.78(4) . . ?
Cu30 Cu43 Cu31 62.47(3) . . ?
Cu30 Cu43 Cu51 117.72(4) . . ?
Cu31 Cu43 Cu51 178.26(5) . . ?
Cu30 Cu43 Cu52 178.55(5) . . ?
Cu31 Cu43 Cu52 117.41(4) . . ?
Cu51 Cu43 Cu52 62.35(3) . . ?
Cu30 Cu43 Cu2X 118.29(5) . 3 ?
Cu31 Cu43 Cu2X 119.40(5) . 3 ?
Cu51 Cu43 Cu2X 62.18(4) . 3 ?
Cu52 Cu43 Cu2X 63.10(4) . 3 ?
Cu30 Cu43 CuDY 65.22(5) . . ?
Cu31 Cu43 CuDY 64.30(5) . . ?
Cu51 Cu43 CuDY 117.42(5) . . ?
Cu52 Cu43 CuDY 116.12(5) . . ?
Cu30 Cu43 CuDX 90.05(5) . 3 ?
Cu31 Cu43 CuDX 60.00(4) . 3 ?
Cu51 Cu43 CuDX 121.58(5) . 3 ?
Cu52 Cu43 CuDX 91.08(5) . 3 ?
Cu30 Cu43 Cu20 89.45(4) . . ?
Cu31 Cu43 Cu20 120.07(4) . . ?
Cu51 Cu43 Cu20 58.35(3) . . ?
Cu52 Cu43 Cu20 89.43(3) . . ?
Cu2X Cu43 Cu20 120.53(5) 3 . ?
CuDY Cu43 Cu20 149.57(5) . . ?
CuDX Cu43 Cu20 179.35(5) 3 . ?
Cu30 Cu43 Cu13 60.70(3) . . ?
Cu31 Cu43 Cu13 60.64(3) . . ?
Cu51 Cu43 Cu13 117.79(4) . . ?
Cu52 Cu43 Cu13 117.90(4) . . ?
Cu2X Cu43 Cu13 178.94(5) 3 . ?
CuDY Cu43 Cu13 115.14(5) . . ?
CuDX Cu43 Cu13 120.61(5) 3 . ?
Cu20 Cu43 Cu13 59.44(3) . . ?
Cu30 Cu43 Cu21 120.20(4) . . ?
Cu31 Cu43 Cu21 89.01(4) . . ?
Cu51 Cu43 Cu21 89.46(3) . . ?
Cu52 Cu43 Cu21 58.40(3) . . ?
Cu2X Cu43 Cu21 121.49(5) 3 . ?
CuDY Cu43 Cu21 147.43(5) . . ?
CuDX Cu43 Cu21 121.01(5) 3 . ?
Cu20 Cu43 Cu21 59.62(3) . . ?
Cu13 Cu43 Cu21 59.50(3) . . ?
Cu30 Cu43 Cu3Y 92.90(4) . . ?
Cu31 Cu43 Cu3Y 123.75(5) . . ?
Cu51 Cu43 Cu3Y 57.97(4) . . ?
Cu52 Cu43 Cu3Y 88.32(4) . . ?
CuDY Cu43 Cu3Y 59.45(5) . . ?
Cu20 Cu43 Cu3Y 108.31(5) . . ?
Cu13 Cu43 Cu3Y 149.07(5) . . ?
Cu21 Cu43 Cu3Y 142.74(5) . . ?
Cu30 Cu43 CuEX 59.30(4) . 3 ?
Cu31 Cu43 CuEX 91.27(5) . 3 ?
Cu51 Cu43 CuEX 90.25(5) . 3 ?
Cu52 Cu43 CuEX 122.10(5) . 3 ?
Cu20 Cu43 CuEX 119.60(5) . 3 ?
Cu13 Cu43 CuEX 120.00(5) . 3 ?
Cu21 Cu43 CuEX 179.18(6) . 3 ?
Cu33 Cu44 Cu14 61.95(3) . . ?
Cu33 Cu44 CuCY 118.09(5) . . ?
Cu14 Cu44 CuCY 118.80(5) . . ?
Cu33 Cu44 Cu31 114.85(4) . . ?
Cu14 Cu44 Cu31 61.88(3) . . ?
CuCY Cu44 Cu31 67.10(5) . . ?
Cu33 Cu44 Cu32 64.10(3) . . ?
Cu14 Cu44 Cu32 63.96(4) . . ?
CuCY Cu44 Cu32 64.47(5) . . ?
Cu31 Cu44 Cu32 63.51(3) . . ?
Cu33 Cu44 CuCX 92.78(5) . 3 ?
Cu14 Cu44 CuCX 124.54(5) . 3 ?
Cu31 Cu44 CuCX 93.16(5) . 3 ?
Cu32 Cu44 CuCX 60.59(4) . 3 ?
Cu33 Cu44 Cu6X 119.68(5) . 3 ?
Cu14 Cu44 Cu6X 176.55(6) . 3 ?
Cu31 Cu44 Cu6X 118.39(5) . 3 ?
Cu32 Cu44 Cu6X 119.41(5) . 3 ?
Cu33 Cu44 CuBY 65.71(5) . . ?
Cu14 Cu44 CuBY 118.59(5) . . ?
CuCY Cu44 CuBY 63.42(6) . . ?
Cu31 Cu44 CuBY 120.00(6) . . ?
Cu32 Cu44 CuBY 65.87(5) . . ?
Cu33 Cu44 Cu52 116.38(4) . . ?
Cu14 Cu44 Cu52 115.95(4) . . ?
CuCY Cu44 Cu52 115.30(5) . . ?
Cu31 Cu44 Cu52 115.94(4) . . ?
Cu32 Cu44 Cu52 179.44(5) . . ?
CuCX Cu44 Cu52 119.51(5) 3 . ?
Cu6X Cu44 Cu52 60.68(4) 3 . ?
CuBY Cu44 Cu52 114.54(5) . . ?
Cu33 Cu44 CuBX 59.51(4) . 3 ?
Cu14 Cu44 CuBX 121.45(5) . 3 ?
Cu31 Cu44 CuBX 151.25(5) . 3 ?
Cu32 Cu44 CuBX 91.42(5) . 3 ?
Cu52 Cu44 CuBX 89.09(4) . 3 ?
Cu33 Cu44 Cu2Y 148.91(5) . . ?
Cu14 Cu44 Cu2Y 149.09(5) . . ?
CuCY Cu44 Cu2Y 57.59(5) . . ?
Cu31 Cu44 Cu2Y 92.45(5) . . ?
Cu32 Cu44 Cu2Y 122.05(5) . . ?
CuBY Cu44 Cu2Y 88.35(6) . . ?
Cu52 Cu44 Cu2Y 57.71(4) . . ?
Cu33 Cu44 CuDX 150.86(5) . 3 ?
Cu14 Cu44 CuDX 121.03(5) . 3 ?
Cu31 Cu44 CuDX 59.16(4) . 3 ?
Cu32 Cu44 CuDX 90.39(5) . 3 ?
Cu52 Cu44 CuDX 89.21(4) . 3 ?
Cu34 Cu45 Cu33 62.28(3) . . ?
Cu34 Cu45 Cu52 178.50(4) . . ?
Cu33 Cu45 Cu52 117.05(4) . . ?
Cu34 Cu45 Cu1X 119.33(5) . 3 ?
Cu33 Cu45 Cu1X 119.11(5) . 3 ?
Cu52 Cu45 Cu1X 62.16(4) . 3 ?
Cu34 Cu45 Cu53 117.83(4) . . ?
Cu33 Cu45 Cu53 178.71(5) . . ?
Cu52 Cu45 Cu53 62.80(3) . . ?
Cu1X Cu45 Cu53 62.06(4) 3 . ?
Cu34 Cu45 CuBX 90.28(5) . 3 ?
Cu33 Cu45 CuBX 59.60(4) . 3 ?
Cu52 Cu45 CuBX 90.44(5) . 3 ?
Cu53 Cu45 CuBX 121.58(5) . 3 ?
Cu34 Cu45 CuPX 59.95(4) . 3 ?
Cu33 Cu45 CuPX 91.56(5) . 3 ?
Cu52 Cu45 CuPX 121.55(5) . 3 ?
Cu53 Cu45 CuPX 89.55(4) . 3 ?
Cu34 Cu45 CuPY 63.69(5) . . ?
Cu33 Cu45 CuPY 64.40(5) . . ?
Cu52 Cu45 CuPY 117.41(5) . . ?
Cu53 Cu45 CuPY 116.86(5) . . ?
Cu34 Cu45 Cu15 60.77(3) . . ?
Cu33 Cu45 Cu15 61.00(3) . . ?
Cu52 Cu45 Cu15 117.73(4) . . ?
Cu1X Cu45 Cu15 179.87(6) 3 . ?
Cu53 Cu45 Cu15 117.83(4) . . ?
CuBX Cu45 Cu15 120.58(5) 3 . ?
CuPX Cu45 Cu15 120.72(5) 3 . ?
CuPY Cu45 Cu15 114.60(5) . . ?
Cu34 Cu45 Cu22 89.65(4) . . ?
Cu33 Cu45 Cu22 120.54(4) . . ?
Cu52 Cu45 Cu22 89.62(3) . . ?
Cu1X Cu45 Cu22 120.34(5) 3 . ?
Cu53 Cu45 Cu22 58.28(3) . . ?
CuBX Cu45 Cu22 179.78(6) 3 . ?
CuPX Cu45 Cu22 119.48(5) 3 . ?
CuPY Cu45 Cu22 147.81(5) . . ?
Cu15 Cu45 Cu22 59.56(3) . . ?
Cu34 Cu45 Cu21 120.11(4) . . ?
Cu33 Cu45 Cu21 88.94(4) . . ?
Cu52 Cu45 Cu21 58.39(3) . . ?
Cu1X Cu45 Cu21 120.55(4) 3 . ?
Cu53 Cu45 Cu21 89.94(3) . . ?
CuBX Cu45 Cu21 120.19(5) 3 . ?
CuPX Cu45 Cu21 179.43(6) 3 . ?
CuPY Cu45 Cu21 148.40(5) . . ?
Cu15 Cu45 Cu21 59.34(3) . . ?
Cu22 Cu45 Cu21 60.01(3) . . ?
Cu34 Cu45 Cu1Y 122.52(5) . . ?
Cu33 Cu45 Cu1Y 91.50(5) . . ?
Cu52 Cu45 Cu1Y 58.58(4) . . ?
Cu53 Cu45 Cu1Y 89.46(4) . . ?
CuPY Cu45 Cu1Y 58.83(5) . . ?
Cu15 Cu45 Cu1Y 148.28(5) . . ?
Cu22 Cu45 Cu1Y 143.72(5) . . ?
Cu21 Cu45 Cu1Y 108.39(5) . . ?
Cu36 Cu46 CuNY 65.38(5) . . ?
Cu36 Cu46 CuOX 90.09(5) . 3 ?
Cu36 Cu46 Cu35 64.56(3) . . ?
CuNY Cu46 Cu35 66.26(4) . . ?
CuOX Cu46 Cu35 61.17(4) 3 . ?
Cu36 Cu46 Cu16 62.32(3) . . ?
CuNY Cu46 Cu16 118.50(5) . . ?
CuOX Cu46 Cu16 124.67(5) 3 . ?
Cu35 Cu46 Cu16 63.67(3) . . ?
Cu36 Cu46 Cu34 115.72(4) . . ?
CuNY Cu46 Cu34 119.51(5) . . ?
CuOX Cu46 Cu34 95.23(5) 3 . ?
Cu35 Cu46 Cu34 63.06(3) . . ?
Cu16 Cu46 Cu34 62.65(3) . . ?
Cu36 Cu46 CuOY 118.13(5) . . ?
CuNY Cu46 CuOY 63.29(6) . . ?
Cu35 Cu46 CuOY 64.78(5) . . ?
Cu16 Cu46 CuOY 119.18(5) . . ?
Cu34 Cu46 CuOY 66.67(5) . . ?
Cu36 Cu46 CuAX 117.74(5) . 3 ?
Cu35 Cu46 CuAX 120.39(5) . 3 ?
Cu16 Cu46 CuAX 175.80(5) . 3 ?
Cu34 Cu46 CuAX 119.56(6) . 3 ?
Cu36 Cu46 Cu53 116.03(4) . . ?
CuNY Cu46 Cu53 114.74(5) . . ?
CuOX Cu46 Cu53 119.50(5) 3 . ?
Cu35 Cu46 Cu53 178.95(5) . . ?
Cu16 Cu46 Cu53 115.72(4) . . ?
Cu34 Cu46 Cu53 115.94(4) . . ?
CuOY Cu46 Cu53 115.25(5) . . ?
CuAX Cu46 Cu53 60.24(4) 3 . ?
Cu36 Cu46 CuPX 150.05(5) . 3 ?
Cu35 Cu46 CuPX 90.23(5) . 3 ?
Cu16 Cu46 CuPX 122.38(5) . 3 ?
Cu34 Cu46 CuPX 59.73(4) . 3 ?
Cu53 Cu46 CuPX 89.45(4) . 3 ?
Cu36 Cu46 Cu45 146.73(4) . . ?
CuNY Cu46 Cu45 147.86(6) . . ?
CuOX Cu46 Cu45 121.95(6) 3 . ?
Cu35 Cu46 Cu45 120.60(4) . . ?
Cu16 Cu46 Cu45 89.56(3) . . ?
Cu34 Cu46 Cu45 57.56(3) . . ?
CuOY Cu46 Cu45 90.25(5) . . ?
CuAX Cu46 Cu45 88.97(5) 3 . ?
Cu53 Cu46 Cu45 58.40(3) . . ?
CuPX Cu46 Cu45 59.60(4) 3 . ?
Cu36 Cu46 CuAY 149.10(5) . . ?
CuNY Cu46 CuAY 88.81(6) . . ?
Cu35 Cu46 CuAY 121.83(5) . . ?
Cu16 Cu46 CuAY 148.54(5) . . ?
Cu34 Cu46 CuAY 91.20(5) . . ?
CuOY Cu46 CuAY 57.09(5) . . ?
Cu53 Cu46 CuAY 58.17(4) . . ?
Cu45 Cu46 CuAY 60.37(4) . . ?
Cu37 Cu47 Cu36 63.59(3) . . ?
Cu37 Cu47 Cu53 179.55(4) . . ?
Cu36 Cu47 Cu53 116.14(4) . . ?
Cu37 Cu47 Cu5X 117.65(5) . 3 ?
Cu36 Cu47 Cu5X 118.56(5) . 3 ?
Cu53 Cu47 Cu5X 62.78(4) . 3 ?
Cu37 Cu47 Cu49 118.18(4) . . ?
Cu36 Cu47 Cu49 178.06(5) . . ?
Cu53 Cu47 Cu49 62.09(3) . . ?
Cu5X Cu47 Cu49 61.64(4) 3 . ?
Cu37 Cu47 CuNX 88.84(5) . 3 ?
Cu36 Cu47 CuNX 59.00(4) . 3 ?
Cu53 Cu47 CuNX 91.30(5) . 3 ?
Cu49 Cu47 CuNX 121.26(5) . 3 ?
Cu37 Cu47 CuMY 64.15(5) . . ?
Cu36 Cu47 CuMY 64.48(4) . . ?
Cu53 Cu47 CuMY 116.12(5) . . ?
Cu49 Cu47 CuMY 116.80(5) . . ?
Cu37 Cu47 Cu17 61.81(3) . . ?
Cu36 Cu47 Cu17 61.61(3) . . ?
Cu53 Cu47 Cu17 117.75(4) . . ?
Cu5X Cu47 Cu17 179.37(6) 3 . ?
Cu49 Cu47 Cu17 118.21(4) . . ?
CuNX Cu47 Cu17 120.52(5) 3 . ?
CuMY Cu47 Cu17 115.45(5) . . ?
Cu37 Cu47 Cu18 90.51(4) . . ?
Cu36 Cu47 Cu18 121.32(4) . . ?
Cu53 Cu47 Cu18 89.35(3) . . ?
Cu5X Cu47 Cu18 120.10(5) 3 . ?
Cu49 Cu47 Cu18 58.46(3) . . ?
CuNX Cu47 Cu18 179.01(6) 3 . ?
CuMY Cu47 Cu18 149.24(6) . . ?
Cu17 Cu47 Cu18 59.75(3) . . ?
Cu37 Cu47 Cu38 59.16(3) . . ?
Cu36 Cu47 Cu38 122.75(4) . . ?
Cu53 Cu47 Cu38 121.11(4) . . ?
Cu5X Cu47 Cu38 88.82(5) 3 . ?
Cu49 Cu47 Cu38 59.02(3) . . ?
CuNX Cu47 Cu38 118.47(5) 3 . ?
CuMY Cu47 Cu38 90.31(5) . . ?
Cu17 Cu47 Cu38 90.59(4) . . ?
Cu18 Cu47 Cu38 60.54(3) . . ?
Cu37 Cu47 Cu22 121.28(4) . . ?
Cu36 Cu47 Cu22 88.80(3) . . ?
Cu53 Cu47 Cu22 58.28(3) . . ?
Cu5X Cu47 Cu22 121.06(5) 3 . ?
Cu49 Cu47 Cu22 89.52(3) . . ?
CuNX Cu47 Cu22 121.14(5) 3 . ?
CuMY Cu47 Cu22 147.80(5) . . ?
Cu17 Cu47 Cu22 59.47(3) . . ?
Cu18 Cu47 Cu22 59.85(3) . . ?
Cu38 Cu47 Cu22 120.40(4) . . ?
Cu37 Cu47 CuMX 58.75(4) . 3 ?
Cu36 Cu47 CuMX 91.93(5) . 3 ?
Cu53 Cu47 CuMX 121.68(5) . 3 ?
Cu49 Cu47 CuMX 89.75(4) . 3 ?
Cu17 Cu47 CuMX 120.56(5) . 3 ?
Cu18 Cu47 CuMX 119.36(5) . 3 ?
Cu38 Cu47 CuMX 58.82(4) . 3 ?
Cu22 Cu47 CuMX 179.15(5) . 3 ?
Cu54 Cu48 Cu19 117.62(4) . . ?
Cu54 Cu48 Cu18 117.77(4) . . ?
Cu19 Cu48 Cu18 63.07(3) . . ?
Cu54 Cu48 Cu22 117.83(4) . . ?
Cu19 Cu48 Cu22 114.99(4) . . ?
Cu18 Cu48 Cu22 62.83(3) . . ?
Cu54 Cu48 Cu21 117.82(4) . . ?
Cu19 Cu48 Cu21 114.27(4) . . ?
Cu18 Cu48 Cu21 114.75(4) . . ?
Cu22 Cu48 Cu21 62.79(3) . . ?
Cu54 Cu48 Cu20 117.62(4) . . ?
Cu19 Cu48 Cu20 62.74(3) . . ?
Cu18 Cu48 Cu20 114.91(4) . . ?
Cu22 Cu48 Cu20 114.38(4) . . ?
Cu21 Cu48 Cu20 62.07(3) . . ?
Cu54 Cu48 Cu7 179.74(5) . . ?
Cu19 Cu48 Cu7 62.27(3) . . ?
Cu18 Cu48 Cu7 62.42(3) . . ?
Cu22 Cu48 Cu7 62.40(3) . . ?
Cu21 Cu48 Cu7 62.12(3) . . ?
Cu20 Cu48 Cu7 62.11(3) . . ?
Cu54 Cu48 Cu52 59.00(3) . . ?
Cu19 Cu48 Cu52 148.12(4) . . ?
Cu18 Cu48 Cu52 148.69(4) . . ?
Cu22 Cu48 Cu52 90.28(3) . . ?
Cu21 Cu48 Cu52 58.82(3) . . ?
Cu20 Cu48 Cu52 89.89(3) . . ?
Cu7 Cu48 Cu52 120.94(4) . . ?
Cu54 Cu48 Cu53 59.05(3) . . ?
Cu19 Cu48 Cu53 148.55(4) . . ?
Cu18 Cu48 Cu53 89.99(3) . . ?
Cu22 Cu48 Cu53 58.78(3) . . ?
Cu21 Cu48 Cu53 90.91(3) . . ?
Cu20 Cu48 Cu53 148.60(4) . . ?
Cu7 Cu48 Cu53 121.18(4) . . ?
Cu52 Cu48 Cu53 60.95(3) . . ?
Cu54 Cu48 Cu50 58.67(3) . . ?
Cu19 Cu48 Cu50 58.95(3) . . ?
Cu18 Cu48 Cu50 90.87(3) . . ?
Cu22 Cu48 Cu50 149.25(4) . . ?
Cu21 Cu48 Cu50 147.87(4) . . ?
Cu20 Cu48 Cu50 90.31(3) . . ?
Cu7 Cu48 Cu50 121.21(4) . . ?
Cu52 Cu48 Cu50 108.66(3) . . ?
Cu53 Cu48 Cu50 109.03(3) . . ?
Cu54 Cu48 Cu51 59.17(3) . . ?
Cu19 Cu48 Cu51 89.94(3) . . ?
Cu18 Cu48 Cu51 148.71(4) . . ?
Cu22 Cu48 Cu51 148.32(4) . . ?
Cu21 Cu48 Cu51 89.89(3) . . ?
Cu20 Cu48 Cu51 58.46(3) . . ?
Cu7 Cu48 Cu51 120.57(4) . . ?
Cu52 Cu48 Cu51 60.38(3) . . ?
Cu53 Cu48 Cu51 109.54(4) . . ?
Cu50 Cu48 Cu51 60.15(3) . . ?
Cu54 Cu48 Cu49 58.81(3) . . ?
Cu19 Cu48 Cu49 90.60(3) . . ?
Cu18 Cu48 Cu49 58.97(3) . . ?
Cu22 Cu48 Cu49 90.64(3) . . ?
Cu21 Cu48 Cu49 149.00(4) . . ?
Cu20 Cu48 Cu49 148.85(4) . . ?
Cu7 Cu48 Cu49 121.39(4) . . ?
Cu52 Cu48 Cu49 109.13(3) . . ?
Cu53 Cu48 Cu49 60.16(3) . . ?
Cu50 Cu48 Cu49 60.70(3) . . ?
Cu51 Cu48 Cu49 109.23(3) . . ?
Cu7Y Cu49 Cu54 116.84(5) . . ?
Cu7Y Cu49 Cu8Y 63.51(5) . . ?
Cu54 Cu49 Cu8Y 116.23(5) . . ?
Cu7Y Cu49 Cu39 64.37(4) . . ?
Cu54 Cu49 Cu39 116.96(4) . . ?
Cu8Y Cu49 Cu39 117.25(5) . . ?
Cu7Y Cu49 Cu18 116.57(5) . . ?
Cu54 Cu49 Cu18 116.74(4) . . ?
Cu8Y Cu49 Cu18 116.28(5) . . ?
Cu39 Cu49 Cu18 62.73(3) . . ?
Cu54 Cu49 Cu2W 62.48(4) . 3 ?
Cu39 Cu49 Cu2W 116.92(5) . 3 ?
Cu18 Cu49 Cu2W 179.00(5) . 3 ?
Cu7Y Cu49 Cu47 115.81(5) . . ?
Cu54 Cu49 Cu47 117.29(4) . . ?
Cu8Y Cu49 Cu47 63.37(4) . . ?
Cu39 Cu49 Cu47 114.89(4) . . ?
Cu18 Cu49 Cu47 62.45(3) . . ?
Cu2W Cu49 Cu47 118.39(4) 3 . ?
Cu7Y Cu49 Cu38 63.53(4) . . ?
Cu54 Cu49 Cu38 179.62(4) . . ?
Cu8Y Cu49 Cu38 63.80(4) . . ?
Cu39 Cu49 Cu38 63.23(3) . . ?
Cu18 Cu49 Cu38 63.01(3) . . ?
Cu2W Cu49 Cu38 117.77(5) 3 . ?
Cu47 Cu49 Cu38 62.36(3) . . ?
Cu54 Cu49 Cu4W 56.89(4) . . ?
Cu39 Cu49 Cu4W 91.83(4) . . ?
Cu18 Cu49 Cu4W 148.81(5) . . ?
Cu2W Cu49 Cu4W 30.34(5) 3 . ?
Cu47 Cu49 Cu4W 148.72(5) . . ?
Cu38 Cu49 Cu4W 123.48(5) . . ?
Cu54 Cu49 Cu9X 121.29(5) . 3 ?
Cu39 Cu49 Cu9X 89.52(5) . 3 ?
Cu18 Cu49 Cu9X 121.96(5) . 3 ?
Cu2W Cu49 Cu9X 58.81(5) 3 3 ?
Cu47 Cu49 Cu9X 91.32(4) . 3 ?
Cu38 Cu49 Cu9X 58.97(4) . 3 ?
Cu4W Cu49 Cu9X 72.01(5) . 3 ?
Cu54 Cu49 Cu5X 90.68(5) . 3 ?
Cu39 Cu49 Cu5X 147.59(5) . 3 ?
Cu18 Cu49 Cu5X 121.48(4) . 3 ?
Cu2W Cu49 Cu5X 59.36(5) 3 3 ?
Cu47 Cu49 Cu5X 59.03(4) . 3 ?
Cu38 Cu49 Cu5X 89.23(5) . 3 ?
Cu4W Cu49 Cu5X 89.71(5) . 3 ?
Cu7Y Cu49 Cu48 148.94(5) . . ?
Cu54 Cu49 Cu48 58.01(3) . . ?
Cu8Y Cu49 Cu48 147.55(5) . . ?
Cu39 Cu49 Cu48 89.89(3) . . ?
Cu18 Cu49 Cu48 58.73(3) . . ?
Cu2W Cu49 Cu48 120.49(5) 3 . ?
Cu47 Cu49 Cu48 90.01(3) . . ?
Cu38 Cu49 Cu48 121.74(4) . . ?
Cu4W Cu49 Cu48 106.81(4) . . ?
Cu9X Cu49 Cu48 178.67(5) 3 . ?
Cu5X Cu49 Cu48 120.52(5) 3 . ?
Cu6Y Cu50 Cu5Y 64.56(5) . . ?
Cu6Y Cu50 Cu54 115.85(5) . . ?
Cu5Y Cu50 Cu54 115.96(5) . . ?
Cu6Y Cu50 Cu19 116.20(5) . . ?
Cu5Y Cu50 Cu19 116.97(5) . . ?
Cu54 Cu50 Cu19 116.92(4) . . ?
Cu54 Cu50 Cu1W 63.08(4) . 3 ?
Cu19 Cu50 Cu1W 179.75(6) . 3 ?
Cu6Y Cu50 Cu39 63.26(4) . . ?
Cu5Y Cu50 Cu39 117.27(5) . . ?
Cu54 Cu50 Cu39 116.53(4) . . ?
Cu19 Cu50 Cu39 62.69(3) . . ?
Cu1W Cu50 Cu39 117.06(5) 3 . ?
Cu6Y Cu50 Cu41 117.01(5) . . ?
Cu5Y Cu50 Cu41 63.77(4) . . ?
Cu54 Cu50 Cu41 117.62(4) . . ?
Cu19 Cu50 Cu41 62.87(3) . . ?
Cu1W Cu50 Cu41 117.37(5) 3 . ?
Cu39 Cu50 Cu41 115.27(4) . . ?
Cu6Y Cu50 Cu40 64.21(4) . . ?
Cu5Y Cu50 Cu40 64.38(4) . . ?
Cu54 Cu50 Cu40 179.66(5) . . ?
Cu19 Cu50 Cu40 62.83(3) . . ?
Cu1W Cu50 Cu40 117.18(5) 3 . ?
Cu39 Cu50 Cu40 63.17(3) . . ?
Cu41 Cu50 Cu40 62.52(3) . . ?
Cu54 Cu50 Cu3W 56.61(4) . . ?
Cu19 Cu50 Cu3W 148.23(5) . . ?
Cu1W Cu50 Cu3W 32.00(5) 3 . ?
Cu39 Cu50 Cu3W 149.00(5) . . ?
Cu41 Cu50 Cu3W 91.51(4) . . ?
Cu40 Cu50 Cu3W 123.73(4) . . ?
Cu54 Cu50 Cu8X 121.35(5) . 3 ?
Cu19 Cu50 Cu8X 121.73(5) . 3 ?
Cu1W Cu50 Cu8X 58.28(5) 3 3 ?
Cu39 Cu50 Cu8X 90.47(5) . 3 ?
Cu41 Cu50 Cu8X 89.97(4) . 3 ?
Cu40 Cu50 Cu8X 58.90(4) . 3 ?
Cu3W Cu50 Cu8X 73.36(5) . 3 ?
Cu6Y Cu50 Cu48 147.09(5) . . ?
Cu5Y Cu50 Cu48 148.34(5) . . ?
Cu54 Cu50 Cu48 58.15(3) . . ?
Cu19 Cu50 Cu48 58.77(3) . . ?
Cu1W Cu50 Cu48 121.23(5) 3 . ?
Cu39 Cu50 Cu48 89.57(3) . . ?
Cu41 Cu50 Cu48 90.51(3) . . ?
Cu40 Cu50 Cu48 121.59(4) . . ?
Cu3W Cu50 Cu48 106.35(4) . . ?
Cu8X Cu50 Cu48 179.44(5) 3 . ?
Cu54 Cu50 Cu4W 56.54(4) . . ?
Cu19 Cu50 Cu4W 147.41(5) . . ?
Cu1W Cu50 Cu4W 32.35(5) 3 . ?
Cu39 Cu50 Cu4W 90.62(4) . . ?
Cu41 Cu50 Cu4W 149.69(5) . . ?
Cu40 Cu50 Cu4W 123.52(5) . . ?
Cu3W Cu50 Cu4W 59.77(5) . . ?
Cu48 Cu50 Cu4W 105.94(4) . . ?
Cu4Y Cu51 Cu3Y 62.99(6) . . ?
Cu4Y Cu51 Cu20 117.14(5) . . ?
Cu3Y Cu51 Cu20 116.50(5) . . ?
Cu4Y Cu51 Cu54 116.21(5) . . ?
Cu3Y Cu51 Cu54 115.55(5) . . ?
Cu20 Cu51 Cu54 117.26(4) . . ?
Cu4Y Cu51 Cu41 64.39(5) . . ?
Cu3Y Cu51 Cu41 116.84(5) . . ?
Cu20 Cu51 Cu41 63.23(3) . . ?
Cu54 Cu51 Cu41 117.43(4) . . ?
Cu4Y Cu51 Cu43 115.58(5) . . ?
Cu3Y Cu51 Cu43 63.24(4) . . ?
Cu20 Cu51 Cu43 62.80(3) . . ?
Cu54 Cu51 Cu43 117.23(4) . . ?
Cu41 Cu51 Cu43 115.36(4) . . ?
Cu20 Cu51 Cu5W 179.33(5) . 3 ?
Cu54 Cu51 Cu5W 62.34(4) . 3 ?
Cu41 Cu51 Cu5W 116.39(5) . 3 ?
Cu43 Cu51 Cu5W 117.84(5) . 3 ?
Cu4Y Cu51 Cu42 63.43(4) . . ?
Cu3Y Cu51 Cu42 63.90(4) . . ?
Cu20 Cu51 Cu42 63.30(3) . . ?
Cu54 Cu51 Cu42 179.42(5) . . ?
Cu41 Cu51 Cu42 62.90(3) . . ?
Cu43 Cu51 Cu42 62.78(3) . . ?
Cu5W Cu51 Cu42 117.10(5) 3 . ?
Cu20 Cu51 Cu3W 149.31(5) . . ?
Cu54 Cu51 Cu3W 56.43(4) . . ?
Cu41 Cu51 Cu3W 91.97(4) . . ?
Cu43 Cu51 Cu3W 147.86(5) . . ?
Cu5W Cu51 Cu3W 30.05(5) 3 . ?
Cu42 Cu51 Cu3W 123.20(4) . . ?
Cu4Y Cu51 Cu48 149.34(5) . . ?
Cu3Y Cu51 Cu48 147.62(5) . . ?
Cu20 Cu51 Cu48 59.38(3) . . ?
Cu54 Cu51 Cu48 57.88(3) . . ?
Cu41 Cu51 Cu48 90.79(3) . . ?
Cu43 Cu51 Cu48 90.61(3) . . ?
Cu5W Cu51 Cu48 120.21(4) 3 . ?
Cu42 Cu51 Cu48 122.68(4) . . ?
Cu3W Cu51 Cu48 106.40(4) . . ?
Cu20 Cu51 Cu7X 121.87(4) . 3 ?
Cu54 Cu51 Cu7X 120.87(4) . 3 ?
Cu41 Cu51 Cu7X 89.30(5) . 3 ?
Cu43 Cu51 Cu7X 90.64(5) . 3 ?
Cu5W Cu51 Cu7X 58.53(5) 3 3 ?
Cu42 Cu51 Cu7X 58.57(4) . 3 ?
Cu3W Cu51 Cu7X 72.18(5) . 3 ?
Cu48 Cu51 Cu7X 178.57(5) . 3 ?
Cu4Y Cu51 Cu50 90.81(5) . . ?
Cu3Y Cu51 Cu50 148.21(5) . . ?
Cu20 Cu51 Cu50 90.69(4) . . ?
Cu54 Cu51 Cu50 58.18(3) . . ?
Cu41 Cu51 Cu50 59.25(3) . . ?
Cu43 Cu51 Cu50 148.54(4) . . ?
Cu5W Cu51 Cu50 88.64(4) 3 . ?
Cu42 Cu51 Cu50 122.15(4) . . ?
Cu3W Cu51 Cu50 59.84(4) . . ?
Cu48 Cu51 Cu50 59.87(3) . . ?
Cu7X Cu51 Cu50 119.03(5) 3 . ?
Cu54 Cu52 Cu2Y 117.06(5) . . ?
Cu54 Cu52 Cu21 117.36(4) . . ?
Cu2Y Cu52 Cu21 116.15(5) . . ?
Cu54 Cu52 Cu45 117.20(4) . . ?
Cu2Y Cu52 Cu45 114.96(5) . . ?
Cu21 Cu52 Cu45 63.05(3) . . ?
Cu54 Cu52 Cu1Y 116.32(5) . . ?
Cu2Y Cu52 Cu1Y 62.50(5) . . ?
Cu21 Cu52 Cu1Y 116.01(5) . . ?
Cu45 Cu52 Cu1Y 63.07(4) . . ?
Cu54 Cu52 Cu43 117.50(4) . . ?
Cu2Y Cu52 Cu43 64.15(4) . . ?
Cu21 Cu52 Cu43 62.77(3) . . ?
Cu45 Cu52 Cu43 115.25(3) . . ?
Cu1Y Cu52 Cu43 116.20(5) . . ?
Cu54 Cu52 Cu4W 61.58(4) . 3 ?
Cu21 Cu52 Cu4W 178.78(5) . 3 ?
Cu45 Cu52 Cu4W 117.86(4) . 3 ?
Cu43 Cu52 Cu4W 116.98(5) . 3 ?
Cu54 Cu52 Cu44 179.55(5) . . ?
Cu2Y Cu52 Cu44 62.63(4) . . ?
Cu21 Cu52 Cu44 63.08(3) . . ?
Cu45 Cu52 Cu44 62.85(3) . . ?
Cu1Y Cu52 Cu44 63.28(4) . . ?
Cu43 Cu52 Cu44 62.72(3) . . ?
Cu4W Cu52 Cu44 117.98(5) 3 . ?
Cu54 Cu52 Cu6X 120.47(5) . 3 ?
Cu21 Cu52 Cu6X 122.16(5) . 3 ?
Cu45 Cu52 Cu6X 90.88(4) . 3 ?
Cu43 Cu52 Cu6X 89.59(4) . 3 ?
Cu4W Cu52 Cu6X 58.88(5) 3 3 ?
Cu44 Cu52 Cu6X 59.10(4) . 3 ?
Cu54 Cu52 Cu2W 57.53(4) . . ?
Cu21 Cu52 Cu2W 148.82(5) . . ?
Cu45 Cu52 Cu2W 148.13(5) . . ?
Cu43 Cu52 Cu2W 91.30(4) . . ?
Cu4W Cu52 Cu2W 30.28(5) 3 . ?
Cu44 Cu52 Cu2W 122.16(5) . . ?
Cu54 Cu52 Cu48 58.13(3) . . ?
Cu2Y Cu52 Cu48 149.72(5) . . ?
Cu21 Cu52 Cu48 59.23(3) . . ?
Cu45 Cu52 Cu48 90.31(3) . . ?
Cu1Y Cu52 Cu48 147.78(5) . . ?
Cu43 Cu52 Cu48 90.73(3) . . ?
Cu4W Cu52 Cu48 119.71(5) 3 . ?
Cu44 Cu52 Cu48 122.31(4) . . ?
Cu6X Cu52 Cu48 178.51(5) 3 . ?
Cu2W Cu52 Cu48 107.51(4) . . ?
Cu54 Cu52 Cu1W 57.71(4) . . ?
Cu21 Cu52 Cu1W 147.95(5) . . ?
Cu45 Cu52 Cu1W 90.14(4) . . ?
Cu43 Cu52 Cu1W 149.28(5) . . ?
Cu4W Cu52 Cu1W 32.32(5) 3 . ?
Cu44 Cu52 Cu1W 121.89(5) . . ?
Cu2W Cu52 Cu1W 59.80(5) . . ?
Cu48 Cu52 Cu1W 106.95(5) . . ?
Cu54 Cu53 Cu22 116.97(4) . . ?
Cu54 Cu53 Cu9Y 117.17(4) . . ?
Cu22 Cu53 Cu9Y 116.69(5) . . ?
Cu54 Cu53 Cu47 117.73(4) . . ?
Cu22 Cu53 Cu47 63.13(3) . . ?
Cu9Y Cu53 Cu47 64.27(4) . . ?
Cu54 Cu53 CuAY 116.75(5) . . ?
Cu22 Cu53 CuAY 115.51(5) . . ?
Cu9Y Cu53 CuAY 62.54(5) . . ?
Cu47 Cu53 CuAY 115.92(5) . . ?
Cu54 Cu53 Cu3W 61.47(4) . 3 ?
Cu22 Cu53 Cu3W 178.43(5) . 3 ?
Cu47 Cu53 Cu3W 117.54(5) . 3 ?
Cu54 Cu53 Cu45 116.45(4) . . ?
Cu22 Cu53 Cu45 62.54(3) . . ?
Cu9Y Cu53 Cu45 115.68(5) . . ?
Cu47 Cu53 Cu45 115.34(4) . . ?
CuAY Cu53 Cu45 63.29(4) . . ?
Cu3W Cu53 Cu45 117.74(5) 3 . ?
Cu54 Cu53 CuAX 120.72(5) . 3 ?
Cu22 Cu53 CuAX 122.30(5) . 3 ?
Cu47 Cu53 CuAX 90.15(5) . 3 ?
Cu3W Cu53 CuAX 59.26(5) 3 3 ?
Cu45 Cu53 CuAX 90.83(5) . 3 ?
Cu54 Cu53 Cu46 178.92(4) . . ?
Cu22 Cu53 Cu46 62.97(3) . . ?
Cu9Y Cu53 Cu46 63.49(4) . . ?
Cu47 Cu53 Cu46 63.28(3) . . ?
CuAY Cu53 Cu46 62.66(4) . . ?
Cu3W Cu53 Cu46 118.59(4) 3 . ?
Cu45 Cu53 Cu46 62.51(3) . . ?
CuAX Cu53 Cu46 59.34(4) 3 . ?
Cu54 Cu53 Cu5W 57.88(4) . . ?
Cu22 Cu53 Cu5W 149.57(5) . . ?
Cu47 Cu53 Cu5W 91.73(4) . . ?
Cu3W Cu53 Cu5W 30.15(5) 3 . ?
Cu45 Cu53 Cu5W 147.89(5) . . ?
Cu46 Cu53 Cu5W 122.78(4) . . ?
Cu54 Cu53 Cu1W 57.77(4) . . ?
Cu22 Cu53 Cu1W 147.37(5) . . ?
Cu47 Cu53 Cu1W 149.49(5) . . ?
Cu3W Cu53 Cu1W 31.99(5) 3 . ?
Cu45 Cu53 Cu1W 90.00(4) . . ?
Cu46 Cu53 Cu1W 121.62(5) . . ?
Cu5W Cu53 Cu1W 59.56(5) . . ?
Cu54 Cu53 Cu48 58.01(3) . . ?
Cu22 Cu53 Cu48 58.96(3) . . ?
Cu9Y Cu53 Cu48 149.53(5) . . ?
Cu47 Cu53 Cu48 90.54(3) . . ?
CuAY Cu53 Cu48 147.94(5) . . ?
Cu3W Cu53 Cu48 119.48(4) 3 . ?
Cu45 Cu53 Cu48 89.84(3) . . ?
CuAX Cu53 Cu48 178.73(5) 3 . ?
Cu46 Cu53 Cu48 121.93(4) . . ?
Cu5W Cu53 Cu48 107.75(4) . . ?
Cu1W Cu53 Cu48 107.07(4) . . ?
Cu3W Cu54 Cu4W 64.88(5) . . ?
Cu3W Cu54 Cu2W 63.77(5) . . ?
Cu4W Cu54 Cu2W 118.22(5) . . ?
Cu3W Cu54 Cu5W 118.13(5) . . ?
Cu4W Cu54 Cu5W 63.90(5) . . ?
Cu2W Cu54 Cu5W 116.69(6) . . ?
Cu3W Cu54 Cu1W 117.22(6) . . ?
Cu4W Cu54 Cu1W 117.05(5) . . ?
Cu2W Cu54 Cu1W 63.46(5) . . ?
Cu5W Cu54 Cu1W 62.89(5) . . ?
Cu3W Cu54 Cu54 63.65(4) . 3 ?
Cu4W Cu54 Cu54 63.75(5) . 3 ?
Cu2W Cu54 Cu54 64.16(4) . 3 ?
Cu5W Cu54 Cu54 64.05(4) . 3 ?
Cu1W Cu54 Cu54 64.38(4) . 3 ?
Cu3W Cu54 Cu48 116.53(5) . . ?
Cu4W Cu54 Cu48 116.34(5) . . ?
Cu2W Cu54 Cu48 115.85(5) . . ?
Cu5W Cu54 Cu48 115.83(5) . . ?
Cu1W Cu54 Cu48 115.46(5) . . ?
Cu54 Cu54 Cu48 179.82(6) 3 . ?
Cu3W Cu54 Cu50 63.82(4) . . ?
Cu4W Cu54 Cu50 64.10(4) . . ?
Cu2W Cu54 Cu50 116.85(5) . . ?
Cu5W Cu54 Cu50 117.61(5) . . ?
Cu1W Cu54 Cu50 178.63(5) . . ?
Cu54 Cu54 Cu50 116.99(4) 3 . ?
Cu48 Cu54 Cu50 63.17(3) . . ?
Cu3W Cu54 Cu49 117.36(5) . . ?
Cu4W Cu54 Cu49 63.06(4) . . ?
Cu2W Cu54 Cu49 178.70(5) . . ?
Cu5W Cu54 Cu49 63.54(4) . . ?
Cu1W Cu54 Cu49 115.99(5) . . ?
Cu54 Cu54 Cu49 116.80(5) 3 . ?
Cu48 Cu54 Cu49 63.18(3) . . ?
Cu50 Cu54 Cu49 63.67(3) . . ?
Cu3W Cu54 Cu52 115.88(5) . . ?
Cu4W Cu54 Cu52 179.04(5) . . ?
Cu2W Cu54 Cu52 62.74(4) . . ?
Cu5W Cu54 Cu52 115.84(5) . . ?
Cu1W Cu54 Cu52 63.26(4) . . ?
Cu54 Cu54 Cu52 117.04(5) 3 . ?
Cu48 Cu54 Cu52 62.87(3) . . ?
Cu50 Cu54 Cu52 115.57(3) . . ?
Cu49 Cu54 Cu52 115.98(4) . . ?
Cu3W Cu54 Cu53 179.32(5) . . ?
Cu4W Cu54 Cu53 115.70(5) . . ?
Cu2W Cu54 Cu53 115.98(5) . . ?
Cu5W Cu54 Cu53 62.56(4) . . ?
Cu1W Cu54 Cu53 62.95(4) . . ?
Cu54 Cu54 Cu53 116.89(4) 3 . ?
Cu48 Cu54 Cu53 62.94(3) . . ?
Cu50 Cu54 Cu53 116.00(4) . . ?
Cu49 Cu54 Cu53 62.89(3) . . ?
Cu52 Cu54 Cu53 63.55(3) . . ?
Cu3W Cu54 Cu51 63.39(4) . . ?
Cu4W Cu54 Cu51 117.34(5) . . ?
Cu2W Cu54 Cu51 63.72(4) . . ?
Cu5W Cu54 Cu51 178.48(5) . . ?
Cu1W Cu54 Cu51 116.59(5) . . ?
Cu54 Cu54 Cu51 117.16(5) 3 . ?
Cu48 Cu54 Cu51 62.96(3) . . ?
Cu50 Cu54 Cu51 62.88(3) . . ?
Cu49 Cu54 Cu51 116.02(4) . . ?
Cu52 Cu54 Cu51 62.91(3) . . ?
Cu53 Cu54 Cu51 115.93(3) . . ?
Cu3W Cu1W Cu4W 130.89(13) 3 3 ?
Cu3W Cu1W Cu54 77.99(9) 3 . ?
Cu4W Cu1W Cu54 77.94(8) 3 . ?
Cu3W Cu1W Cu50 76.32(8) 3 3 ?
Cu4W Cu1W Cu50 76.58(8) 3 3 ?
Cu54 Cu1W Cu50 115.55(6) . 3 ?
Cu3W Cu1W Cu5W 19.89(7) 3 . ?
Cu4W Cu1W Cu5W 122.60(10) 3 . ?
Cu54 Cu1W Cu5W 58.47(5) . . ?
Cu50 Cu1W Cu5W 89.64(6) 3 . ?
Cu3W Cu1W Cu2W 122.13(10) 3 . ?
Cu4W Cu1W Cu2W 20.43(7) 3 . ?
Cu54 Cu1W Cu2W 57.85(5) . . ?
Cu50 Cu1W Cu2W 90.07(6) 3 . ?
Cu5W Cu1W Cu2W 108.25(7) . . ?
Cu3W Cu1W Cu53 71.53(9) 3 . ?
Cu4W Cu1W Cu53 127.10(10) 3 . ?
Cu54 Cu1W Cu53 59.27(4) . . ?
Cu50 Cu1W Cu53 147.80(7) 3 . ?
Cu5W Cu1W Cu53 59.89(5) . . ?
Cu2W Cu1W Cu53 108.29(6) . . ?
Cu3W Cu1W Cu52 127.09(11) 3 . ?
Cu4W Cu1W Cu52 71.28(8) 3 . ?
Cu54 Cu1W Cu52 59.03(4) . . ?
Cu50 Cu1W Cu52 147.83(7) 3 . ?
Cu5W Cu1W Cu52 108.66(6) . . ?
Cu2W Cu1W Cu52 59.51(5) . . ?
Cu53 Cu1W Cu52 60.91(4) . . ?
Cu3W Cu1W Cu54 65.45(8) 3 3 ?
Cu4W Cu1W Cu54 65.47(8) 3 3 ?
Cu54 Cu1W Cu54 57.87(4) . 3 ?
Cu50 Cu1W Cu54 57.68(4) 3 3 ?
Cu5W Cu1W Cu54 60.37(5) . 3 ?
Cu2W Cu1W Cu54 60.09(5) . 3 ?
Cu53 Cu1W Cu54 108.45(6) . 3 ?
Cu52 Cu1W Cu54 108.16(5) . 3 ?
Cu4W Cu2W Cu5W 134.28(13) 3 3 ?
Cu4W Cu2W Cu54 80.32(9) 3 . ?
Cu5W Cu2W Cu54 79.71(9) 3 . ?
Cu4W Cu2W Cu49 76.49(9) 3 3 ?
Cu5W Cu2W Cu49 76.51(8) 3 3 ?
Cu54 Cu2W Cu49 116.55(6) . 3 ?
Cu4W Cu2W Cu3W 123.42(11) 3 . ?
Cu5W Cu2W Cu3W 22.23(7) 3 . ?
Cu54 Cu2W Cu3W 57.54(5) . . ?
Cu49 Cu2W Cu3W 89.60(6) 3 . ?
Cu4W Cu2W Cu52 73.38(8) 3 . ?
Cu5W Cu2W Cu52 127.31(10) 3 . ?
Cu54 Cu2W Cu52 59.73(4) . . ?
Cu49 Cu2W Cu52 149.83(6) 3 . ?
Cu3W Cu2W Cu52 108.27(6) . . ?
Cu4W Cu2W Cu1W 21.99(8) 3 . ?
Cu5W Cu2W Cu1W 125.32(10) 3 . ?
Cu54 Cu2W Cu1W 58.69(5) . . ?
Cu49 Cu2W Cu1W 91.08(6) 3 . ?
Cu3W Cu2W Cu1W 108.03(7) . . ?
Cu52 Cu2W Cu1W 60.70(5) . . ?
Cu4W Cu2W Cu54 66.72(8) 3 3 ?
Cu5W Cu2W Cu54 67.75(8) 3 3 ?
Cu54 Cu2W Cu54 58.40(4) . 3 ?
Cu49 Cu2W Cu54 58.16(4) 3 3 ?
Cu3W Cu2W Cu54 59.68(5) . 3 ?
Cu52 Cu2W Cu54 109.73(6) . 3 ?
Cu1W Cu2W Cu54 60.85(5) . 3 ?
Cu4W Cu2W Cu51 129.28(11) 3 . ?
Cu5W Cu2W Cu51 70.62(8) 3 . ?
Cu54 Cu2W Cu51 59.42(4) . . ?
Cu49 Cu2W Cu51 147.09(6) 3 . ?
Cu3W Cu2W Cu51 59.95(5) . . ?
Cu52 Cu2W Cu51 60.53(4) . . ?
Cu1W Cu2W Cu51 109.12(6) . . ?
Cu54 Cu2W Cu51 108.88(6) 3 . ?
Cu5W Cu3W Cu1W 138.91(14) 3 3 ?
Cu5W Cu3W Cu54 83.25(9) 3 . ?
Cu1W Cu3W Cu54 82.32(8) 3 . ?
Cu5W Cu3W Cu53 76.87(9) 3 3 ?
Cu1W Cu3W Cu53 76.49(8) 3 3 ?
Cu54 Cu3W Cu53 117.99(6) . 3 ?
Cu5W Cu3W Cu2W 24.62(7) 3 . ?
Cu1W Cu3W Cu2W 127.57(10) 3 . ?
Cu54 Cu3W Cu2W 58.69(5) . . ?
Cu53 Cu3W Cu2W 91.43(6) 3 . ?
Cu5W Cu3W Cu54 70.03(8) 3 3 ?
Cu1W Cu3W Cu54 69.51(8) 3 3 ?
Cu54 Cu3W Cu54 59.24(4) . 3 ?
Cu53 Cu3W Cu54 58.76(4) 3 3 ?
Cu2W Cu3W Cu54 61.01(5) . 3 ?
Cu5W Cu3W Cu51 72.91(8) 3 . ?
Cu1W Cu3W Cu51 129.27(10) 3 . ?
Cu54 Cu3W Cu51 60.17(4) . . ?
Cu53 Cu3W Cu51 149.73(7) 3 . ?
Cu2W Cu3W Cu51 61.01(5) . . ?
Cu54 Cu3W Cu51 110.82(5) 3 . ?
Cu5W Cu3W Cu4W 127.05(10) 3 . ?
Cu1W Cu3W Cu4W 24.72(7) 3 . ?
Cu54 Cu3W Cu4W 57.62(5) . . ?
Cu53 Cu3W Cu4W 90.70(6) 3 . ?
Cu2W Cu3W Cu4W 107.98(6) . . ?
Cu54 Cu3W Cu4W 59.94(5) 3 . ?
Cu51 Cu3W Cu4W 108.75(6) . . ?
Cu5W Cu3W Cu50 130.16(10) 3 . ?
Cu1W Cu3W Cu50 71.67(9) 3 . ?
Cu54 Cu3W Cu50 59.57(4) . . ?
Cu53 Cu3W Cu50 148.11(7) 3 . ?
Cu2W Cu3W Cu50 109.19(6) . . ?
Cu54 Cu3W Cu50 109.85(5) 3 . ?
Cu51 Cu3W Cu50 60.48(4) . . ?
Cu4W Cu3W Cu50 60.34(5) . . ?
Cu2W Cu4W Cu1W 137.57(15) 3 3 ?
Cu2W Cu4W Cu54 82.75(9) 3 . ?
Cu1W Cu4W Cu54 81.86(9) 3 . ?
Cu2W Cu4W Cu52 76.33(9) 3 3 ?
Cu1W Cu4W Cu52 76.40(8) 3 3 ?
Cu54 Cu4W Cu52 117.61(6) . 3 ?
Cu2W Cu4W Cu49 73.17(8) 3 . ?
Cu1W Cu4W Cu49 129.15(10) 3 . ?
Cu54 Cu4W Cu49 60.04(4) . . ?
Cu52 Cu4W Cu49 149.45(6) 3 . ?
Cu2W Cu4W Cu54 68.98(9) 3 3 ?
Cu1W Cu4W Cu54 69.16(9) 3 3 ?
Cu54 Cu4W Cu54 59.12(4) . 3 ?
Cu52 Cu4W Cu54 58.49(4) 3 3 ?
Cu49 Cu4W Cu54 110.45(6) . 3 ?
Cu2W Cu4W Cu5W 23.97(8) 3 . ?
Cu1W Cu4W Cu5W 127.13(11) 3 . ?
Cu54 Cu4W Cu5W 58.90(5) . . ?
Cu52 Cu4W Cu5W 91.03(6) 3 . ?
Cu49 Cu4W Cu5W 60.92(5) . . ?
Cu54 Cu4W Cu5W 60.87(5) 3 . ?
Cu2W Cu4W Cu3W 125.89(11) 3 . ?
Cu1W Cu4W Cu3W 24.38(7) 3 . ?
Cu54 Cu4W Cu3W 57.50(5) . . ?
Cu52 Cu4W Cu3W 90.35(6) 3 . ?
Cu49 Cu4W Cu3W 108.77(6) . . ?
Cu54 Cu4W Cu3W 59.73(5) 3 . ?
Cu5W Cu4W Cu3W 107.89(7) . . ?
Cu2W Cu4W Cu50 130.57(10) 3 . ?
Cu1W Cu4W Cu50 71.08(8) 3 . ?
Cu54 Cu4W Cu50 59.36(4) . . ?
Cu52 Cu4W Cu50 147.45(6) 3 . ?
Cu49 Cu4W Cu50 61.13(4) . . ?
Cu54 Cu4W Cu50 109.31(6) 3 . ?
Cu5W Cu4W Cu50 109.55(6) . . ?
Cu3W Cu4W Cu50 59.89(5) . . ?
Cu3W Cu5W Cu2W 133.15(14) 3 3 ?
Cu3W Cu5W Cu54 79.45(9) 3 . ?
Cu2W Cu5W Cu54 78.84(8) 3 . ?
Cu3W Cu5W Cu51 77.04(9) 3 3 ?
Cu2W Cu5W Cu51 76.40(8) 3 3 ?
Cu54 Cu5W Cu51 116.43(6) . 3 ?
Cu3W Cu5W Cu1W 21.21(7) 3 . ?
Cu2W Cu5W Cu1W 124.41(10) 3 . ?
Cu54 Cu5W Cu1W 58.64(5) . . ?
Cu51 Cu5W Cu1W 91.25(6) 3 . ?
Cu3W Cu5W Cu53 72.98(8) 3 . ?
Cu2W Cu5W Cu53 126.75(10) 3 . ?
Cu54 Cu5W Cu53 59.56(4) . . ?
Cu51 Cu5W Cu53 149.97(7) 3 . ?
Cu1W Cu5W Cu53 60.54(5) . . ?
Cu3W Cu5W Cu4W 122.68(10) 3 . ?
Cu2W Cu5W Cu4W 21.75(7) 3 . ?
Cu54 Cu5W Cu4W 57.20(4) . . ?
Cu51 Cu5W Cu4W 89.76(5) 3 . ?
Cu1W Cu5W Cu4W 107.85(7) . . ?
Cu53 Cu5W Cu4W 107.71(6) . . ?
Cu3W Cu5W Cu49 128.28(10) 3 . ?
Cu2W Cu5W Cu49 70.46(8) 3 . ?
Cu54 Cu5W Cu49 58.93(4) . . ?
Cu51 Cu5W Cu49 146.82(6) 3 . ?
Cu1W Cu5W Cu49 108.67(6) . . ?
Cu53 Cu5W Cu49 60.38(4) . . ?
Cu4W Cu5W Cu49 59.36(5) . . ?
Cu3W Cu5W Cu54 66.41(8) 3 3 ?
Cu2W Cu5W Cu54 66.84(8) 3 3 ?
Cu54 Cu5W Cu54 58.12(4) . 3 ?
Cu51 Cu5W Cu54 58.32(4) 3 3 ?
Cu1W Cu5W Cu54 60.92(5) . 3 ?
Cu53 Cu5W Cu54 109.41(6) . 3 ?
Cu4W Cu5W Cu54 59.54(5) . 3 ?
Cu49 Cu5W Cu54 108.12(5) . 3 ?
Cu9Z Cu1Z CuFZ 136.40(13) 3 . ?
Cu8Z Cu1Z CuFZ 19.65(8) 3 . ?
Cu9Z Cu1Z Cu2Z 13.94(10) 3 . ?
Cu8Z Cu1Z Cu2Z 163.37(13) 3 . ?
CuFZ Cu1Z Cu2Z 148.14(8) . . ?
CuAZ Cu2Z Cu3Z 18.78(9) 3 . ?
Cu9Z Cu2Z Cu3Z 134.35(12) 3 . ?
CuAZ Cu2Z Cu1Z 158.80(14) 3 . ?
Cu9Z Cu2Z Cu1Z 12.40(9) 3 . ?
Cu3Z Cu2Z Cu1Z 144.70(8) . . ?
CuBZ Cu3Z Cu4Z 19.11(9) 3 . ?
CuAZ Cu3Z Cu4Z 167.61(12) 3 . ?
CuBZ Cu3Z Cu2Z 165.23(13) 3 . ?
CuAZ Cu3Z Cu2Z 16.70(8) 3 . ?
Cu4Z Cu3Z Cu2Z 175.33(9) . . ?
CuCZ Cu4Z Cu3Z 131.63(12) 3 . ?
CuBZ Cu4Z Cu3Z 16.44(8) 3 . ?
CuCZ Cu4Z Cu5Z 16.89(9) 3 . ?
CuBZ Cu4Z Cu5Z 159.54(12) 3 . ?
Cu3Z Cu4Z Cu5Z 146.91(8) . . ?
CuDZ Cu5Z Cu6Z 14.63(8) 3 . ?
CuCZ Cu5Z Cu6Z 132.72(11) 3 . ?
CuDZ Cu5Z Cu4Z 155.92(12) 3 . ?
CuCZ Cu5Z Cu4Z 14.88(8) 3 . ?
Cu6Z Cu5Z Cu4Z 146.21(8) . . ?
CuEZ Cu6Z Cu5Z 168.31(13) 3 . ?
CuDZ Cu6Z Cu5Z 13.90(8) 3 . ?
CuEZ Cu6Z Cu7Z 16.56(8) 3 . ?
CuDZ Cu6Z Cu7Z 170.55(13) 3 . ?
Cu5Z Cu6Z Cu7Z 174.54(8) . . ?
CuFZ Cu7Z Cu6Z 130.91(12) 3 . ?
CuEZ Cu7Z Cu6Z 15.75(8) 3 . ?
CuFZ Cu7Z Cu8Z 17.43(8) 3 . ?
CuEZ Cu7Z Cu8Z 158.67(12) 3 . ?
Cu6Z Cu7Z Cu8Z 146.85(8) . . ?
CuFZ Cu8Z Cu9Z 131.00(12) 3 . ?
Cu1Z Cu8Z Cu9Z 14.46(8) 3 . ?
CuFZ Cu8Z Cu7Z 17.86(8) 3 . ?
Cu1Z Cu8Z Cu7Z 157.53(12) 3 . ?
Cu9Z Cu8Z Cu7Z 147.50(9) . . ?
Cu1Z Cu9Z Cu8Z 16.05(10) 3 . ?
Cu2Z Cu9Z Cu8Z 169.66(14) 3 . ?
Cu1Z Cu9Z CuAZ 169.22(15) 3 . ?
Cu2Z Cu9Z CuAZ 15.82(9) 3 . ?
Cu8Z Cu9Z CuAZ 173.90(9) . . ?
Cu2Z CuAZ CuBZ 159.12(13) 3 . ?
Cu3Z CuAZ CuBZ 14.63(8) 3 . ?
Cu2Z CuAZ Cu9Z 17.63(10) 3 . ?
Cu3Z CuAZ Cu9Z 133.32(12) 3 . ?
CuBZ CuAZ Cu9Z 146.32(9) . . ?
Cu3Z CuBZ CuCZ 132.55(13) 3 . ?
Cu4Z CuBZ CuCZ 17.40(8) 3 . ?
Cu3Z CuBZ CuAZ 16.82(9) 3 . ?
Cu4Z CuBZ CuAZ 161.22(12) 3 . ?
CuCZ CuBZ CuAZ 147.61(8) . . ?
Cu4Z CuCZ CuDZ 166.49(13) 3 . ?
Cu5Z CuCZ CuDZ 18.36(8) 3 . ?
Cu4Z CuCZ CuBZ 19.90(9) 3 . ?
Cu5Z CuCZ CuBZ 168.04(13) 3 . ?
CuDZ CuCZ CuBZ 173.15(8) . . ?
Cu5Z CuDZ CuCZ 20.54(8) 3 . ?
Cu6Z CuDZ CuCZ 138.07(11) 3 . ?
Cu5Z CuDZ CuEZ 164.02(12) 3 . ?
Cu6Z CuDZ CuEZ 12.55(8) 3 . ?
CuCZ CuDZ CuEZ 148.48(8) . . ?
Cu6Z CuEZ CuFZ 134.23(12) 3 . ?
Cu7Z CuEZ CuFZ 19.32(8) 3 . ?
Cu6Z CuEZ CuDZ 13.01(8) 3 . ?
Cu7Z CuEZ CuDZ 160.52(12) 3 . ?
CuFZ CuEZ CuDZ 144.97(8) . . ?
Cu8Z CuFZ Cu1Z 20.65(8) 3 . ?
Cu7Z CuFZ Cu1Z 165.34(12) 3 . ?
Cu8Z CuFZ CuEZ 164.06(12) 3 . ?
Cu7Z CuFZ CuEZ 19.39(9) 3 . ?
Cu1Z CuFZ CuEZ 174.94(8) . . ?
CuBY Cu1Y Cu52 117.74(7) . . ?
Cu52 Cu1Y Cu6Y 114.51(7) . 3 ?
CuBY Cu1Y CuPY 62.09(7) . . ?
Cu52 Cu1Y CuPY 118.34(8) . . ?
Cu6Y Cu1Y CuPY 117.38(8) 3 . ?
CuBY Cu1Y Cu2Y 90.06(7) . . ?
Cu52 Cu1Y Cu2Y 58.36(5) . . ?
Cu6Y Cu1Y Cu2Y 88.90(7) 3 . ?
CuPY Cu1Y Cu2Y 147.67(8) . . ?
CuBY Cu1Y CuAY 121.41(8) . . ?
Cu52 Cu1Y CuAY 90.23(6) . . ?
Cu6Y Cu1Y CuAY 90.27(7) 3 . ?
CuPY Cu1Y CuAY 59.32(6) . . ?
Cu2Y Cu1Y CuAY 144.53(8) . . ?
CuBY Cu1Y Cu45 90.49(7) . . ?
Cu52 Cu1Y Cu45 58.34(4) . . ?
Cu6Y Cu1Y Cu45 148.33(8) 3 . ?
CuPY Cu1Y Cu45 60.00(5) . . ?
Cu2Y Cu1Y Cu45 107.64(7) . . ?
CuAY Cu1Y Cu45 60.48(5) . . ?
CuBY Cu1Y Cu44 58.81(6) . . ?
Cu52 Cu1Y Cu44 58.93(4) . . ?
Cu6Y Cu1Y Cu44 147.33(8) 3 . ?
CuPY Cu1Y Cu44 90.15(6) . . ?
Cu2Y Cu1Y Cu44 59.82(5) . . ?
CuAY Cu1Y Cu44 120.33(7) . . ?
Cu45 Cu1Y Cu44 59.85(4) . . ?
CuCY Cu2Y Cu52 118.29(8) . . ?
Cu52 Cu2Y Cu7Y 116.49(7) . 3 ?
CuCY Cu2Y CuDY 62.22(7) . . ?
Cu52 Cu2Y CuDY 117.04(8) . . ?
Cu7Y Cu2Y CuDY 114.94(8) 3 . ?
CuCY Cu2Y Cu1Y 90.76(7) . . ?
Cu52 Cu2Y Cu1Y 59.15(5) . . ?
Cu7Y Cu2Y Cu1Y 91.54(7) 3 . ?
CuDY Cu2Y Cu1Y 148.12(8) . . ?
CuCY Cu2Y Cu44 58.64(6) . . ?
Cu52 Cu2Y Cu44 59.65(4) . . ?
Cu7Y Cu2Y Cu44 151.02(8) 3 . ?
CuDY Cu2Y Cu44 88.98(6) . . ?
Cu1Y Cu2Y Cu44 61.16(5) . . ?
CuCY Cu2Y Cu3Y 121.63(8) . . ?
Cu52 Cu2Y Cu3Y 88.65(6) . . ?
Cu7Y Cu2Y Cu3Y 88.15(7) 3 . ?
CuDY Cu2Y Cu3Y 59.42(6) . . ?
Cu1Y Cu2Y Cu3Y 143.54(8) . . ?
Cu44 Cu2Y Cu3Y 119.29(7) . . ?
CuCY Cu2Y Cu43 90.52(7) . . ?
Cu52 Cu2Y Cu43 58.32(4) . . ?
Cu7Y Cu2Y Cu43 146.22(8) 3 . ?
CuDY Cu2Y Cu43 58.72(6) . . ?
Cu1Y Cu2Y Cu43 108.60(7) . . ?
Cu44 Cu2Y Cu43 59.85(4) . . ?
Cu3Y Cu2Y Cu43 59.45(5) . . ?
CuEY Cu3Y Cu51 116.92(8) . . ?
Cu8Y Cu3Y Cu51 116.49(7) 3 . ?
CuEY Cu3Y CuDY 61.93(7) . . ?
Cu8Y Cu3Y CuDY 117.05(9) 3 . ?
Cu51 Cu3Y CuDY 117.84(7) . . ?
CuEY Cu3Y Cu4Y 90.68(7) . . ?
Cu8Y Cu3Y Cu4Y 88.71(7) 3 . ?
Cu51 Cu3Y Cu4Y 57.84(5) . . ?
CuDY Cu3Y Cu4Y 147.95(8) . . ?
CuEY Cu3Y Cu43 89.06(6) . . ?
Cu8Y Cu3Y Cu43 150.78(8) 3 . ?
Cu51 Cu3Y Cu43 58.79(4) . . ?
CuDY Cu3Y Cu43 59.05(5) . . ?
Cu4Y Cu3Y Cu43 107.66(7) . . ?
CuEY Cu3Y Cu2Y 120.82(8) . . ?
Cu8Y Cu3Y Cu2Y 91.62(7) 3 . ?
Cu51 Cu3Y Cu2Y 90.76(6) . . ?
CuDY Cu3Y Cu2Y 58.88(6) . . ?
Cu4Y Cu3Y Cu2Y 144.36(8) . . ?
Cu43 Cu3Y Cu2Y 60.89(5) . . ?
CuEY Cu3Y Cu42 57.76(6) . . ?
Cu8Y Cu3Y Cu42 146.46(8) 3 . ?
Cu51 Cu3Y Cu42 59.16(4) . . ?
CuDY Cu3Y Cu42 89.67(6) . . ?
Cu4Y Cu3Y Cu42 60.15(5) . . ?
Cu43 Cu3Y Cu42 59.80(4) . . ?
Cu2Y Cu3Y Cu42 120.68(7) . . ?
Cu51 Cu4Y CuFY 117.32(7) . . ?
Cu51 Cu4Y Cu9Y 118.78(7) . 3 ?
Cu51 Cu4Y CuGY 117.10(7) . . ?
CuFY Cu4Y CuGY 62.17(7) . . ?
Cu9Y Cu4Y CuGY 113.58(7) 3 . ?
Cu51 Cu4Y Cu3Y 59.17(5) . . ?
CuFY Cu4Y Cu3Y 90.56(8) . . ?
Cu9Y Cu4Y Cu3Y 92.00(7) 3 . ?
CuGY Cu4Y Cu3Y 148.24(8) . . ?
Cu51 Cu4Y Cu5Y 89.54(6) . . ?
CuFY Cu4Y Cu5Y 121.49(8) . . ?
Cu9Y Cu4Y Cu5Y 88.30(7) 3 . ?
CuGY Cu4Y Cu5Y 59.32(6) . . ?
Cu3Y Cu4Y Cu5Y 144.10(7) . . ?
Cu51 Cu4Y Cu42 60.07(4) . . ?
CuFY Cu4Y Cu42 57.26(5) . . ?
Cu9Y Cu4Y Cu42 150.76(9) 3 . ?
CuGY Cu4Y Cu42 88.70(6) . . ?
Cu3Y Cu4Y Cu42 61.52(5) . . ?
Cu5Y Cu4Y Cu42 120.22(7) . . ?
Cu51 Cu4Y Cu41 58.83(4) . . ?
CuFY Cu4Y Cu41 89.37(7) . . ?
Cu9Y Cu4Y Cu41 147.68(8) 3 . ?
CuGY Cu4Y Cu41 58.27(5) . . ?
Cu3Y Cu4Y Cu41 109.10(6) . . ?
Cu5Y Cu4Y Cu41 60.18(5) . . ?
Cu42 Cu4Y Cu41 60.04(4) . . ?
CuHY Cu5Y Cu50 116.06(7) . . ?
Cu50 Cu5Y CuAY 118.13(7) . 3 ?
CuHY Cu5Y CuGY 62.10(7) . . ?
Cu50 Cu5Y CuGY 117.59(7) . . ?
CuAY Cu5Y CuGY 115.78(7) 3 . ?
CuHY Cu5Y Cu4Y 121.72(8) . . ?
Cu50 Cu5Y Cu4Y 89.94(6) . . ?
CuAY Cu5Y Cu4Y 91.36(7) 3 . ?
CuGY Cu5Y Cu4Y 59.63(6) . . ?
CuHY Cu5Y Cu6Y 90.00(7) . . ?
Cu50 Cu5Y Cu6Y 57.45(5) . . ?
CuAY Cu5Y Cu6Y 90.59(7) 3 . ?
CuGY Cu5Y Cu6Y 147.26(8) . . ?
Cu4Y Cu5Y Cu6Y 143.41(7) . . ?
CuHY Cu5Y Cu41 88.41(6) . . ?
Cu50 Cu5Y Cu41 59.14(4) . . ?
CuAY Cu5Y Cu41 150.79(8) 3 . ?
CuGY Cu5Y Cu41 58.45(5) . . ?
Cu4Y Cu5Y Cu41 60.42(5) . . ?
Cu6Y Cu5Y Cu41 107.41(6) . . ?
CuHY Cu5Y Cu40 57.20(5) . . ?
Cu50 Cu5Y Cu40 58.87(4) . . ?
CuAY Cu5Y Cu40 147.90(8) 3 . ?
CuGY Cu5Y Cu40 89.02(6) . . ?
Cu4Y Cu5Y Cu40 119.71(7) . . ?
Cu6Y Cu5Y Cu40 60.06(5) . . ?
Cu41 Cu5Y Cu40 59.29(4) . . ?
Cu50 Cu6Y CuIY 116.83(7) . . ?
Cu50 Cu6Y Cu1Y 117.52(7) . 3 ?
Cu50 Cu6Y CuJY 118.90(7) . . ?
CuIY Cu6Y CuJY 62.33(6) . . ?
Cu1Y Cu6Y CuJY 115.23(8) 3 . ?
Cu50 Cu6Y Cu39 59.61(4) . . ?
CuIY Cu6Y Cu39 89.62(6) . . ?
Cu1Y Cu6Y Cu39 150.38(7) 3 . ?
CuJY Cu6Y Cu39 59.30(5) . . ?
Cu50 Cu6Y Cu7Y 91.52(6) . . ?
CuIY Cu6Y Cu7Y 121.57(8) . . ?
Cu1Y Cu6Y Cu7Y 90.64(7) 3 . ?
CuJY Cu6Y Cu7Y 59.24(6) . . ?
Cu39 Cu6Y Cu7Y 60.97(5) . . ?
Cu50 Cu6Y Cu5Y 57.99(5) . . ?
CuIY Cu6Y Cu5Y 90.06(7) . . ?
Cu1Y Cu6Y Cu5Y 89.24(7) 3 . ?
CuJY Cu6Y Cu5Y 148.35(8) . . ?
Cu39 Cu6Y Cu5Y 108.83(6) . . ?
Cu7Y Cu6Y Cu5Y 144.86(8) . . ?
Cu50 Cu6Y Cu40 59.23(4) . . ?
CuIY Cu6Y Cu40 57.60(5) . . ?
Cu1Y Cu6Y Cu40 147.11(7) 3 . ?
CuJY Cu6Y Cu40 90.04(6) . . ?
Cu39 Cu6Y Cu40 60.37(4) . . ?
Cu7Y Cu6Y Cu40 121.34(7) . . ?
Cu5Y Cu6Y Cu40 60.58(5) . . ?
CuKY Cu7Y Cu49 116.94(7) . . ?
Cu49 Cu7Y Cu2Y 117.36(7) . 3 ?
CuKY Cu7Y CuJY 62.59(6) . . ?
Cu49 Cu7Y CuJY 117.19(7) . . ?
Cu2Y Cu7Y CuJY 114.64(7) 3 . ?
CuKY Cu7Y Cu6Y 122.28(8) . . ?
Cu49 Cu7Y Cu6Y 88.52(6) . . ?
Cu2Y Cu7Y Cu6Y 88.92(7) 3 . ?
CuJY Cu7Y Cu6Y 59.71(6) . . ?
CuKY Cu7Y Cu8Y 90.21(7) . . ?
Cu49 Cu7Y Cu8Y 58.61(5) . . ?
Cu2Y Cu7Y Cu8Y 91.66(7) 3 . ?
CuJY Cu7Y Cu8Y 148.11(8) . . ?
Cu6Y Cu7Y Cu8Y 142.91(8) . . ?
CuKY Cu7Y Cu38 57.58(5) . . ?
Cu49 Cu7Y Cu38 59.36(4) . . ?
Cu2Y Cu7Y Cu38 150.41(7) 3 . ?
CuJY Cu7Y Cu38 89.23(6) . . ?
Cu6Y Cu7Y Cu38 119.28(6) . . ?
Cu8Y Cu7Y Cu38 60.79(5) . . ?
CuKY Cu7Y Cu39 89.89(6) . . ?
Cu49 Cu7Y Cu39 58.28(4) . . ?
Cu2Y Cu7Y Cu39 147.12(7) 3 . ?
CuJY Cu7Y Cu39 58.91(5) . . ?
Cu6Y Cu7Y Cu39 59.38(5) . . ?
Cu8Y Cu7Y Cu39 108.17(6) . . ?
Cu38 Cu7Y Cu39 59.90(4) . . ?
CuLY Cu8Y Cu49 117.05(7) . . ?
Cu3Y Cu8Y Cu49 115.61(7) 3 . ?
CuLY Cu8Y CuMY 62.13(6) . . ?
Cu3Y Cu8Y CuMY 117.59(7) 3 . ?
Cu49 Cu8Y CuMY 118.12(7) . . ?
CuLY Cu8Y Cu9Y 121.24(7) . . ?
Cu3Y Cu8Y Cu9Y 91.49(7) 3 . ?
Cu49 Cu8Y Cu9Y 90.81(6) . . ?
CuMY Cu8Y Cu9Y 59.11(6) . . ?
CuLY Cu8Y Cu7Y 90.00(7) . . ?
Cu3Y Cu8Y Cu7Y 88.57(7) 3 . ?
Cu49 Cu8Y Cu7Y 57.88(5) . . ?
CuMY Cu8Y Cu7Y 147.49(8) . . ?
Cu9Y Cu8Y Cu7Y 144.63(8) . . ?
CuLY Cu8Y Cu47 89.44(6) . . ?
Cu3Y Cu8Y Cu47 150.48(8) 3 . ?
Cu49 Cu8Y Cu47 58.88(4) . . ?
CuMY Cu8Y Cu47 59.24(5) . . ?
Cu9Y Cu8Y Cu47 60.97(5) . . ?
Cu7Y Cu8Y Cu47 107.52(6) . . ?
CuLY Cu8Y Cu38 58.20(5) . . ?
Cu3Y Cu8Y Cu38 146.67(8) 3 . ?
Cu49 Cu8Y Cu38 58.85(4) . . ?
CuMY Cu8Y Cu38 89.57(6) . . ?
Cu9Y Cu8Y Cu38 120.28(6) . . ?
Cu7Y Cu8Y Cu38 60.02(5) . . ?
Cu47 Cu8Y Cu38 59.31(4) . . ?
CuNY Cu9Y Cu53 117.15(7) . . ?
Cu4Y Cu9Y Cu53 115.70(7) 3 . ?
CuNY Cu9Y CuMY 62.33(7) . . ?
Cu4Y Cu9Y CuMY 115.56(8) 3 . ?
Cu53 Cu9Y CuMY 117.05(7) . . ?
CuNY Cu9Y CuAY 89.93(7) . . ?
Cu4Y Cu9Y CuAY 91.64(7) 3 . ?
Cu53 Cu9Y CuAY 59.01(5) . . ?
CuMY Cu9Y CuAY 147.59(8) . . ?
CuNY Cu9Y Cu8Y 121.89(8) . . ?
Cu4Y Cu9Y Cu8Y 87.80(7) 3 . ?
Cu53 Cu9Y Cu8Y 88.80(6) . . ?
CuMY Cu9Y Cu8Y 59.57(6) . . ?
CuAY Cu9Y Cu8Y 143.71(7) . . ?
CuNY Cu9Y Cu46 58.13(5) . . ?
Cu4Y Cu9Y Cu46 150.40(8) 3 . ?
Cu53 Cu9Y Cu46 59.02(4) . . ?
CuMY Cu9Y Cu46 89.64(6) . . ?
CuAY Cu9Y Cu46 60.02(5) . . ?
Cu8Y Cu9Y Cu46 119.74(7) . . ?
CuNY Cu9Y Cu47 89.72(6) . . ?
Cu4Y Cu9Y Cu47 146.07(7) 3 . ?
Cu53 Cu9Y Cu47 58.01(4) . . ?
CuMY Cu9Y Cu47 59.04(5) . . ?
CuAY Cu9Y Cu47 107.87(6) . . ?
Cu8Y Cu9Y Cu47 59.97(5) . . ?
Cu46 Cu9Y Cu47 59.77(4) . . ?
CuOY CuAY Cu53 118.21(8) . . ?
Cu5Y CuAY Cu53 114.26(7) 3 . ?
CuOY CuAY CuPY 62.42(7) . . ?
Cu5Y CuAY CuPY 117.13(8) 3 . ?
Cu53 CuAY CuPY 118.28(7) . . ?
CuOY CuAY Cu9Y 90.61(7) . . ?
Cu5Y CuAY Cu9Y 88.70(7) 3 . ?
Cu53 CuAY Cu9Y 58.45(5) . . ?
CuPY CuAY Cu9Y 148.49(8) . . ?
CuOY CuAY Cu1Y 121.67(8) . . ?
Cu5Y CuAY Cu1Y 89.90(7) 3 . ?
Cu53 CuAY Cu1Y 89.76(6) . . ?
CuPY CuAY Cu1Y 59.25(6) . . ?
Cu9Y CuAY Cu1Y 143.92(7) . . ?
CuOY CuAY Cu46 59.05(6) . . ?
Cu5Y CuAY Cu46 148.31(8) 3 . ?
Cu53 CuAY Cu46 59.17(4) . . ?
CuPY CuAY Cu46 89.80(6) . . ?
Cu9Y CuAY Cu46 60.93(5) . . ?
Cu1Y CuAY Cu46 119.64(7) . . ?
CuOY CuAY Cu45 91.06(6) . . ?
Cu5Y CuAY Cu45 147.42(7) 3 . ?
Cu53 CuAY Cu45 58.52(4) . . ?
CuPY CuAY Cu45 59.76(5) . . ?
Cu9Y CuAY Cu45 108.32(7) . . ?
Cu1Y CuAY Cu45 59.85(5) . . ?
Cu46 CuAY Cu45 59.80(4) . . ?
Cu1Y CuBY Cu44 64.45(6) . . ?
Cu1Y CuBY CuPY 60.96(6) . . ?
Cu44 CuBY CuPY 92.64(7) . . ?
Cu1Y CuBY CuCY 90.04(7) . . ?
Cu44 CuBY CuCY 57.86(6) . . ?
CuPY CuBY CuCY 146.64(9) . . ?
Cu1Y CuBY Cu33 90.46(7) . . ?
Cu44 CuBY Cu33 56.63(5) . . ?
CuPY CuBY Cu33 61.61(6) . . ?
CuCY CuBY Cu33 105.99(8) . . ?
Cu1Y CuBY Cu32 121.25(8) . . ?
Cu44 CuBY Cu32 56.80(4) . . ?
CuPY CuBY Cu32 119.73(8) . . ?
CuCY CuBY Cu32 59.56(6) . . ?
Cu33 CuBY Cu32 58.21(5) . . ?
Cu2Y CuCY Cu44 63.77(6) . . ?
Cu2Y CuCY CuDY 60.58(6) . . ?
Cu44 CuCY CuDY 90.88(7) . . ?
Cu2Y CuCY CuBY 89.13(7) . . ?
Cu44 CuCY CuBY 58.72(6) . . ?
CuDY CuCY CuBY 145.39(9) . . ?
Cu2Y CuCY Cu32 121.68(8) . . ?
Cu44 CuCY Cu32 57.92(5) . . ?
CuDY CuCY Cu32 118.01(8) . . ?
CuBY CuCY Cu32 61.99(6) . . ?
Cu2Y CuCY Cu31 89.86(7) . . ?
Cu44 CuCY Cu31 56.47(5) . . ?
CuDY CuCY Cu31 60.13(6) . . ?
CuBY CuCY Cu31 107.23(8) . . ?
Cu32 CuCY Cu31 58.00(5) . . ?
Cu2Y CuDY Cu43 62.69(6) . . ?
Cu2Y CuDY Cu3Y 61.70(6) . . ?
Cu43 CuDY Cu3Y 61.50(6) . . ?
Cu2Y CuDY CuEY 118.63(8) . . ?
Cu43 CuDY CuEY 87.66(7) . . ?
Cu3Y CuDY CuEY 56.92(6) . . ?
Cu2Y CuDY CuCY 57.20(6) . . ?
Cu43 CuDY CuCY 89.97(7) . . ?
Cu3Y CuDY CuCY 118.90(8) . . ?
CuEY CuDY CuCY 175.82(9) . . ?
Cu2Y CuDY Cu31 89.63(7) . . ?
Cu43 CuDY Cu31 56.54(4) . . ?
Cu3Y CuDY Cu31 118.04(8) . . ?
CuEY CuDY Cu31 118.23(8) . . ?
CuCY CuDY Cu31 62.93(6) . . ?
Cu2Y CuDY Cu30 118.71(8) . . ?
Cu43 CuDY Cu30 56.02(5) . . ?
Cu3Y CuDY Cu30 88.80(7) . . ?
CuEY CuDY Cu30 61.33(6) . . ?
CuCY CuDY Cu30 119.85(8) . . ?
Cu31 CuDY Cu30 56.95(5) . . ?
Cu3Y CuEY Cu42 65.35(6) . . ?
Cu3Y CuEY CuDY 61.14(6) . . ?
Cu42 CuEY CuDY 93.45(7) . . ?
Cu3Y CuEY CuFY 89.42(7) . . ?
Cu42 CuEY CuFY 56.99(6) . . ?
CuDY CuEY CuFY 146.22(9) . . ?
Cu3Y CuEY Cu30 91.35(7) . . ?
Cu42 CuEY Cu30 57.43(5) . . ?
CuDY CuEY Cu30 61.67(6) . . ?
CuFY CuEY Cu30 106.40(8) . . ?
Cu3Y CuEY Cu29 122.86(8) . . ?
Cu42 CuEY Cu29 57.53(5) . . ?
CuDY CuEY Cu29 119.41(8) . . ?
CuFY CuEY Cu29 61.19(6) . . ?
Cu30 CuEY Cu29 57.90(5) . . ?
Cu42 CuFY Cu4Y 64.85(5) . . ?
Cu42 CuFY CuGY 92.29(7) . . ?
Cu4Y CuFY CuGY 61.16(6) . . ?
Cu42 CuFY CuEY 58.34(6) . . ?
Cu4Y CuFY CuEY 89.34(7) . . ?
CuGY CuFY CuEY 146.28(8) . . ?
Cu42 CuFY Cu28 57.30(5) . . ?
Cu4Y CuFY Cu28 91.40(7) . . ?
CuGY CuFY Cu28 61.02(6) . . ?
CuEY CuFY Cu28 107.47(7) . . ?
Cu42 CuFY Cu29 57.73(4) . . ?
Cu4Y CuFY Cu29 122.58(7) . . ?
CuGY CuFY Cu29 119.95(8) . . ?
CuEY CuFY Cu29 60.73(6) . . ?
Cu28 CuFY Cu29 59.01(5) . . ?
Cu41 CuGY Cu5Y 62.06(5) . . ?
Cu41 CuGY Cu4Y 62.12(5) . . ?
Cu5Y CuGY Cu4Y 61.05(6) . . ?
Cu41 CuGY CuHY 87.60(6) . . ?
Cu5Y CuGY CuHY 56.96(6) . . ?
Cu4Y CuGY CuHY 117.99(7) . . ?
Cu41 CuGY CuFY 88.47(7) . . ?
Cu5Y CuGY CuFY 117.72(8) . . ?
Cu4Y CuGY CuFY 56.67(6) . . ?
CuHY CuGY CuFY 174.53(8) . . ?
Cu41 CuGY Cu27 56.39(4) . . ?
Cu5Y CuGY Cu27 89.71(6) . . ?
Cu4Y CuGY Cu27 118.50(7) . . ?
CuHY CuGY Cu27 61.36(6) . . ?
CuFY CuGY Cu27 119.13(7) . . ?
Cu41 CuGY Cu28 56.87(4) . . ?
Cu5Y CuGY Cu28 118.93(7) . . ?
Cu4Y CuGY Cu28 89.09(6) . . ?
CuHY CuGY Cu28 119.10(8) . . ?
CuFY CuGY Cu28 61.39(6) . . ?
Cu27 CuGY Cu28 57.81(4) . . ?
Cu40 CuHY Cu5Y 65.38(5) . . ?
Cu40 CuHY CuGY 92.90(7) . . ?
Cu5Y CuHY CuGY 60.94(6) . . ?
Cu40 CuHY CuIY 57.83(5) . . ?
Cu5Y CuHY CuIY 89.88(7) . . ?
CuGY CuHY CuIY 146.50(8) . . ?
Cu40 CuHY Cu26 57.04(4) . . ?
Cu5Y CuHY Cu26 122.42(7) . . ?
CuGY CuHY Cu26 119.71(7) . . ?
CuIY CuHY Cu26 60.48(6) . . ?
Cu40 CuHY Cu27 58.14(4) . . ?
Cu5Y CuHY Cu27 91.71(7) . . ?
CuGY CuHY Cu27 60.92(6) . . ?
CuIY CuHY Cu27 107.73(7) . . ?
Cu26 CuHY Cu27 58.84(5) . . ?
Cu6Y CuIY Cu40 64.99(6) . . ?
Cu6Y CuIY CuJY 61.08(6) . . ?
Cu40 CuIY CuJY 93.45(6) . . ?
Cu6Y CuIY CuHY 90.05(7) . . ?
Cu40 CuIY CuHY 57.60(5) . . ?
CuJY CuIY CuHY 146.97(8) . . ?
Cu6Y CuIY Cu26 121.96(7) . . ?
Cu40 CuIY Cu26 56.98(4) . . ?
CuJY CuIY Cu26 119.59(7) . . ?
CuHY CuIY Cu26 60.49(5) . . ?
Cu6Y CuIY Cu25 90.69(6) . . ?
Cu40 CuIY Cu25 57.95(4) . . ?
CuJY CuIY Cu25 60.86(5) . . ?
CuHY CuIY Cu25 107.48(7) . . ?
Cu26 CuIY Cu25 58.83(4) . . ?
Cu39 CuJY Cu7Y 62.14(5) . . ?
Cu39 CuJY Cu6Y 60.89(5) . . ?
Cu7Y CuJY Cu6Y 61.05(6) . . ?
Cu39 CuJY CuIY 87.30(6) . . ?
Cu7Y CuJY CuIY 117.64(8) . . ?
Cu6Y CuJY CuIY 56.59(6) . . ?
Cu39 CuJY CuKY 88.48(6) . . ?
Cu7Y CuJY CuKY 56.79(6) . . ?
Cu6Y CuJY CuKY 117.82(8) . . ?
CuIY CuJY CuKY 174.26(9) . . ?
Cu39 CuJY Cu24 56.98(4) . . ?
Cu7Y CuJY Cu24 89.12(6) . . ?
Cu6Y CuJY Cu24 117.87(7) . . ?
CuIY CuJY Cu24 119.17(7) . . ?
CuKY CuJY Cu24 61.20(5) . . ?
Cu39 CuJY Cu25 56.17(4) . . ?
Cu7Y CuJY Cu25 118.31(7) . . ?
Cu6Y CuJY Cu25 88.39(6) . . ?
CuIY CuJY Cu25 61.24(5) . . ?
CuKY CuJY Cu25 119.11(7) . . ?
Cu24 CuJY Cu25 58.00(4) . . ?
Cu38 CuKY Cu7Y 64.71(5) . . ?
Cu38 CuKY CuJY 92.05(6) . . ?
Cu7Y CuKY CuJY 60.61(6) . . ?
Cu38 CuKY CuLY 58.78(5) . . ?
Cu7Y CuKY CuLY 89.94(7) . . ?
CuJY CuKY CuLY 146.47(8) . . ?
Cu38 CuKY Cu23 57.82(4) . . ?
Cu7Y CuKY Cu23 122.53(7) . . ?
CuJY CuKY Cu23 120.04(7) . . ?
CuLY CuKY Cu23 60.65(5) . . ?
Cu38 CuKY Cu24 57.58(4) . . ?
Cu7Y CuKY Cu24 90.95(6) . . ?
CuJY CuKY Cu24 60.61(5) . . ?
CuLY CuKY Cu24 108.13(7) . . ?
Cu23 CuKY Cu24 59.50(4) . . ?
Cu8Y CuLY Cu38 64.61(5) . . ?
Cu8Y CuLY CuMY 60.72(6) . . ?
Cu38 CuLY CuMY 92.34(6) . . ?
Cu8Y CuLY CuKY 89.85(7) . . ?
Cu38 CuLY CuKY 57.38(5) . . ?
CuMY CuLY CuKY 145.92(8) . . ?
Cu8Y CuLY Cu23 121.87(7) . . ?
Cu38 CuLY Cu23 57.25(4) . . ?
CuMY CuLY Cu23 119.09(7) . . ?
CuKY CuLY Cu23 60.21(5) . . ?
Cu8Y CuLY Cu37 90.22(6) . . ?
Cu38 CuLY Cu37 57.39(4) . . ?
CuMY CuLY Cu37 60.34(5) . . ?
CuKY CuLY Cu37 106.71(7) . . ?
Cu23 CuLY Cu37 58.84(4) . . ?
Cu9Y CuMY Cu8Y 61.32(6) . . ?
Cu9Y CuMY Cu47 62.56(5) . . ?
Cu8Y CuMY Cu47 61.72(5) . . ?
Cu9Y CuMY CuNY 57.20(6) . . ?
Cu8Y CuMY CuNY 118.51(8) . . ?
Cu47 CuMY CuNY 88.87(6) . . ?
Cu9Y CuMY CuLY 118.47(7) . . ?
Cu8Y CuMY CuLY 57.15(6) . . ?
Cu47 CuMY CuLY 88.07(6) . . ?
CuNY CuMY CuLY 175.59(8) . . ?
Cu9Y CuMY Cu37 118.42(7) . . ?
Cu8Y CuMY Cu37 89.14(6) . . ?
Cu47 CuMY Cu37 55.85(4) . . ?
CuNY CuMY Cu37 118.61(7) . . ?
CuLY CuMY Cu37 61.91(6) . . ?
Cu9Y CuMY Cu36 88.38(6) . . ?
Cu8Y CuMY Cu36 118.07(7) . . ?
Cu47 CuMY Cu36 56.37(4) . . ?
CuNY CuMY Cu36 60.57(5) . . ?
CuLY CuMY Cu36 119.91(7) . . ?
Cu37 CuMY Cu36 58.07(4) . . ?
Cu9Y CuNY Cu46 64.62(5) . . ?
Cu9Y CuNY CuMY 60.47(6) . . ?
Cu46 CuNY CuMY 92.20(6) . . ?
Cu9Y CuNY CuOY 89.82(7) . . ?
Cu46 CuNY CuOY 58.69(6) . . ?
CuMY CuNY CuOY 146.38(8) . . ?
Cu9Y CuNY Cu36 90.83(6) . . ?
Cu46 CuNY Cu36 56.80(4) . . ?
CuMY CuNY Cu36 61.63(6) . . ?
CuOY CuNY Cu36 107.18(7) . . ?
Cu9Y CuNY Cu35 121.51(7) . . ?
Cu46 CuNY Cu35 56.89(4) . . ?
CuMY CuNY Cu35 120.28(7) . . ?
CuOY CuNY Cu35 60.10(6) . . ?
Cu36 CuNY Cu35 58.70(4) . . ?
CuAY CuOY Cu46 63.86(6) . . ?
CuAY CuOY CuPY 60.83(6) . . ?
Cu46 CuOY CuPY 91.56(7) . . ?
CuAY CuOY CuNY 89.63(7) . . ?
Cu46 CuOY CuNY 58.02(5) . . ?
CuPY CuOY CuNY 145.84(8) . . ?
CuAY CuOY Cu35 121.14(8) . . ?
Cu46 CuOY Cu35 57.31(4) . . ?
CuPY CuOY Cu35 117.12(7) . . ?
CuNY CuOY Cu35 61.80(6) . . ?
CuAY CuOY Cu34 89.25(6) . . ?
Cu46 CuOY Cu34 56.59(4) . . ?
CuPY CuOY Cu34 59.82(6) . . ?
CuNY CuOY Cu34 106.69(7) . . ?
Cu35 CuOY Cu34 57.46(4) . . ?
Cu1Y CuPY CuAY 61.43(6) . . ?
Cu1Y CuPY CuBY 56.95(6) . . ?
CuAY CuPY CuBY 118.39(8) . . ?
Cu1Y CuPY Cu45 61.17(5) . . ?
CuAY CuPY Cu45 61.57(5) . . ?
CuBY CuPY Cu45 88.27(7) . . ?
Cu1Y CuPY CuOY 118.19(8) . . ?
CuAY CuPY CuOY 56.75(6) . . ?
CuBY CuPY CuOY 175.14(8) . . ?
Cu45 CuPY CuOY 88.90(7) . . ?
Cu1Y CuPY Cu34 117.10(7) . . ?
CuAY CuPY Cu34 88.81(7) . . ?
CuBY CuPY Cu34 118.33(8) . . ?
Cu45 CuPY Cu34 55.93(4) . . ?
CuOY CuPY Cu34 62.91(6) . . ?
Cu1Y CuPY Cu33 88.13(6) . . ?
CuAY CuPY Cu33 117.77(7) . . ?
CuBY CuPY Cu33 61.39(6) . . ?
Cu45 CuPY Cu33 56.19(4) . . ?
CuOY CuPY Cu33 119.87(8) . . ?
Cu34 CuPY Cu33 57.00(4) . . ?
Cu8X Cu1X CuPX 97.54(7) 3 . ?
Cu45 Cu1X CuPX 61.68(5) 3 . ?
Cu8X Cu1X CuBX 98.12(8) 3 . ?
Cu45 Cu1X CuBX 61.46(5) 3 . ?
CuPX Cu1X CuBX 61.73(6) . . ?
Cu8X Cu1X CuAX 90.05(7) 3 . ?
Cu45 Cu1X CuAX 89.85(6) 3 . ?
CuPX Cu1X CuAX 59.55(6) . . ?
CuBX Cu1X CuAX 121.27(7) . . ?
Cu45 Cu1X Cu52 58.79(4) 3 3 ?
Cu45 Cu1X Cu53 59.14(4) 3 3 ?
Cu52 Cu1X Cu53 60.68(4) 3 3 ?
Cu8X Cu1X Cu6X 91.09(8) 3 . ?
Cu45 Cu1X Cu6X 89.75(6) 3 . ?
CuPX Cu1X Cu6X 121.80(7) . . ?
CuBX Cu1X Cu6X 60.08(6) . . ?
CuAX Cu1X Cu6X 178.08(8) . . ?
Cu52 Cu1X Cu6X 59.00(5) 3 . ?
Cu53 Cu1X Cu6X 119.68(6) 3 . ?
Cu45 Cu1X Cu4X 132.24(6) 3 3 ?
Cu52 Cu1X Cu4X 81.73(5) 3 3 ?
Cu53 Cu1X Cu4X 125.09(6) 3 3 ?
Cu45 Cu1X Cu3X 132.20(7) 3 3 ?
Cu52 Cu1X Cu3X 125.07(6) 3 3 ?
Cu53 Cu1X Cu3X 81.27(5) 3 3 ?
Cu9X Cu2X CuDX 98.05(8) 3 . ?
Cu43 Cu2X CuDX 61.38(5) 3 . ?
Cu9X Cu2X CuEX 100.39(8) 3 . ?
Cu43 Cu2X CuEX 62.58(5) 3 . ?
CuDX Cu2X CuEX 61.62(6) . . ?
Cu9X Cu2X Cu6X 88.00(8) 3 . ?
Cu43 Cu2X Cu6X 89.00(6) 3 . ?
CuDX Cu2X Cu6X 59.84(6) . . ?
CuEX Cu2X Cu6X 121.45(8) . . ?
Cu9X Cu2X Cu7X 92.91(7) 3 . ?
Cu43 Cu2X Cu7X 90.72(6) 3 . ?
CuDX Cu2X Cu7X 121.43(7) . . ?
CuEX Cu2X Cu7X 59.81(6) . . ?
Cu6X Cu2X Cu7X 178.28(8) . . ?
Cu43 Cu2X Cu51 58.76(4) 3 3 ?
Cu43 Cu2X Cu52 58.38(4) 3 3 ?
Cu51 Cu2X Cu52 59.65(4) 3 3 ?
Cu43 Cu2X Cu5X 133.63(7) 3 3 ?
Cu51 Cu2X Cu5X 82.08(5) 3 3 ?
Cu52 Cu2X Cu5X 123.58(6) 3 3 ?
Cu43 Cu2X Cu4X 129.95(6) 3 3 ?
Cu51 Cu2X Cu4X 122.83(6) 3 3 ?
Cu52 Cu2X Cu4X 79.48(5) 3 3 ?
CuAX Cu3X CuGX 100.30(8) 3 . ?
Cu41 Cu3X CuGX 62.27(5) 3 . ?
CuAX Cu3X CuHX 101.19(8) 3 . ?
Cu41 Cu3X CuHX 63.03(5) 3 . ?
CuGX Cu3X CuHX 61.06(7) . . ?
CuAX Cu3X Cu8X 91.39(8) 3 . ?
Cu41 Cu3X Cu8X 90.69(7) 3 . ?
CuGX Cu3X Cu8X 121.93(8) . . ?
CuHX Cu3X Cu8X 60.87(7) . . ?
CuAX Cu3X Cu7X 89.32(8) 3 . ?
Cu41 Cu3X Cu7X 89.34(6) 3 . ?
CuGX Cu3X Cu7X 59.91(6) . . ?
CuHX Cu3X Cu7X 120.98(8) . . ?
Cu8X Cu3X Cu7X 177.84(8) . . ?
Cu41 Cu3X Cu50 58.88(4) 3 3 ?
Cu41 Cu3X Cu51 58.09(4) 3 3 ?
Cu50 Cu3X Cu51 59.05(4) 3 3 ?
Cu41 Cu3X Cu1X 132.23(7) 3 3 ?
Cu50 Cu3X Cu1X 79.83(5) 3 3 ?
Cu51 Cu3X Cu1X 121.11(6) 3 3 ?
Cu41 Cu3X Cu5X 130.29(7) 3 3 ?
Cu50 Cu3X Cu5X 120.91(6) 3 3 ?
Cu51 Cu3X Cu5X 79.25(5) 3 3 ?
Cu6X Cu4X CuKX 98.98(8) 3 . ?
Cu39 Cu4X CuKX 62.58(6) 3 . ?
Cu6X Cu4X CuJX 101.14(8) 3 . ?
Cu39 Cu4X CuJX 63.49(6) 3 . ?
CuKX Cu4X CuJX 61.71(7) . . ?
Cu6X Cu4X Cu9X 88.45(7) 3 . ?
Cu39 Cu4X Cu9X 89.08(6) 3 . ?
CuKX Cu4X Cu9X 60.05(6) . . ?
CuJX Cu4X Cu9X 121.76(8) . . ?
Cu6X Cu4X Cu8X 92.37(8) 3 . ?
Cu39 Cu4X Cu8X 90.87(6) 3 . ?
CuKX Cu4X Cu8X 121.83(8) . . ?
CuJX Cu4X Cu8X 60.11(6) . . ?
Cu9X Cu4X Cu8X 177.75(9) . . ?
Cu39 Cu4X Cu50 58.78(4) 3 3 ?
Cu39 Cu4X Cu49 58.07(4) 3 3 ?
Cu50 Cu4X Cu49 59.69(4) 3 3 ?
Cu39 Cu4X Cu1X 132.69(7) 3 3 ?
Cu50 Cu4X Cu1X 80.20(5) 3 3 ?
Cu49 Cu4X Cu1X 121.62(7) 3 3 ?
Cu39 Cu4X Cu2X 129.66(6) 3 3 ?
Cu50 Cu4X Cu2X 121.28(6) 3 3 ?
Cu49 Cu4X Cu2X 78.66(5) 3 3 ?
Cu7X Cu5X CuNX 97.90(8) 3 . ?
Cu47 Cu5X CuNX 61.20(5) 3 . ?
Cu7X Cu5X CuMX 99.37(8) 3 . ?
Cu47 Cu5X CuMX 62.81(5) 3 . ?
CuNX Cu5X CuMX 61.46(7) . . ?
Cu7X Cu5X CuAX 88.79(8) 3 . ?
Cu47 Cu5X CuAX 88.89(6) 3 . ?
CuNX Cu5X CuAX 60.43(6) . . ?
CuMX Cu5X CuAX 121.89(7) . . ?
Cu47 Cu5X Cu49 59.32(4) 3 3 ?
Cu7X Cu5X Cu9X 92.45(8) 3 . ?
Cu47 Cu5X Cu9X 90.96(6) 3 . ?
CuNX Cu5X Cu9X 121.83(8) . . ?
CuMX Cu5X Cu9X 60.38(6) . . ?
CuAX Cu5X Cu9X 177.19(8) . . ?
Cu49 Cu5X Cu9X 59.41(5) 3 . ?
Cu47 Cu5X Cu53 58.41(4) 3 3 ?
Cu49 Cu5X Cu53 59.86(4) 3 3 ?
Cu47 Cu5X Cu2X 133.67(7) 3 3 ?
Cu49 Cu5X Cu2X 81.62(5) 3 3 ?
Cu53 Cu5X Cu2X 123.58(6) 3 3 ?
Cu47 Cu5X Cu3X 130.21(7) 3 3 ?
Cu49 Cu5X Cu3X 123.00(6) 3 3 ?
Cu53 Cu5X Cu3X 79.89(5) 3 3 ?
Cu4X Cu6X CuCX 137.67(9) 3 . ?
Cu4X Cu6X CuDX 124.12(8) 3 . ?
CuCX Cu6X CuDX 62.54(6) . . ?
Cu44 Cu6X CuDX 62.52(5) 3 . ?
Cu44 Cu6X Cu52 60.22(4) 3 3 ?
Cu4X Cu6X CuBX 119.94(8) 3 . ?
CuCX Cu6X CuBX 61.61(6) . . ?
Cu44 Cu6X CuBX 61.53(5) 3 . ?
CuDX Cu6X CuBX 114.33(7) . . ?
Cu52 Cu6X CuBX 89.58(6) 3 . ?
Cu4X Cu6X Cu2X 79.71(7) 3 . ?
CuCX Cu6X Cu2X 121.54(8) . . ?
Cu44 Cu6X Cu2X 92.23(6) 3 . ?
CuDX Cu6X Cu2X 59.00(6) . . ?
Cu52 Cu6X Cu2X 61.71(5) 3 . ?
CuBX Cu6X Cu2X 149.07(8) . . ?
Cu4X Cu6X Cu1X 76.58(7) 3 . ?
CuCX Cu6X Cu1X 120.20(7) . . ?
Cu44 Cu6X Cu1X 91.04(6) 3 . ?
CuDX Cu6X Cu1X 148.91(8) . . ?
Cu52 Cu6X Cu1X 60.39(5) 3 . ?
CuBX Cu6X Cu1X 58.59(6) . . ?
Cu2X Cu6X Cu1X 109.83(7) . . ?
Cu5X Cu7X CuFX 139.73(9) 3 . ?
Cu5X Cu7X CuEX 120.53(9) 3 . ?
CuFX Cu7X CuEX 61.93(7) . . ?
Cu42 Cu7X CuEX 61.40(5) 3 . ?
Cu5X Cu7X CuGX 124.23(9) 3 . ?
CuFX Cu7X CuGX 61.75(7) . . ?
Cu42 Cu7X CuGX 63.03(5) 3 . ?
CuEX Cu7X CuGX 114.03(7) . . ?
Cu5X Cu7X Cu2X 75.53(7) 3 . ?
CuFX Cu7X Cu2X 121.06(8) . . ?
Cu42 Cu7X Cu2X 90.46(6) 3 . ?
CuEX Cu7X Cu2X 59.13(6) . . ?
CuGX Cu7X Cu2X 148.93(8) . . ?
Cu5X Cu7X Cu3X 78.75(7) 3 . ?
CuFX Cu7X Cu3X 120.65(8) . . ?
Cu42 Cu7X Cu3X 91.84(7) 3 . ?
CuEX Cu7X Cu3X 149.04(8) . . ?
CuGX Cu7X Cu3X 58.90(6) . . ?
Cu2X Cu7X Cu3X 109.72(7) . . ?
Cu42 Cu7X Cu51 59.82(4) 3 3 ?
Cu1X Cu8X CuIX 140.48(9) 3 . ?
Cu1X Cu8X CuJX 122.22(9) 3 . ?
CuIX Cu8X CuJX 61.85(7) . . ?
Cu40 Cu8X CuJX 62.36(6) 3 . ?
Cu1X Cu8X Cu3X 77.49(7) 3 . ?
CuIX Cu8X Cu3X 119.79(8) . . ?
Cu40 Cu8X Cu3X 90.59(6) 3 . ?
CuJX Cu8X Cu3X 149.35(8) . . ?
Cu1X Cu8X Cu4X 76.46(7) 3 . ?
CuIX Cu8X Cu4X 121.02(9) . . ?
Cu40 Cu8X Cu4X 90.57(6) 3 . ?
CuJX Cu8X Cu4X 59.17(6) . . ?
Cu3X Cu8X Cu4X 110.68(7) . . ?
Cu1X Cu8X CuHX 123.25(9) 3 . ?
CuIX Cu8X CuHX 60.73(7) . . ?
Cu40 Cu8X CuHX 62.54(5) 3 . ?
CuJX Cu8X CuHX 113.29(8) . . ?
Cu3X Cu8X CuHX 59.06(6) . . ?
Cu4X Cu8X CuHX 149.46(8) . . ?
Cu40 Cu8X Cu50 59.37(4) 3 3 ?
Cu2X Cu9X CuLX 138.45(9) 3 . ?
Cu2X Cu9X CuKX 124.80(9) 3 . ?
CuLX Cu9X CuKX 61.50(7) . . ?
Cu38 Cu9X CuKX 63.69(6) 3 . ?
Cu38 Cu9X Cu49 60.02(4) 3 3 ?
Cu2X Cu9X Cu4X 79.58(7) 3 . ?
CuLX Cu9X Cu4X 120.80(9) . . ?
Cu38 Cu9X Cu4X 92.46(6) 3 . ?
CuKX Cu9X Cu4X 59.31(6) . . ?
Cu49 Cu9X Cu4X 61.85(5) 3 . ?
Cu2X Cu9X CuMX 119.89(9) 3 . ?
CuLX Cu9X CuMX 61.71(7) . . ?
Cu38 Cu9X CuMX 60.98(5) 3 . ?
CuKX Cu9X CuMX 113.71(8) . . ?
Cu49 Cu9X CuMX 90.28(6) 3 . ?
Cu4X Cu9X CuMX 149.53(8) . . ?
Cu2X Cu9X Cu5X 75.78(7) 3 . ?
CuLX Cu9X Cu5X 120.56(8) . . ?
Cu38 Cu9X Cu5X 89.83(6) 3 . ?
CuKX Cu9X Cu5X 149.47(8) . . ?
Cu49 Cu9X Cu5X 60.29(5) 3 . ?
Cu4X Cu9X Cu5X 110.46(7) . . ?
CuMX Cu9X Cu5X 58.85(6) . . ?
Cu3X CuAX CuOX 137.37(9) 3 . ?
Cu46 CuAX Cu53 60.43(4) 3 3 ?
Cu3X CuAX CuPX 120.82(9) 3 . ?
CuOX CuAX CuPX 63.08(7) . . ?
Cu46 CuAX CuPX 61.14(5) 3 . ?
Cu53 CuAX CuPX 90.24(6) 3 . ?
Cu3X CuAX CuNX 123.03(9) 3 . ?
CuOX CuAX CuNX 60.60(7) . . ?
Cu46 CuAX CuNX 62.97(5) 3 . ?
Cu53 CuAX CuNX 90.57(6) 3 . ?
CuPX CuAX CuNX 114.24(7) . . ?
Cu3X CuAX Cu5X 79.41(7) 3 . ?
CuOX CuAX Cu5X 119.37(9) . . ?
Cu46 CuAX Cu5X 92.63(6) 3 . ?
Cu53 CuAX Cu5X 61.51(5) 3 . ?
CuPX CuAX Cu5X 149.40(8) . . ?
CuNX CuAX Cu5X 58.78(6) . . ?
Cu3X CuAX Cu1X 77.49(7) 3 . ?
CuOX CuAX Cu1X 122.08(8) . . ?
Cu46 CuAX Cu1X 91.03(6) 3 . ?
Cu53 CuAX Cu1X 60.88(5) 3 . ?
CuPX CuAX Cu1X 59.01(6) . . ?
CuNX CuAX Cu1X 149.23(8) . . ?
Cu5X CuAX Cu1X 110.09(7) . . ?
Cu33 CuBX Cu1X 117.82(8) 3 . ?
Cu33 CuBX Cu6X 116.25(7) 3 . ?
Cu1X CuBX Cu6X 61.33(6) . . ?
Cu33 CuBX Cu45 58.82(4) 3 3 ?
Cu33 CuBX CuCX 90.11(6) 3 . ?
Cu1X CuBX CuCX 118.59(7) . . ?
Cu6X CuBX CuCX 57.26(6) . . ?
Cu45 CuBX CuCX 118.96(7) 3 . ?
Cu33 CuBX CuPX 90.91(6) 3 . ?
Cu1X CuBX CuPX 59.11(6) . . ?
Cu6X CuBX CuPX 120.44(7) . . ?
Cu45 CuBX CuPX 59.99(5) 3 . ?
CuCX CuBX CuPX 177.69(8) . . ?
Cu33 CuBX Cu44 58.01(4) 3 3 ?
Cu45 CuBX Cu44 61.18(4) 3 3 ?
Cu44 CuCX Cu32 59.64(5) 3 3 ?
Cu6X CuCX CuBX 61.12(6) . . ?
Cu44 CuCX CuBX 61.51(6) 3 . ?
Cu32 CuCX CuBX 91.38(7) 3 . ?
Cu6X CuCX CuDX 60.23(6) . . ?
Cu44 CuCX CuDX 61.87(6) 3 . ?
Cu32 CuCX CuDX 90.43(7) 3 . ?
CuBX CuCX CuDX 112.02(8) . . ?
Cu2X CuDX Cu6X 61.16(6) . . ?
Cu31 CuDX Cu6X 115.95(7) 3 . ?
Cu31 CuDX Cu43 58.27(4) 3 3 ?
Cu2X CuDX CuEX 59.39(6) . . ?
Cu31 CuDX CuEX 91.04(7) 3 . ?
Cu6X CuDX CuEX 120.56(8) . . ?
Cu43 CuDX CuEX 61.09(6) 3 . ?
Cu2X CuDX CuCX 118.40(7) . . ?
Cu31 CuDX CuCX 90.05(6) 3 . ?
Cu6X CuDX CuCX 57.24(6) . . ?
Cu43 CuDX CuCX 118.03(7) 3 . ?
CuEX CuDX CuCX 177.79(8) . . ?
Cu31 CuDX Cu44 57.82(4) 3 3 ?
Cu43 CuDX Cu44 60.84(4) 3 3 ?
Cu30 CuEX Cu2X 115.94(7) 3 . ?
Cu30 CuEX Cu7X 117.04(8) 3 . ?
Cu2X CuEX Cu7X 61.05(6) . . ?
Cu30 CuEX CuFX 92.06(7) 3 . ?
Cu2X CuEX CuFX 118.56(8) . . ?
Cu7X CuEX CuFX 57.50(6) . . ?
Cu30 CuEX Cu42 58.51(5) 3 3 ?
Cu30 CuEX CuDX 88.62(6) 3 . ?
Cu2X CuEX CuDX 58.99(6) . . ?
Cu7X CuEX CuDX 120.04(7) . . ?
CuFX CuEX CuDX 177.45(9) . . ?
Cu42 CuEX CuDX 119.89(7) 3 . ?
Cu30 CuEX Cu43 57.52(4) 3 3 ?
Cu42 CuEX Cu43 60.76(5) 3 3 ?
Cu29 CuFX Cu42 59.34(5) 3 3 ?
Cu7X CuFX CuGX 60.72(6) . . ?
Cu29 CuFX CuGX 92.57(8) 3 . ?
Cu42 CuFX CuGX 62.46(6) 3 . ?
Cu7X CuFX CuEX 60.57(6) . . ?
Cu29 CuFX CuEX 88.58(7) 3 . ?
Cu42 CuFX CuEX 60.74(6) 3 . ?
CuGX CuFX CuEX 112.04(8) . . ?
Cu28 CuGX Cu3X 116.99(8) 3 . ?
Cu28 CuGX Cu7X 115.08(7) 3 . ?
Cu3X CuGX Cu7X 61.19(6) . . ?
Cu28 CuGX CuHX 91.32(7) 3 . ?
Cu3X CuGX CuHX 59.66(6) . . ?
Cu7X CuGX CuHX 120.85(8) . . ?
Cu28 CuGX CuFX 89.51(7) 3 . ?
Cu3X CuGX CuFX 118.72(8) . . ?
Cu7X CuGX CuFX 57.53(6) . . ?
CuHX CuGX CuFX 178.38(8) . . ?
Cu28 CuGX Cu41 58.40(4) 3 3 ?
Cu28 CuGX Cu42 57.34(4) 3 3 ?
Cu41 CuGX Cu42 60.25(4) 3 3 ?
Cu27 CuHX Cu3X 115.45(7) 3 . ?
Cu27 CuHX CuIX 91.92(8) 3 . ?
Cu3X CuHX CuIX 117.25(8) . . ?
Cu27 CuHX CuGX 89.38(7) 3 . ?
Cu3X CuHX CuGX 59.27(6) . . ?
CuIX CuHX CuGX 176.48(8) . . ?
Cu27 CuHX Cu8X 115.71(8) 3 . ?
Cu3X CuHX Cu8X 60.07(6) . . ?
CuIX CuHX Cu8X 57.18(7) . . ?
CuGX CuHX Cu8X 119.33(8) . . ?
Cu27 CuHX Cu41 57.41(4) 3 3 ?
Cu27 CuHX Cu40 58.37(5) 3 3 ?
Cu41 CuHX Cu40 59.42(4) 3 3 ?
Cu8X CuIX CuHX 62.09(7) . . ?
Cu26 CuIX CuHX 90.00(8) 3 . ?
Cu26 CuIX Cu40 58.03(5) 3 3 ?
Cu8X CuIX CuJX 61.08(7) . . ?
Cu26 CuIX CuJX 88.66(7) 3 . ?
CuHX CuIX CuJX 113.78(8) . . ?
Cu40 CuIX CuJX 61.55(6) 3 . ?
Cu25 CuJX Cu4X 114.96(7) 3 . ?
Cu25 CuJX Cu8X 116.25(8) 3 . ?
Cu4X CuJX Cu8X 60.72(6) . . ?
Cu25 CuJX CuIX 92.52(7) 3 . ?
Cu4X CuJX CuIX 117.78(9) . . ?
Cu8X CuJX CuIX 57.07(7) . . ?
Cu25 CuJX CuKX 88.66(7) 3 . ?
Cu4X CuJX CuKX 59.13(6) . . ?
Cu8X CuJX CuKX 119.85(8) . . ?
CuIX CuJX CuKX 176.89(10) . . ?
Cu25 CuJX Cu40 58.46(5) 3 3 ?
Cu25 CuJX Cu39 57.25(4) 3 3 ?
Cu40 CuJX Cu39 60.00(4) 3 3 ?
Cu24 CuKX Cu4X 116.58(8) 3 . ?
Cu24 CuKX Cu9X 114.63(8) 3 . ?
Cu4X CuKX Cu9X 60.64(6) . . ?
Cu24 CuKX CuLX 89.82(7) 3 . ?
Cu4X CuKX CuLX 118.19(9) . . ?
Cu9X CuKX CuLX 57.55(6) . . ?
Cu24 CuKX CuJX 91.39(7) 3 . ?
Cu4X CuKX CuJX 59.15(6) . . ?
Cu9X CuKX CuJX 119.78(9) . . ?
CuLX CuKX CuJX 177.33(10) . . ?
Cu24 CuKX Cu39 58.43(5) 3 3 ?
Cu24 CuKX Cu38 57.42(4) 3 3 ?
Cu39 CuKX Cu38 59.81(4) 3 3 ?
Cu23 CuLX Cu38 58.78(5) 3 3 ?
Cu9X CuLX CuKX 60.95(7) . . ?
Cu23 CuLX CuKX 92.07(7) 3 . ?
Cu38 CuLX CuKX 63.03(6) 3 . ?
Cu9X CuLX CuMX 61.15(6) . . ?
Cu23 CuLX CuMX 87.74(7) 3 . ?
Cu38 CuLX CuMX 60.34(6) 3 . ?
CuKX CuLX CuMX 112.79(8) . . ?
Cu37 CuMX Cu5X 115.45(7) 3 . ?
Cu37 CuMX Cu9X 117.35(7) 3 . ?
Cu5X CuMX Cu9X 60.77(6) . . ?
Cu37 CuMX Cu38 59.21(4) 3 3 ?
Cu37 CuMX CuNX 87.51(7) 3 . ?
Cu5X CuMX CuNX 59.17(6) . . ?
Cu9X CuMX CuNX 119.93(8) . . ?
Cu38 CuMX CuNX 119.31(7) 3 . ?
Cu37 CuMX CuLX 93.37(7) 3 . ?
Cu5X CuMX CuLX 117.91(8) . . ?
Cu9X CuMX CuLX 57.14(6) . . ?
Cu38 CuMX CuLX 58.98(6) 3 . ?
CuNX CuMX CuLX 176.99(9) . . ?
Cu37 CuMX Cu47 57.16(4) 3 3 ?
Cu38 CuMX Cu47 60.35(4) 3 3 ?
Cu36 CuNX Cu5X 118.15(7) 3 . ?
Cu36 CuNX CuOX 88.16(7) 3 . ?
Cu5X CuNX CuOX 118.65(9) . . ?
Cu36 CuNX Cu47 59.03(4) 3 3 ?
Cu36 CuNX CuAX 114.47(7) 3 . ?
Cu5X CuNX CuAX 60.79(6) . . ?
CuOX CuNX CuAX 57.86(6) . . ?
Cu47 CuNX CuAX 87.98(6) 3 . ?
Cu36 CuNX CuMX 93.03(7) 3 . ?
Cu5X CuNX CuMX 59.36(6) . . ?
CuOX CuNX CuMX 178.01(9) . . ?
Cu47 CuNX CuMX 61.40(5) 3 . ?
CuAX CuNX CuMX 120.16(7) . . ?
Cu36 CuNX Cu46 57.06(4) 3 3 ?
Cu47 CuNX Cu46 60.88(4) 3 3 ?
Cu46 CuOX Cu35 59.43(4) 3 3 ?
CuAX CuOX CuNX 61.54(6) . . ?
Cu46 CuOX CuNX 63.57(6) 3 . ?
Cu35 CuOX CuNX 94.04(7) 3 . ?
CuAX CuOX CuPX 59.63(6) . . ?
Cu46 CuOX CuPX 60.21(5) 3 . ?
Cu35 CuOX CuPX 88.06(7) 3 . ?
CuNX CuOX CuPX 112.16(7) . . ?
Cu1X CuPX CuAX 61.44(6) . . ?
Cu34 CuPX CuAX 117.70(8) 3 . ?
Cu34 CuPX Cu46 58.88(4) 3 3 ?
Cu34 CuPX Cu45 57.88(4) 3 3 ?
Cu46 CuPX Cu45 61.31(4) 3 3 ?
Cu1X CuPX CuBX 59.16(6) . . ?
Cu34 CuPX CuBX 88.72(6) 3 . ?
CuAX CuPX CuBX 120.60(7) . . ?
Cu46 CuPX CuBX 120.99(7) 3 . ?
Cu45 CuPX CuBX 59.69(5) 3 . ?
Cu1X CuPX CuOX 118.73(8) . . ?
Cu34 CuPX CuOX 91.55(7) 3 . ?
CuAX CuPX CuOX 57.30(6) . . ?
Cu46 CuPX CuOX 57.36(6) 3 . ?
Cu45 CuPX CuOX 118.61(8) 3 . ?
CuBX CuPX CuOX 177.67(9) . . ?
C307 Cu91 Cu25 116.2(5) . . ?
C307 Cu91 Cu24 147.0(6) . . ?
Cu25 Cu91 Cu24 62.93(13) . . ?
C507 Cu92 C506 33.2(11) . . ?
C309 Cu94 C308 38.9(8) . . ?
C309 Cu94 C304 37.3(7) . . ?
C308 Cu94 C304 64.7(9) . . ?
C309 Cu94 Cu25 145.0(15) . . ?
C308 Cu94 Cu25 137.0(16) . . ?
C304 Cu94 Cu25 108.5(13) . . ?
C309 Cu94 Cu26 109.7(12) . . ?
C308 Cu94 Cu26 148.3(13) . . ?
C304 Cu94 Cu26 86.2(9) . . ?
Cu25 Cu94 Cu26 62.3(7) . . ?
Cu24 Cu95 Cu23 64.31(18) . . ?

loop_
_geom_bond_atom_site_label_1
_geom_bond_atom_site_label_2
_geom_bond_distance
_geom_bond_site_symmetry_2
_geom_bond_publ_flag
C101 N101 1.353(9) . ?
C101 N102 1.391(10) . ?
C101 Cu1 1.964(6) . ?
C102 C103 1.323(13) . ?
C102 N101 1.395(9) . ?
C103 N102 1.395(10) . ?
C104 C105 1.382(12) . ?
C104 C109 1.383(11) . ?
C104 N101 1.429(10) . ?
C105 C106 1.379(14) . ?
C105 C110 1.535(13) . ?
C106 C107 1.389(15) . ?
C107 C108 1.367(14) . ?
C108 C109 1.389(12) . ?
C109 C113 1.515(12) . ?
C110 C112 1.540(15) . ?
C110 C111 1.540(16) . ?
C113 C114 1.495(14) . ?
C113 C115 1.500(13) . ?
C116 C121 1.378(14) . ?
C116 C117 1.401(14) . ?
C116 N102 1.439(11) . ?
C117 C118 1.397(14) . ?
C117 C122 1.497(17) . ?
C118 C119 1.354(15) . ?
C119 C120 1.406(15) . ?
C120 C121 1.359(14) . ?
C121 C125 1.532(14) . ?
C122 C123 1.511(16) . ?
C122 C124 1.555(14) . ?
C125 C126 1.427(16) . ?
C125 C127 1.548(13) . ?
C201 N201 1.350(11) . ?
C201 N202 1.367(10) . ?
C201 Cu23 1.953(8) . ?
C202 C203 1.376(16) . ?
C202 N201 1.388(11) . ?
C203 N202 1.360(12) . ?
C204 C205 1.376(15) . ?
C204 C209 1.422(16) . ?
C204 N201 1.450(12) . ?
C205 C206 1.365(17) . ?
C205 C210 1.542(19) . ?
C206 C207 1.42(2) . ?
C207 C208 1.41(2) . ?
C208 C209 1.338(17) . ?
C209 C213 1.540(18) . ?
C210 C212 1.46(2) . ?
C210 C211 1.55(2) . ?
C213 C214 1.531(18) . ?
C213 C215 1.584(19) . ?
C216 C221 1.363(15) . ?
C216 C217 1.380(15) . ?
C216 N202 1.460(13) . ?
C217 C218 1.384(16) . ?
C217 C222 1.56(2) . ?
C218 C219 1.44(2) . ?
C219 C220 1.42(2) . ?
C220 C221 1.426(18) . ?
C221 C225 1.533(18) . ?
C222 C223 1.51(2) . ?
C222 C224 1.568(18) . ?
C225 C226 1.477(17) . ?
C225 C227 1.572(17) . ?
C301 N301 1.351(12) . ?
C301 N302 1.353(11) . ?
C301 Cu26 1.929(7) . ?
C302 C303 1.345(19) . ?
C302 N301 1.346(13) . ?
C303 N302 1.365(14) . ?
C304 C309 1.395(19) . ?
C304 C305 1.414(19) . ?
C304 N301 1.492(15) . ?
C304 Cu94 2.29(3) . ?
C305 C306 1.337(19) . ?
C305 C310 1.55(2) . ?
C306 C307 1.45(2) . ?
C307 C308 1.41(2) . ?
C307 Cu91 2.26(2) . ?
C308 C309 1.366(19) . ?
C308 Cu94 2.10(3) . ?
C308 Cu93 2.40(3) 3 ?
C309 C313 1.59(2) . ?
C309 Cu94 1.99(3) . ?
C310 C312 1.509(18) . ?
C310 C311 1.518(18) . ?
C313 C314 1.46(2) . ?
C313 C315 1.49(2) . ?
C316 C321 1.346(17) . ?
C316 C317 1.426(15) . ?
C316 N302 1.488(14) . ?
C317 C318 1.356(17) . ?
C317 C322 1.486(17) . ?
C318 C319 1.37(2) . ?
C319 C320 1.42(2) . ?
C320 C321 1.37(2) . ?
C321 C325 1.541(19) . ?
C322 C323 1.481(16) . ?
C322 C324 1.487(15) . ?
C325 C327 1.49(2) . ?
C325 C326 1.49(2) . ?
C401 N401 1.353(9) . ?
C401 N402 1.364(8) . ?
C401 Cu29 1.967(6) . ?
C402 C403 1.320(12) . ?
C402 N401 1.384(9) . ?
C403 N402 1.394(10) . ?
C404 C409 1.357(11) . ?
C404 C405 1.400(11) . ?
C404 N401 1.459(9) . ?
C405 C406 1.383(10) . ?
C405 C410 1.527(12) . ?
C406 C407 1.370(12) . ?
C407 C408 1.382(12) . ?
C408 C409 1.398(11) . ?
C409 C413 1.543(13) . ?
C410 C411 1.499(12) . ?
C410 C412 1.554(13) . ?
C413 C414 1.394(15) . ?
C413 C415 1.494(14) . ?
C416 C421 1.380(13) . ?
C416 C417 1.385(13) . ?
C416 N402 1.431(10) . ?
C417 C418 1.408(14) . ?
C417 C422 1.525(16) . ?
C418 C419 1.343(15) . ?
C419 C420 1.375(17) . ?
C420 C421 1.393(15) . ?
C421 C425 1.540(17) . ?
C422 C423 1.491(17) . ?
C422 C424 1.511(16) . ?
C425 C426 1.44(2) . ?
C425 C427 1.51(2) . ?
C501 N501 1.346(10) . ?
C501 N502 1.366(9) . ?
C501 Cu32 1.947(7) . ?
C502 C503 1.343(15) . ?
C502 N501 1.381(11) . ?
C503 N502 1.387(11) . ?
C504 C505 1.375(18) . ?
C504 C509 1.420(15) . ?
C504 N501 1.450(12) . ?
C505 C506 1.39(2) . ?
C505 C510 1.58(3) . ?
C506 C507 1.37(3) . ?
C506 Cu92 2.45(2) . ?
C507 C508 1.39(2) . ?
C507 Cu92 1.75(2) . ?
C508 C509 1.403(17) . ?
C509 C513 1.53(2) . ?
C510 C511 1.31(3) . ?
C510 C512 1.59(2) . ?
C513 C515 1.494(17) . ?
C513 C514 1.508(18) . ?
C516 C517 1.339(15) . ?
C516 C521 1.386(15) . ?
C516 N502 1.447(12) . ?
C517 C518 1.425(19) . ?
C517 C522 1.475(19) . ?
C518 C519 1.42(2) . ?
C519 C520 1.35(2) . ?
C520 C521 1.358(18) . ?
C521 C525 1.522(19) . ?
C522 C523 1.479(18) . ?
C522 C524 1.493(19) . ?
C525 C527 1.50(2) . ?
C525 C526 1.58(2) . ?
C601 N601 1.338(9) . ?
C601 N602 1.350(8) . ?
C601 Cu35 1.960(6) . ?
C602 C603 1.311(12) . ?
C602 N601 1.396(10) . ?
C603 N602 1.397(9) . ?
C604 C609 1.362(15) . ?
C604 C605 1.412(15) . ?
C604 N601 1.481(12) . ?
C605 C606 1.375(13) . ?
C605 C610 1.455(15) . ?
C606 C607 1.459(18) . ?
C607 C608 1.375(17) . ?
C608 C609 1.461(15) . ?
C609 C613 1.544(16) . ?
C610 C612 1.534(16) . ?
C610 C611 1.545(16) . ?
C613 C614 1.476(18) . ?
C613 C615 1.54(2) . ?
C616 C617 1.412(14) . ?
C616 C621 1.413(13) . ?
C616 N602 1.424(10) . ?
C617 C618 1.416(18) . ?
C617 C622 1.531(17) . ?
C618 C619 1.39(2) . ?
C619 C620 1.32(2) . ?
C620 C621 1.390(15) . ?
C621 C625 1.484(15) . ?
C622 C623 1.528(18) . ?
C622 C624 1.539(18) . ?
C625 C626 1.528(14) . ?
C625 C627 1.533(16) . ?
Cu1 Cu7 2.4900(10) . ?
Cu1 Cu2 2.5748(12) . ?
Cu1 Cu3 2.5838(12) . ?
Cu1 Cu6 2.6032(11) . ?
Cu1 Cu4 2.6284(12) . ?
Cu1 Cu5 2.6382(13) . ?
Cu2 Cu7 2.4510(12) . ?
Cu2 Cu18 2.4600(10) . ?
Cu2 Cu9 2.5493(11) . ?
Cu2 Cu8 2.5514(12) . ?
Cu2 Cu17 2.5573(11) . ?
Cu2 Cu6 2.5705(12) . ?
Cu2 Cu3 2.5829(11) . ?
Cu3 Cu7 2.4473(11) . ?
Cu3 Cu19 2.4590(10) . ?
Cu3 Cu10 2.5406(12) . ?
Cu3 Cu9 2.5530(12) . ?
Cu3 Cu11 2.5639(12) . ?
Cu3 Cu4 2.5763(13) . ?
Cu4 Cu20 2.4473(10) . ?
Cu4 Cu7 2.4512(11) . ?
Cu4 Cu11 2.5401(12) . ?
Cu4 Cu13 2.5590(13) . ?
Cu4 Cu12 2.5688(12) . ?
Cu4 Cu5 2.5888(12) . ?
Cu5 Cu7 2.4423(11) . ?
Cu5 Cu21 2.4445(10) . ?
Cu5 Cu15 2.5395(12) . ?
Cu5 Cu13 2.5538(12) . ?
Cu5 Cu14 2.5683(13) . ?
Cu5 Cu6 2.5794(12) . ?
Cu6 Cu7 2.4473(10) . ?
Cu6 Cu22 2.4620(10) . ?
Cu6 Cu17 2.5425(12) . ?
Cu6 Cu16 2.5474(11) . ?
Cu6 Cu15 2.5613(13) . ?
Cu7 Cu48 2.5199(10) . ?
Cu7 Cu19 2.5768(10) . ?
Cu7 Cu21 2.5782(12) . ?
Cu7 Cu20 2.5818(11) . ?
Cu7 Cu18 2.5840(11) . ?
Cu7 Cu22 2.5841(10) . ?
Cu8 Cu18 2.4363(11) . ?
Cu8 Cu38 2.4442(11) . ?
Cu8 Cu24 2.5453(12) . ?
Cu8 Cu37 2.5642(12) . ?
Cu8 Cu17 2.5648(12) . ?
Cu8 Cu9 2.5739(11) . ?
Cu8 Cu23 2.6240(12) . ?
Cu9 Cu25 2.5369(12) . ?
Cu9 Cu18 2.5496(11) . ?
Cu9 Cu19 2.5596(12) . ?
Cu9 Cu39 2.5622(11) . ?
Cu9 Cu24 2.5646(12) . ?
Cu9 Cu10 2.5811(11) . ?
Cu10 Cu19 2.4437(11) . ?
Cu10 Cu40 2.4500(11) . ?
Cu10 Cu25 2.5545(13) . ?
Cu10 Cu11 2.5639(13) . ?
Cu10 Cu27 2.5650(13) . ?
Cu10 Cu26 2.5830(12) . ?
Cu11 Cu27 2.5439(12) . ?
Cu11 Cu20 2.5451(11) . ?
Cu11 Cu41 2.5472(11) . ?
Cu11 Cu19 2.5532(10) . ?
Cu11 Cu28 2.5626(12) . ?
Cu11 Cu12 2.5775(13) . ?
Cu12 Cu42 2.4468(11) . ?
Cu12 Cu20 2.4642(10) . ?
Cu12 Cu28 2.5226(12) . ?
Cu12 Cu30 2.5397(14) . ?
Cu12 Cu13 2.5786(12) . ?
Cu12 Cu29 2.6031(12) . ?
Cu13 Cu31 2.5362(13) . ?
Cu13 Cu30 2.5365(12) . ?
Cu13 Cu20 2.5492(11) . ?
Cu13 Cu21 2.5535(10) . ?
Cu13 Cu43 2.5710(11) . ?
Cu13 Cu14 2.5799(12) . ?
Cu14 Cu44 2.4522(11) . ?
Cu14 Cu21 2.4636(11) . ?
Cu14 Cu33 2.5231(12) . ?
Cu14 Cu31 2.5242(12) . ?
Cu14 Cu15 2.5719(12) . ?
Cu14 Cu32 2.6038(14) . ?
Cu15 Cu34 2.5333(12) . ?
Cu15 Cu21 2.5477(10) . ?
Cu15 Cu22 2.5501(11) . ?
Cu15 Cu33 2.5566(13) . ?
Cu15 Cu45 2.5655(10) . ?
Cu15 Cu16 2.5701(12) . ?
Cu16 Cu22 2.4523(10) . ?
Cu16 Cu46 2.4591(11) . ?
Cu16 Cu36 2.5291(12) . ?
Cu16 Cu17 2.5605(12) . ?
Cu16 Cu34 2.5628(13) . ?
Cu16 Cu35 2.5939(12) . ?
Cu17 Cu22 2.5466(11) . ?
Cu17 Cu47 2.5515(10) . ?
Cu17 Cu18 2.5519(10) . ?
Cu17 Cu37 2.5576(12) . ?
Cu17 Cu36 2.5675(12) . ?
Cu18 Cu48 2.4657(11) . ?
Cu18 Cu49 2.4719(10) . ?
Cu18 Cu39 2.5692(10) . ?
Cu18 Cu22 2.5711(11) . ?
Cu18 Cu47 2.5714(10) . ?
Cu18 Cu19 2.5779(10) . ?
Cu18 Cu38 2.5979(11) . ?
Cu19 Cu48 2.4630(10) . ?
Cu19 Cu50 2.4678(10) . ?
Cu19 Cu20 2.5754(12) . ?
Cu19 Cu39 2.5755(11) . ?
Cu19 Cu40 2.5839(11) . ?
Cu19 Cu41 2.5843(11) . ?
Cu20 Cu51 2.4605(10) . ?
Cu20 Cu48 2.4844(10) . ?
Cu20 Cu21 2.5578(11) . ?
Cu20 Cu43 2.5707(12) . ?
Cu20 Cu41 2.5856(11) . ?
Cu20 Cu42 2.6095(11) . ?
Cu21 Cu52 2.4661(10) . ?
Cu21 Cu48 2.4767(10) . ?
Cu21 Cu43 2.5746(11) . ?
Cu21 Cu22 2.5756(11) . ?
Cu21 Cu45 2.5811(10) . ?
Cu21 Cu44 2.6016(12) . ?
Cu22 Cu53 2.4626(10) . ?
Cu22 Cu48 2.4675(10) . ?
Cu22 Cu45 2.5690(11) . ?
Cu22 Cu47 2.5823(10) . ?
Cu22 Cu46 2.5942(10) . ?
Cu23 Cu38 2.4434(12) . ?
Cu23 CuLX 2.472(2) 3 ?
Cu23 Cu95 2.497(7) . ?
Cu23 Cu37 2.6044(13) . ?
Cu23 CuKY 2.6151(17) . ?
Cu23 Cu24 2.6174(12) . ?
Cu23 CuLY 2.6265(19) . ?
Cu24 Cu95 2.420(7) . ?
Cu24 Cu38 2.4584(12) . ?
Cu24 Cu39 2.4704(12) . ?
Cu24 CuKX 2.4748(19) 3 ?
Cu24 Cu91 2.486(5) . ?
Cu24 Cu25 2.5685(12) . ?
Cu24 CuJY 2.6444(17) . ?
Cu24 CuKY 2.6594(18) . ?
Cu25 Cu91 2.434(6) . ?
Cu25 Cu39 2.4427(11) . ?
Cu25 CuJX 2.4746(19) 3 ?
Cu25 Cu94 2.48(3) . ?
Cu25 Cu40 2.4758(12) . ?
Cu25 Cu26 2.6005(12) . ?
Cu25 CuJY 2.6533(18) . ?
Cu25 CuIY 2.6630(18) . ?
Cu26 Cu40 2.4214(11) . ?
Cu26 CuIX 2.473(2) 3 ?
Cu26 Cu94 2.55(3) . ?
Cu26 Cu27 2.5997(14) . ?
Cu26 CuIY 2.6319(18) . ?
Cu26 CuHY 2.6321(19) . ?
Cu27 Cu41 2.4391(11) . ?
Cu27 CuHX 2.4696(18) 3 ?
Cu27 Cu40 2.4794(11) . ?
Cu27 Cu28 2.5662(14) . ?
Cu27 CuGY 2.6489(19) . ?
Cu27 CuHY 2.6603(18) . ?
Cu28 Cu42 2.4455(12) . ?
Cu28 Cu41 2.4642(10) . ?
Cu28 CuGX 2.4793(18) 3 ?
Cu28 Cu29 2.6349(14) . ?
Cu28 CuGY 2.6604(18) . ?
Cu28 CuFY 2.670(2) . ?
Cu29 Cu42 2.4679(10) . ?
Cu29 CuFX 2.4906(18) 3 ?
Cu29 Cu30 2.5824(12) . ?
Cu29 CuEY 2.668(2) . ?
Cu29 CuFY 2.6799(18) . ?
Cu30 Cu43 2.4440(10) . ?
Cu30 Cu42 2.4637(11) . ?
Cu30 CuEX 2.4911(17) 3 ?
Cu30 Cu31 2.5368(12) . ?
Cu30 CuEY 2.6672(19) . ?
Cu30 CuDY 2.676(2) . ?
Cu31 Cu43 2.4482(11) . ?
Cu31 Cu44 2.4574(11) . ?
Cu31 CuDX 2.4930(17) 3 ?
Cu31 Cu32 2.5903(13) . ?
Cu31 CuDY 2.6445(19) . ?
Cu31 CuCY 2.716(2) . ?
Cu32 Cu44 2.4644(11) . ?
Cu32 CuCX 2.4879(18) 3 ?
Cu32 Cu33 2.6081(13) . ?
Cu32 CuCY 2.6246(19) . ?
Cu32 CuBY 2.6877(19) . ?
Cu33 Cu44 2.4503(11) . ?
Cu33 Cu45 2.4693(11) . ?
Cu33 CuBX 2.4894(17) 3 ?
Cu33 Cu34 2.5379(12) . ?
Cu33 CuBY 2.674(2) . ?
Cu33 CuPY 2.6801(19) . ?
Cu34 Cu45 2.4379(10) . ?
Cu34 Cu46 2.4700(11) . ?
Cu34 CuPX 2.4917(17) 3 ?
Cu34 Cu35 2.5770(12) . ?
Cu34 CuPY 2.638(2) . ?
Cu34 CuOY 2.7172(18) . ?
Cu35 Cu46 2.4581(10) . ?
Cu35 CuOX 2.5011(18) 3 ?
Cu35 Cu36 2.6101(13) . ?
Cu35 CuOY 2.6422(19) . ?
Cu35 CuNY 2.6861(18) . ?
Cu36 Cu46 2.4286(12) . ?
Cu36 CuNX 2.4586(17) 3 ?
Cu36 Cu47 2.4594(10) . ?
Cu36 Cu37 2.5725(13) . ?
Cu36 CuNY 2.6385(19) . ?
Cu36 CuMY 2.6656(17) . ?
Cu37 Cu47 2.4232(11) . ?
Cu37 CuMX 2.4656(18) 3 ?
Cu37 Cu38 2.4748(11) . ?
Cu37 CuMY 2.6348(18) . ?
Cu37 CuLY 2.6750(17) . ?
Cu38 CuKY 2.4275(17) . ?
Cu38 CuLY 2.4648(16) . ?
Cu38 Cu9X 2.4723(17) 3 ?
Cu38 Cu49 2.4991(11) . ?
Cu38 CuLX 2.5068(18) 3 ?
Cu38 CuMX 2.5419(18) 3 ?
Cu38 Cu47 2.5822(11) . ?
Cu39 Cu49 2.4644(11) . ?
Cu39 Cu4X 2.4727(17) 3 ?
Cu39 Cu50 2.4829(11) . ?
Cu39 CuJY 2.5301(17) . ?
Cu39 Cu6Y 2.5707(16) . ?
Cu39 CuKX 2.5834(19) 3 ?
Cu40 CuHY 2.4248(16) . ?
Cu40 CuIY 2.4308(18) . ?
Cu40 Cu8X 2.4773(17) 3 ?
Cu40 Cu50 2.4896(10) . ?
Cu40 CuIX 2.5184(19) 3 ?
Cu40 Cu41 2.5828(12) . ?
Cu40 CuJX 2.5909(19) 3 ?
Cu41 Cu51 2.4722(11) . ?
Cu41 Cu3X 2.4776(16) 3 ?
Cu41 Cu50 2.4874(10) . ?
Cu41 CuGY 2.5071(16) . ?
Cu41 CuGX 2.5692(18) 3 ?
Cu41 Cu5Y 2.5992(16) . ?
Cu42 CuFY 2.4085(17) . ?
Cu42 CuEY 2.445(2) . ?
Cu42 Cu7X 2.4791(16) 3 ?
Cu42 CuFX 2.4945(18) 3 ?
Cu42 Cu51 2.5116(10) . ?
Cu42 CuEX 2.549(2) 3 ?
Cu42 Cu4Y 2.5921(16) . ?
Cu42 Cu43 2.5968(11) . ?
Cu43 Cu51 2.4735(10) . ?
Cu43 Cu52 2.4774(10) . ?
Cu43 Cu2X 2.4812(15) 3 ?
Cu43 CuDY 2.5199(19) . ?
Cu43 CuDX 2.5352(19) 3 ?
Cu43 Cu3Y 2.5823(17) . ?
Cu43 CuEX 2.5854(18) 3 ?
Cu44 CuCY 2.4562(19) . ?
Cu44 CuCX 2.4673(19) 3 ?
Cu44 Cu6X 2.4784(16) 3 ?
Cu44 CuBY 2.4791(19) . ?
Cu44 Cu52 2.5072(10) . ?
Cu44 CuBX 2.5616(17) 3 ?
Cu44 Cu2Y 2.5802(17) . ?
Cu44 CuDX 2.5875(17) 3 ?
Cu45 Cu52 2.4705(10) . ?
Cu45 Cu1X 2.4773(15) 3 ?
Cu45 Cu53 2.4861(10) . ?
Cu45 CuBX 2.5384(18) 3 ?
Cu45 CuPX 2.5459(16) 3 ?
Cu45 CuPY 2.5582(18) . ?
Cu45 Cu1Y 2.5877(18) . ?
Cu46 CuNY 2.4568(17) . ?
Cu46 CuOX 2.4575(17) 3 ?
Cu46 CuOY 2.4745(18) . ?
Cu46 CuAX 2.4768(16) 3 ?
Cu46 Cu53 2.5041(9) . ?
Cu46 CuPX 2.5329(19) 3 ?
Cu46 CuAY 2.5903(18) . ?
Cu47 Cu53 2.4707(11) . ?
Cu47 Cu5X 2.4811(16) 3 ?
Cu47 Cu49 2.4885(9) . ?
Cu47 CuNX 2.5318(17) 3 ?
Cu47 CuMY 2.5356(16) . ?
Cu47 CuMX 2.5942(18) 3 ?
Cu48 Cu54 2.4274(9) . ?
Cu48 Cu52 2.5438(11) . ?
Cu48 Cu53 2.5487(10) . ?
Cu48 Cu50 2.5501(10) . ?
Cu48 Cu51 2.5529(10) . ?
Cu48 Cu49 2.5543(10) . ?
Cu49 Cu7Y 2.4394(16) . ?
Cu49 Cu54 2.4483(10) . ?
Cu49 Cu8Y 2.4587(15) . ?
Cu49 Cu2W 2.4800(15) 3 ?
Cu49 Cu4W 2.5192(15) . ?
Cu49 Cu9X 2.5238(16) 3 ?
Cu49 Cu5X 2.5463(16) 3 ?
Cu50 Cu6Y 2.4178(16) . ?
Cu50 Cu5Y 2.4325(15) . ?
Cu50 Cu54 2.4411(10) . ?
Cu50 Cu1W 2.4823(15) 3 ?
Cu50 Cu3W 2.5407(16) . ?
Cu50 Cu8X 2.5482(16) 3 ?
Cu50 Cu4W 2.5523(15) . ?
Cu51 Cu4Y 2.4170(15) . ?
Cu51 Cu3Y 2.4517(17) . ?
Cu51 Cu54 2.4611(9) . ?
Cu51 Cu5W 2.4876(15) 3 ?
Cu51 Cu3W 2.5364(15) . ?
Cu51 Cu7X 2.5557(16) 3 ?
Cu52 Cu54 2.4502(10) . ?
Cu52 Cu2Y 2.4562(17) . ?
Cu52 Cu1Y 2.4768(17) . ?
Cu52 Cu4W 2.4868(15) 3 ?
Cu52 Cu6X 2.5184(17) 3 ?
Cu52 Cu2W 2.5218(15) . ?
Cu52 Cu1W 2.5521(15) . ?
Cu53 Cu54 2.4546(9) . ?
Cu53 Cu9Y 2.4630(15) . ?
Cu53 CuAY 2.4775(17) . ?
Cu53 Cu3W 2.4808(15) 3 ?
Cu53 CuAX 2.4995(16) 3 ?
Cu53 Cu5W 2.5267(15) . ?
Cu53 Cu1W 2.5431(16) . ?
Cu54 Cu3W 2.3638(14) . ?
Cu54 Cu4W 2.3670(15) . ?
Cu54 Cu2W 2.3936(16) . ?
Cu54 Cu5W 2.4112(15) . ?
Cu54 Cu1W 2.4156(16) . ?
Cu54 Cu54 2.4188(13) 3 ?
Cu1W Cu3W 1.386(2) 3 ?
Cu1W Cu4W 1.404(2) 3 ?
Cu1W Cu5W 2.518(2) . ?
Cu1W Cu2W 2.5293(19) . ?
Cu2W Cu4W 1.309(2) 3 ?
Cu2W Cu5W 1.435(2) 3 ?
Cu2W Cu3W 2.513(2) . ?
Cu3W Cu5W 1.303(2) 3 ?
Cu3W Cu4W 2.5375(19) . ?
Cu4W Cu5W 2.5287(19) . ?
Cu1Z Cu9Z 1.259(2) 3 ?
Cu1Z Cu8Z 1.394(2) 3 ?
Cu1Z CuFZ 2.556(2) . ?
Cu1Z Cu2Z 2.601(2) . ?
Cu2Z CuAZ 1.271(2) 3 ?
Cu2Z Cu9Z 1.412(2) 3 ?
Cu2Z Cu3Z 2.566(2) . ?
Cu3Z CuBZ 1.243(2) 3 ?
Cu3Z CuAZ 1.423(2) 3 ?
Cu3Z Cu4Z 2.553(2) . ?
Cu4Z CuCZ 1.264(2) 3 ?
Cu4Z CuBZ 1.438(2) 3 ?
Cu4Z Cu5Z 2.590(3) . ?
Cu5Z CuDZ 1.282(3) 3 ?
Cu5Z CuCZ 1.429(2) 3 ?
Cu5Z Cu6Z 2.549(3) . ?
Cu6Z CuEZ 1.301(3) 3 ?
Cu6Z CuDZ 1.348(3) 3 ?
Cu6Z Cu7Z 2.562(3) . ?
Cu7Z CuFZ 1.361(2) 3 ?
Cu7Z CuEZ 1.366(3) 3 ?
Cu7Z Cu8Z 2.563(3) . ?
Cu8Z CuFZ 1.329(2) 3 ?
Cu8Z Cu9Z 2.559(2) . ?
Cu9Z CuAZ 2.570(2) . ?
CuAZ CuBZ 2.567(3) . ?
CuBZ CuCZ 2.560(3) . ?
CuCZ CuDZ 2.557(3) . ?
CuDZ CuEZ 2.583(3) . ?
CuEZ CuFZ 2.573(2) . ?
Cu1Y CuBY 2.423(2) . ?
Cu1Y Cu6Y 2.479(2) 3 ?
Cu1Y CuPY 2.527(2) . ?
Cu1Y Cu2Y 2.559(2) . ?
Cu1Y CuAY 2.583(2) . ?
Cu2Y CuCY 2.428(2) . ?
Cu2Y Cu7Y 2.459(2) 3 ?
Cu2Y CuDY 2.516(2) . ?
Cu2Y Cu3Y 2.588(2) . ?
Cu3Y CuEY 2.421(2) . ?
Cu3Y Cu8Y 2.450(2) 3 ?
Cu3Y CuDY 2.530(2) . ?
Cu3Y Cu4Y 2.544(2) . ?
Cu4Y CuFY 2.425(2) . ?
Cu4Y Cu9Y 2.460(2) 3 ?
Cu4Y CuGY 2.543(2) . ?
Cu4Y Cu5Y 2.579(2) . ?
Cu5Y CuHY 2.431(2) . ?
Cu5Y CuAY 2.457(2) 3 ?
Cu5Y CuGY 2.535(2) . ?
Cu5Y Cu6Y 2.590(2) . ?
Cu6Y CuIY 2.426(2) . ?
Cu6Y CuJY 2.543(2) . ?
Cu6Y Cu7Y 2.578(2) . ?
Cu7Y CuKY 2.431(2) . ?
Cu7Y CuJY 2.531(2) . ?
Cu7Y Cu8Y 2.578(2) . ?
Cu8Y CuLY 2.437(2) . ?
Cu8Y CuMY 2.530(2) . ?
Cu8Y Cu9Y 2.574(2) . ?
Cu9Y CuNY 2.4331(19) . ?
Cu9Y CuMY 2.518(2) . ?
Cu9Y CuAY 2.564(2) . ?
CuAY CuOY 2.422(2) . ?
CuAY CuPY 2.529(2) . ?
CuBY CuPY 2.555(3) . ?
CuBY CuCY 2.594(2) . ?
CuCY CuDY 2.556(2) . ?
CuDY CuEY 2.550(2) . ?
CuEY CuFY 2.596(3) . ?
CuFY CuGY 2.567(3) . ?
CuGY CuHY 2.563(3) . ?
CuHY CuIY 2.593(2) . ?
CuIY CuJY 2.573(2) . ?
CuJY CuKY 2.579(2) . ?
CuKY CuLY 2.587(2) . ?
CuLY CuMY 2.564(2) . ?
CuMY CuNY 2.563(2) . ?
CuNY CuOY 2.587(3) . ?
CuOY CuPY 2.567(2) . ?
Cu1X Cu8X 2.120(2) 3 ?
Cu1X CuPX 2.4890(19) . ?
Cu1X CuBX 2.490(2) . ?
Cu1X CuAX 2.550(2) . ?
Cu1X Cu6X 2.560(2) . ?
Cu1X Cu4X 2.903(2) 3 ?
Cu1X Cu3X 2.926(2) 3 ?
Cu2X Cu9X 2.101(2) 3 ?
Cu2X CuDX 2.486(2) . ?
Cu2X CuEX 2.496(2) . ?
Cu2X Cu6X 2.541(2) . ?
Cu2X Cu7X 2.545(2) . ?
Cu2X Cu5X 2.876(2) 3 ?
Cu2X Cu4X 2.986(2) 3 ?
Cu3X CuAX 2.089(2) 3 ?
Cu3X CuGX 2.491(2) . ?
Cu3X CuHX 2.501(2) . ?
Cu3X Cu8X 2.527(2) . ?
Cu3X Cu7X 2.549(2) . ?
Cu3X Cu5X 2.980(2) 3 ?
Cu4X Cu6X 2.087(2) 3 ?
Cu4X CuKX 2.502(2) . ?
Cu4X CuJX 2.502(2) . ?
Cu4X Cu9X 2.535(2) . ?
Cu4X Cu8X 2.541(2) . ?
Cu5X Cu7X 2.119(2) 3 ?
Cu5X CuNX 2.492(2) . ?
Cu5X CuMX 2.497(2) . ?
Cu5X CuAX 2.544(2) . ?
Cu5X Cu9X 2.547(2) . ?
Cu6X CuCX 2.429(2) . ?
Cu6X CuDX 2.507(2) . ?
Cu6X CuBX 2.529(2) . ?
Cu7X CuFX 2.435(2) . ?
Cu7X CuEX 2.514(2) . ?
Cu7X CuGX 2.517(2) . ?
Cu8X CuIX 2.422(2) . ?
Cu8X CuJX 2.526(2) . ?
Cu8X CuHX 2.547(2) . ?
Cu9X CuLX 2.433(2) . ?
Cu9X CuKX 2.521(2) . ?
Cu9X CuMX 2.537(2) . ?
CuAX CuOX 2.441(2) . ?
CuAX CuPX 2.503(2) . ?
CuAX CuNX 2.535(2) . ?
CuBX CuCX 2.541(2) . ?
CuBX CuPX 2.554(2) . ?
CuCX CuDX 2.563(2) . ?
CuDX CuEX 2.552(2) . ?
CuEX CuFX 2.547(2) . ?
CuFX CuGX 2.542(3) . ?
CuGX CuHX 2.536(3) . ?
CuHX CuIX 2.514(3) . ?
CuIX CuJX 2.545(2) . ?
CuJX CuKX 2.566(2) . ?
CuKX CuLX 2.534(2) . ?
CuLX CuMX 2.551(3) . ?
CuMX CuNX 2.550(2) . ?
CuNX CuOX 2.512(3) . ?
CuOX CuPX 2.587(2) . ?

loop_
_geom_torsion_atom_site_label_1
_geom_torsion_atom_site_label_2
_geom_torsion_atom_site_label_3
_geom_torsion_atom_site_label_4
_geom_torsion
_geom_torsion_site_symmetry_1
_geom_torsion_site_symmetry_2
_geom_torsion_site_symmetry_3
_geom_torsion_site_symmetry_4
_geom_torsion_publ_flag
N101 C102 C103 N102 -0.8(13) . . . . ?
C109 C104 C105 C106 3.4(12) . . . . ?
N101 C104 C105 C106 -169.5(8) . . . . ?
C109 C104 C105 C110 -178.3(8) . . . . ?
N101 C104 C105 C110 8.8(11) . . . . ?
C104 C105 C106 C107 -1.7(14) . . . . ?
C110 C105 C106 C107 180.0(9) . . . . ?
C105 C106 C107 C108 -1.2(16) . . . . ?
C106 C107 C108 C109 2.5(15) . . . . ?
C105 C104 C109 C108 -2.2(11) . . . . ?
N101 C104 C109 C108 170.8(7) . . . . ?
C105 C104 C109 C113 173.8(7) . . . . ?
N101 C104 C109 C113 -13.3(10) . . . . ?
C107 C108 C109 C104 -0.9(12) . . . . ?
C107 C108 C109 C113 -176.9(8) . . . . ?
C106 C105 C110 C112 97.5(12) . . . . ?
C104 C105 C110 C112 -80.7(11) . . . . ?
C106 C105 C110 C111 -29.9(13) . . . . ?
C104 C105 C110 C111 151.9(8) . . . . ?
C104 C109 C113 C114 -85.6(12) . . . . ?
C108 C109 C113 C114 90.3(12) . . . . ?
C104 C109 C113 C115 146.6(10) . . . . ?
C108 C109 C113 C115 -37.5(13) . . . . ?
C121 C116 C117 C118 5.0(12) . . . . ?
N102 C116 C117 C118 -174.3(7) . . . . ?
C121 C116 C117 C122 -175.6(8) . . . . ?
N102 C116 C117 C122 5.1(12) . . . . ?
C116 C117 C118 C119 -3.2(12) . . . . ?
C122 C117 C118 C119 177.4(8) . . . . ?
C117 C118 C119 C120 -0.1(14) . . . . ?
C118 C119 C120 C121 2.0(14) . . . . ?
C119 C120 C121 C116 -0.3(12) . . . . ?
C119 C120 C121 C125 -176.7(8) . . . . ?
C117 C116 C121 C120 -3.3(12) . . . . ?
N102 C116 C121 C120 176.0(7) . . . . ?
C117 C116 C121 C125 173.0(7) . . . . ?
N102 C116 C121 C125 -7.7(11) . . . . ?
C118 C117 C122 C123 29.9(13) . . . . ?
C116 C117 C122 C123 -149.5(9) . . . . ?
C118 C117 C122 C124 -94.1(12) . . . . ?
C116 C117 C122 C124 86.5(12) . . . . ?
C120 C121 C125 C126 -50.3(13) . . . . ?
C116 C121 C125 C126 133.5(11) . . . . ?
C120 C121 C125 C127 76.1(12) . . . . ?
C116 C121 C125 C127 -100.1(11) . . . . ?
N201 C202 C203 N202 0.4(13) . . . . ?
C209 C204 C205 C206 -0.4(18) . . . . ?
N201 C204 C205 C206 178.5(11) . . . . ?
C209 C204 C205 C210 -175.8(12) . . . . ?
N201 C204 C205 C210 3.1(17) . . . . ?
C204 C205 C206 C207 3(2) . . . . ?
C210 C205 C206 C207 178.3(14) . . . . ?
C205 C206 C207 C208 -3(3) . . . . ?
C206 C207 C208 C209 1(3) . . . . ?
C207 C208 C209 C204 1(2) . . . . ?
C207 C208 C209 C213 179.7(14) . . . . ?
C205 C204 C209 C208 -1.8(18) . . . . ?
N201 C204 C209 C208 179.2(11) . . . . ?
C205 C204 C209 C213 179.8(11) . . . . ?
N201 C204 C209 C213 0.8(15) . . . . ?
C206 C205 C210 C212 -89.1(19) . . . . ?
C204 C205 C210 C212 86.3(19) . . . . ?
C206 C205 C210 C211 34(2) . . . . ?
C204 C205 C210 C211 -150.8(13) . . . . ?
C208 C209 C213 C214 -98.5(17) . . . . ?
C204 C209 C213 C214 79.9(17) . . . . ?
C208 C209 C213 C215 27(2) . . . . ?
C204 C209 C213 C215 -154.7(13) . . . . ?
C221 C216 C217 C218 3.0(17) . . . . ?
N202 C216 C217 C218 -175.2(9) . . . . ?
C221 C216 C217 C222 -178.9(11) . . . . ?
N202 C216 C217 C222 3.0(15) . . . . ?
C216 C217 C218 C219 -1.5(18) . . . . ?
C222 C217 C218 C219 -179.6(12) . . . . ?
C217 C218 C219 C220 0.0(19) . . . . ?
C218 C219 C220 C221 0.2(18) . . . . ?
C217 C216 C221 C220 -2.7(15) . . . . ?
N202 C216 C221 C220 175.4(8) . . . . ?
C217 C216 C221 C225 178.6(10) . . . . ?
N202 C216 C221 C225 -3.3(14) . . . . ?
C219 C220 C221 C216 1.0(15) . . . . ?
C219 C220 C221 C225 179.8(10) . . . . ?
C216 C217 C222 C223 -123.9(13) . . . . ?
C218 C217 C222 C223 54.3(17) . . . . ?
C216 C217 C222 C224 112.6(13) . . . . ?
C218 C217 C222 C224 -69.3(17) . . . . ?
C216 C221 C225 C226 162.8(11) . . . . ?
C220 C221 C225 C226 -16.0(14) . . . . ?
C216 C221 C225 C227 -77.3(14) . . . . ?
C220 C221 C225 C227 104.0(13) . . . . ?
N301 C302 C303 N302 5(2) . . . . ?
C309 C304 C305 C306 2(2) . . . . ?
N301 C304 C305 C306 -171.9(12) . . . . ?
Cu94 C304 C305 C306 -54.6(16) . . . . ?
C309 C304 C305 C310 -175.1(12) . . . . ?
N301 C304 C305 C310 11.3(16) . . . . ?
Cu94 C304 C305 C310 128.6(13) . . . . ?
C304 C305 C306 C307 1(2) . . . . ?
C310 C305 C306 C307 178.0(15) . . . . ?
C305 C306 C307 C308 -1(3) . . . . ?
C305 C306 C307 Cu91 103.8(17) . . . . ?
C306 C307 C308 C309 -1(3) . . . . ?
Cu91 C307 C308 C309 -95.1(18) . . . . ?
C306 C307 C308 Cu94 62(2) . . . . ?
C306 C307 C308 Cu93 133.0(18) . . . 3 ?
C307 C308 C309 C304 4(2) . . . . ?
Cu94 C308 C309 C304 -74.0(15) . . . . ?
Cu93 C308 C309 C304 -117.2(17) 3 . . . ?
C307 C308 C309 C313 -178.9(16) . . . . ?
Cu94 C308 C309 C313 102.9(16) . . . . ?
Cu93 C308 C309 C313 59.8(19) 3 . . . ?
C307 C308 C309 Cu94 78.1(19) . . . . ?
C305 C304 C309 C308 -4(2) . . . . ?
N301 C304 C309 C308 168.9(12) . . . . ?
Cu94 C304 C309 C308 69.4(14) . . . . ?
C305 C304 C309 C313 178.6(12) . . . . ?
N301 C304 C309 C313 -8.1(17) . . . . ?
Cu94 C304 C309 C313 -107.7(15) . . . . ?
C305 C304 C309 Cu94 -73.7(15) . . . . ?
N301 C304 C309 Cu94 99.6(13) . . . . ?
C306 C305 C310 C312 -48.2(19) . . . . ?
C304 C305 C310 C312 128.4(13) . . . . ?
C306 C305 C310 C311 74.1(19) . . . . ?
C304 C305 C310 C311 -109.3(14) . . . . ?
C308 C309 C313 C314 -18(2) . . . . ?
C304 C309 C313 C314 158.7(15) . . . . ?
Cu94 C309 C313 C314 65.7(19) . . . . ?
C308 C309 C313 C315 114(2) . . . . ?
C304 C309 C313 C315 -69(2) . . . . ?
Cu94 C309 C313 C315 -162.0(18) . . . . ?
C321 C316 C317 C318 0.3(16) . . . . ?
N302 C316 C317 C318 -174.3(10) . . . . ?
C321 C316 C317 C322 -179.6(10) . . . . ?
N302 C316 C317 C322 5.8(13) . . . . ?
C316 C317 C318 C319 -1(2) . . . . ?
C322 C317 C318 C319 179.2(14) . . . . ?
C317 C318 C319 C320 0(3) . . . . ?
C318 C319 C320 C321 1(3) . . . . ?
C317 C316 C321 C320 0.8(18) . . . . ?
N302 C316 C321 C320 175.1(11) . . . . ?
C317 C316 C321 C325 -178.1(9) . . . . ?
N302 C316 C321 C325 -3.8(15) . . . . ?
C319 C320 C321 C316 -2(2) . . . . ?
C319 C320 C321 C325 177.2(14) . . . . ?
C318 C317 C322 C323 56.1(16) . . . . ?
C316 C317 C322 C323 -124.0(13) . . . . ?
C318 C317 C322 C324 -69.0(16) . . . . ?
C316 C317 C322 C324 110.9(13) . . . . ?
C316 C321 C325 C327 -74.7(17) . . . . ?
C320 C321 C325 C327 107(2) . . . . ?
C316 C321 C325 C326 164.3(11) . . . . ?
C320 C321 C325 C326 -14.5(18) . . . . ?
N401 C402 C403 N402 -2.8(11) . . . . ?
C409 C404 C405 C406 4.8(11) . . . . ?
N401 C404 C405 C406 -179.6(6) . . . . ?
C409 C404 C405 C410 -174.5(7) . . . . ?
N401 C404 C405 C410 1.1(10) . . . . ?
C404 C405 C406 C407 -2.1(11) . . . . ?
C410 C405 C406 C407 177.1(7) . . . . ?
C405 C406 C407 C408 0.1(12) . . . . ?
C406 C407 C408 C409 -0.3(13) . . . . ?
C405 C404 C409 C408 -5.0(12) . . . . ?
N401 C404 C409 C408 179.4(7) . . . . ?
C405 C404 C409 C413 173.8(8) . . . . ?
N401 C404 C409 C413 -1.8(11) . . . . ?
C407 C408 C409 C404 2.7(12) . . . . ?
C407 C408 C409 C413 -176.1(8) . . . . ?
C406 C405 C410 C411 16.5(11) . . . . ?
C404 C405 C410 C411 -164.3(7) . . . . ?
C406 C405 C410 C412 -103.7(9) . . . . ?
C404 C405 C410 C412 75.5(10) . . . . ?
C404 C409 C413 C414 90.9(13) . . . . ?
C408 C409 C413 C414 -90.4(13) . . . . ?
C404 C409 C413 C415 -134.9(10) . . . . ?
C408 C409 C413 C415 43.8(13) . . . . ?
C421 C416 C417 C418 -0.3(12) . . . . ?
N402 C416 C417 C418 174.0(7) . . . . ?
C421 C416 C417 C422 -176.7(8) . . . . ?
N402 C416 C417 C422 -2.4(12) . . . . ?
C416 C417 C418 C419 0.3(14) . . . . ?
C422 C417 C418 C419 176.8(10) . . . . ?
C417 C418 C419 C420 0.5(17) . . . . ?
C418 C419 C420 C421 -1.3(17) . . . . ?
C417 C416 C421 C420 -0.5(13) . . . . ?
N402 C416 C421 C420 -174.8(8) . . . . ?
C417 C416 C421 C425 -179.7(9) . . . . ?
N402 C416 C421 C425 5.9(12) . . . . ?
C419 C420 C421 C416 1.3(15) . . . . ?
C419 C420 C421 C425 -179.5(10) . . . . ?
C416 C417 C422 C423 -123.9(10) . . . . ?
C418 C417 C422 C423 59.8(13) . . . . ?
C416 C417 C422 C424 110.1(12) . . . . ?
C418 C417 C422 C424 -66.2(14) . . . . ?
C416 C421 C425 C426 136.6(15) . . . . ?
C420 C421 C425 C426 -42.7(18) . . . . ?
C416 C421 C425 C427 -94.7(16) . . . . ?
C420 C421 C425 C427 86.1(18) . . . . ?
N501 C502 C503 N502 -0.1(12) . . . . ?
C509 C504 C505 C506 -3(2) . . . . ?
N501 C504 C505 C506 -176.7(14) . . . . ?
C509 C504 C505 C510 175.1(16) . . . . ?
N501 C504 C505 C510 1(2) . . . . ?
C504 C505 C506 C507 -5(3) . . . . ?
C510 C505 C506 C507 177(2) . . . . ?
C504 C505 C506 Cu92 -58(3) . . . . ?
C510 C505 C506 Cu92 124(2) . . . . ?
C505 C506 C507 C508 10(3) . . . . ?
Cu92 C506 C507 C508 138(2) . . . . ?
C505 C506 C507 Cu92 -128(2) . . . . ?
C506 C507 C508 C509 -8(3) . . . . ?
Cu92 C507 C508 C509 123.7(16) . . . . ?
C507 C508 C509 C504 0.1(19) . . . . ?
C507 C508 C509 C513 -177.6(14) . . . . ?
C505 C504 C509 C508 5.2(18) . . . . ?
N501 C504 C509 C508 178.8(9) . . . . ?
C505 C504 C509 C513 -177.0(13) . . . . ?
N501 C504 C509 C513 -3.5(16) . . . . ?
C504 C505 C510 C511 101(2) . . . . ?
C506 C505 C510 C511 -81(3) . . . . ?
C504 C505 C510 C512 -129.1(15) . . . . ?
C506 C505 C510 C512 49(3) . . . . ?
C508 C509 C513 C515 -105.8(16) . . . . ?
C504 C509 C513 C515 76.6(17) . . . . ?
C508 C509 C513 C514 18(2) . . . . ?
C504 C509 C513 C514 -159.9(12) . . . . ?
C521 C516 C517 C518 0.6(16) . . . . ?
N502 C516 C517 C518 -174.1(9) . . . . ?
C521 C516 C517 C522 176.2(11) . . . . ?
N502 C516 C517 C522 1.5(14) . . . . ?
C516 C517 C518 C519 -1.2(18) . . . . ?
C522 C517 C518 C519 -177.0(13) . . . . ?
C517 C518 C519 C520 2(3) . . . . ?
C518 C519 C520 C521 -2(3) . . . . ?
C519 C520 C521 C516 1(3) . . . . ?
C519 C520 C521 C525 178.6(17) . . . . ?
C517 C516 C521 C520 -0.4(19) . . . . ?
N502 C516 C521 C520 174.2(12) . . . . ?
C517 C516 C521 C525 -178.1(13) . . . . ?
N502 C516 C521 C525 -3.5(17) . . . . ?
C516 C517 C522 C523 112.2(15) . . . . ?
C518 C517 C522 C523 -72.3(18) . . . . ?
C516 C517 C522 C524 -117.8(17) . . . . ?
C518 C517 C522 C524 58(2) . . . . ?
C520 C521 C525 C527 -78(2) . . . . ?
C516 C521 C525 C527 99.2(16) . . . . ?
C520 C521 C525 C526 45(2) . . . . ?
C516 C521 C525 C526 -137.1(13) . . . . ?
N601 C602 C603 N602 -1.3(12) . . . . ?
C609 C604 C605 C606 -4.0(16) . . . . ?
N601 C604 C605 C606 177.4(9) . . . . ?
C609 C604 C605 C610 178.1(10) . . . . ?
N601 C604 C605 C610 -0.4(14) . . . . ?
C604 C605 C606 C607 4.4(16) . . . . ?
C610 C605 C606 C607 -177.7(10) . . . . ?
C605 C606 C607 C608 -3.7(18) . . . . ?
C606 C607 C608 C609 2.0(17) . . . . ?
C605 C604 C609 C608 2.3(15) . . . . ?
N601 C604 C609 C608 -179.1(7) . . . . ?
C605 C604 C609 C613 -179.3(9) . . . . ?
N601 C604 C609 C613 -0.7(14) . . . . ?
C607 C608 C609 C604 -1.3(14) . . . . ?
C607 C608 C609 C613 -179.7(10) . . . . ?
C606 C605 C610 C612 91.2(14) . . . . ?
C604 C605 C610 C612 -91.0(13) . . . . ?
C606 C605 C610 C611 -35.5(15) . . . . ?
C604 C605 C610 C611 142.4(11) . . . . ?
C604 C609 C613 C614 -157.8(13) . . . . ?
C608 C609 C613 C614 20.5(16) . . . . ?
C604 C609 C613 C615 85.1(18) . . . . ?
C608 C609 C613 C615 -96.6(17) . . . . ?
C621 C616 C617 C618 -1.6(15) . . . . ?
N602 C616 C617 C618 178.1(10) . . . . ?
C621 C616 C617 C622 179.5(9) . . . . ?
N602 C616 C617 C622 -0.9(14) . . . . ?
C616 C617 C618 C619 3(2) . . . . ?
C622 C617 C618 C619 -178.2(16) . . . . ?
C617 C618 C619 C620 -3(3) . . . . ?
C618 C619 C620 C621 1(3) . . . . ?
C619 C620 C621 C616 1(2) . . . . ?
C619 C620 C621 C625 179.8(16) . . . . ?
C617 C616 C621 C620 -0.2(14) . . . . ?
N602 C616 C621 C620 -179.9(8) . . . . ?
C617 C616 C621 C625 -179.2(9) . . . . ?
N602 C616 C621 C625 1.1(12) . . . . ?
C616 C617 C622 C623 -119.1(13) . . . . ?
C618 C617 C622 C623 62.0(17) . . . . ?
C616 C617 C622 C624 113.8(14) . . . . ?
C618 C617 C622 C624 -65.0(19) . . . . ?
C620 C621 C625 C626 -16.7(13) . . . . ?
C616 C621 C625 C626 162.3(8) . . . . ?
C620 C621 C625 C627 109.1(12) . . . . ?
C616 C621 C625 C627 -72.0(11) . . . . ?
N102 C101 N101 C102 0.6(10) . . . . ?
Cu1 C101 N101 C102 176.5(7) . . . . ?
N102 C101 N101 C104 179.5(7) . . . . ?
Cu1 C101 N101 C104 -4.6(13) . . . . ?
C103 C102 N101 C101 0.1(12) . . . . ?
C103 C102 N101 C104 -178.8(9) . . . . ?
C105 C104 N101 C101 -76.5(10) . . . . ?
C109 C104 N101 C101 110.3(9) . . . . ?
C105 C104 N101 C102 102.3(9) . . . . ?
C109 C104 N101 C102 -70.9(10) . . . . ?
N101 C101 N102 C103 -1.1(10) . . . . ?
Cu1 C101 N102 C103 -177.7(7) . . . . ?
N101 C101 N102 C116 -179.2(9) . . . . ?
Cu1 C101 N102 C116 4.1(12) . . . . ?
C102 C103 N102 C101 1.2(13) . . . . ?
C102 C103 N102 C116 179.3(10) . . . . ?
C121 C116 N102 C101 -93.0(11) . . . . ?
C117 C116 N102 C101 86.3(10) . . . . ?
C121 C116 N102 C103 89.1(12) . . . . ?
C117 C116 N102 C103 -91.6(12) . . . . ?
N202 C201 N201 C202 1.8(11) . . . . ?
Cu23 C201 N201 C202 -174.8(7) . . . . ?
N202 C201 N201 C204 179.6(9) . . . . ?
Cu23 C201 N201 C204 3.0(14) . . . . ?
C203 C202 N201 C201 -1.4(13) . . . . ?
C203 C202 N201 C204 -179.3(10) . . . . ?
C205 C204 N201 C201 82.9(12) . . . . ?
C209 C204 N201 C201 -98.2(12) . . . . ?
C205 C204 N201 C202 -99.5(12) . . . . ?
C209 C204 N201 C202 79.4(12) . . . . ?
C202 C203 N202 C201 0.7(14) . . . . ?
C202 C203 N202 C216 176.2(11) . . . . ?
N201 C201 N202 C203 -1.5(11) . . . . ?
Cu23 C201 N202 C203 175.5(8) . . . . ?
N201 C201 N202 C216 -177.2(9) . . . . ?
Cu23 C201 N202 C216 -0.2(13) . . . . ?
C221 C216 N202 C203 97.1(13) . . . . ?
C217 C216 N202 C203 -84.6(13) . . . . ?
C221 C216 N202 C201 -87.8(12) . . . . ?
C217 C216 N202 C201 90.4(12) . . . . ?
C303 C302 N301 C301 -4(2) . . . . ?
C303 C302 N301 C304 -177.8(15) . . . . ?
N302 C301 N301 C302 1.9(15) . . . . ?
Cu26 C301 N301 C302 177.2(10) . . . . ?
N302 C301 N301 C304 176.0(11) . . . . ?
Cu26 C301 N301 C304 -8.7(16) . . . . ?
C309 C304 N301 C302 96.1(18) . . . . ?
C305 C304 N301 C302 -90.0(17) . . . . ?
Cu94 C304 N301 C302 162.6(15) . . . . ?
C309 C304 N301 C301 -77.3(14) . . . . ?
C305 C304 N301 C301 96.6(14) . . . . ?
Cu94 C304 N301 C301 -10.7(17) . . . . ?
N301 C301 N302 C303 1.2(14) . . . . ?
Cu26 C301 N302 C303 -174.1(10) . . . . ?
N301 C301 N302 C316 -173.0(10) . . . . ?
Cu26 C301 N302 C316 11.7(15) . . . . ?
C302 C303 N302 C301 -3.7(19) . . . . ?
C302 C303 N302 C316 170.0(14) . . . . ?
C321 C316 N302 C301 -84.6(13) . . . . ?
C317 C316 N302 C301 90.2(11) . . . . ?
C321 C316 N302 C303 102.1(16) . . . . ?
C317 C316 N302 C303 -83.1(16) . . . . ?
N402 C401 N401 C402 1.3(9) . . . . ?
Cu29 C401 N401 C402 -176.9(6) . . . . ?
N402 C401 N401 C404 -178.4(7) . . . . ?
Cu29 C401 N401 C404 3.5(11) . . . . ?
C403 C402 N401 C401 1.0(11) . . . . ?
C403 C402 N401 C404 -179.3(8) . . . . ?
C409 C404 N401 C401 -108.3(9) . . . . ?
C405 C404 N401 C401 75.8(9) . . . . ?
C409 C404 N401 C402 72.0(10) . . . . ?
C405 C404 N401 C402 -103.8(9) . . . . ?
N401 C401 N402 C403 -3.1(9) . . . . ?
Cu29 C401 N402 C403 175.0(6) . . . . ?
N401 C401 N402 C416 179.4(7) . . . . ?
Cu29 C401 N402 C416 -2.5(12) . . . . ?
C402 C403 N402 C401 3.8(11) . . . . ?
C402 C403 N402 C416 -178.5(8) . . . . ?
C421 C416 N402 C401 -87.2(9) . . . . ?
C417 C416 N402 C401 98.3(9) . . . . ?
C421 C416 N402 C403 95.5(10) . . . . ?
C417 C416 N402 C403 -79.0(10) . . . . ?
N502 C501 N501 C502 1.1(10) . . . . ?
Cu32 C501 N501 C502 -179.4(7) . . . . ?
N502 C501 N501 C504 175.1(9) . . . . ?
Cu32 C501 N501 C504 -5.3(13) . . . . ?
C503 C502 N501 C501 -0.6(12) . . . . ?
C503 C502 N501 C504 -175.0(10) . . . . ?
C505 C504 N501 C501 -98.4(13) . . . . ?
C509 C504 N501 C501 87.5(12) . . . . ?
C505 C504 N501 C502 75.4(14) . . . . ?
C509 C504 N501 C502 -98.8(11) . . . . ?
N501 C501 N502 C503 -1.1(9) . . . . ?
Cu32 C501 N502 C503 179.4(7) . . . . ?
N501 C501 N502 C516 178.1(8) . . . . ?
Cu32 C501 N502 C516 -1.5(12) . . . . ?
C502 C503 N502 C501 0.8(12) . . . . ?
C502 C503 N502 C516 -178.4(9) . . . . ?
C517 C516 N502 C501 -95.4(10) . . . . ?
C521 C516 N502 C501 89.4(11) . . . . ?
C517 C516 N502 C503 83.6(12) . . . . ?
C521 C516 N502 C503 -91.5(12) . . . . ?
N602 C601 N601 C602 -0.9(10) . . . . ?
Cu35 C601 N601 C602 176.2(7) . . . . ?
N602 C601 N601 C604 168.3(9) . . . . ?
Cu35 C601 N601 C604 -14.6(13) . . . . ?
C603 C602 N601 C601 1.5(12) . . . . ?
C603 C602 N601 C604 -167.9(10) . . . . ?
C609 C604 N601 C601 105.9(11) . . . . ?
C605 C604 N601 C601 -75.4(12) . . . . ?
C609 C604 N601 C602 -86.0(12) . . . . ?
C605 C604 N601 C602 92.7(12) . . . . ?
N601 C601 N602 C603 0.0(10) . . . . ?
Cu35 C601 N602 C603 -176.9(6) . . . . ?
N601 C601 N602 C616 -169.0(8) . . . . ?
Cu35 C601 N602 C616 14.1(12) . . . . ?
C602 C603 N602 C601 0.8(12) . . . . ?
C602 C603 N602 C616 170.1(9) . . . . ?
C617 C616 N602 C601 96.2(10) . . . . ?
C621 C616 N602 C601 -84.1(11) . . . . ?
C617 C616 N602 C603 -71.7(12) . . . . ?
C621 C616 N602 C603 108.0(10) . . . . ?
C508 C507 Cu92 C506 -140(2) . . . . ?
